data_4035950
loop_
_publ_author_name
'Shen, Wangqiang'
'Yang, Le'
'Wu, Yongbo'
'Bao, Lipiao'
'Li, Ying'
'Jin, Peng'
'Fang, Hongyun'
'Xie, Yunpeng'
'Lu, Xing'

_publ_section_title
;
 Reactions between N-Heterocyclic Carbene and Lutetium-Metallofullerenes:
 High Regioselectivity Directed by Electronic Effect in Addition to Steric
 Hindrance.
;
_journal_issue 2
_journal_name_full 'The Journal of organic chemistry'
_journal_page_first 606
_journal_page_last 612
_journal_paper_doi 10.1021/acs.joc.8b02423
_journal_volume 84
_journal_year 2019
_chemical_formula_moiety '4(C103.125 H24 Lu2 N2), 6.5(C S2)'
_chemical_formula_sum 'C419 H96 Lu8 N8 S13'
_chemical_formula_weight 7057.57
_chemical_name_common 'Lu2@C2v-C82 NHC'
_chemical_name_systematic 'Lu2@C2v-C82 NHC'
_space_group_crystal_system monoclinic
_space_group_IT_number 12
_space_group_name_Hall '-C 2y'
_space_group_name_H-M_alt 'C 1 2/m 1'
_atom_sites_solution_hydrogens geom
_audit_creation_method SHELXL-2014/7
_cell_angle_alpha 90
_cell_angle_beta 107.986(7)
_cell_angle_gamma 90
_cell_formula_units_Z 1
_cell_length_a 26.199(7)
_cell_length_b 11.220(3)
_cell_length_c 20.553(5)
_cell_measurement_reflns_used 9565
_cell_measurement_temperature 170(2)
_cell_measurement_theta_max 28.734
_cell_measurement_theta_min 2.970
_cell_volume 5746(3)
_computing_cell_refinement 'SAINT (Bruker, 2014)'
_computing_data_collection 'Apex2 (Bruker, 2014)'
_computing_data_reduction 'SAINT (Bruker, 2014)'
_computing_structure_refinement 'SHELXL-2014/7 (Sheldrick, 2014)'
_computing_structure_solution 'SHELXTL XT-2014/4 (Sheldrick, 2014)'
_diffrn_ambient_temperature 173(2)
_diffrn_detector_area_resol_mean 8.3
_diffrn_measured_fraction_theta_full 0.964
_diffrn_measured_fraction_theta_max 0.959
_diffrn_measurement_device_type 'Bruker D8 Quest'
_diffrn_measurement_method \w
_diffrn_radiation_type MoK\a
_diffrn_radiation_wavelength 0.71073
_diffrn_reflns_av_R_equivalents 0.0637
_diffrn_reflns_av_unetI/netI 0.0445
_diffrn_reflns_Laue_measured_fraction_full 0.964
_diffrn_reflns_Laue_measured_fraction_max 0.959
_diffrn_reflns_limit_h_max 31
_diffrn_reflns_limit_h_min -31
_diffrn_reflns_limit_k_max 13
_diffrn_reflns_limit_k_min -13
_diffrn_reflns_limit_l_max 25
_diffrn_reflns_limit_l_min -24
_diffrn_reflns_number 30080
_diffrn_reflns_point_group_measured_fraction_full 0.964
_diffrn_reflns_point_group_measured_fraction_max 0.959
_diffrn_reflns_theta_full 25.242
_diffrn_reflns_theta_max 25.716
_diffrn_reflns_theta_min 2.693
_diffrn_source 'fine-focus sealed tube'
_exptl_absorpt_coefficient_mu 3.605
_exptl_absorpt_correction_T_max 0.7344
_exptl_absorpt_correction_T_min 0.6845
_exptl_absorpt_correction_type multi-scan
_exptl_crystal_colour BLACK
_exptl_crystal_density_diffrn 2.039
_exptl_crystal_description BLOCK
_exptl_crystal_F_000 3442
_exptl_crystal_size_max 0.20
_exptl_crystal_size_mid 0.15
_exptl_crystal_size_min 0.10
_refine_diff_density_max 2.273
_refine_diff_density_min -2.077
_refine_diff_density_rms 0.188
_refine_ls_extinction_method none
_refine_ls_goodness_of_fit_ref 1.115
_refine_ls_hydrogen_treatment constr
_refine_ls_matrix_type full
_refine_ls_number_parameters 904
_refine_ls_number_reflns 5548
_refine_ls_number_restraints 1046
_refine_ls_restrained_S_all 1.086
_refine_ls_R_factor_all 0.1441
_refine_ls_R_factor_gt 0.1301
_refine_ls_shift/su_max 0.007
_refine_ls_shift/su_mean 0.000
_refine_ls_structure_factor_coef Fsqd
_refine_ls_weighting_details 'w=1/[\s^2^(Fo^2^)+(0.0778P)^2^+342.1931P] where P=(Fo^2^+2Fc^2^)/3'
_refine_ls_weighting_scheme calc
_refine_ls_wR_factor_gt 0.2930
_refine_ls_wR_factor_ref 0.3021
_reflns_Friedel_coverage 0.000
_reflns_number_gt 4796
_reflns_number_total 5548
_reflns_threshold_expression 'I > 2\s(I)'
_cod_data_source_file jo8b02423_si_002.cif
_cod_data_source_block Lu2C2v_C82
_cod_depositor_comments
;
The following automatic conversions were performed:

data item '_exptl_absorpt_correction_type' value 'Multi-scan' was
changed to 'multi-scan' in accordance with the
/home/data/users/saulius/crontab/automatic-downloads/current/ACS/lib/dictionaries/cif_core.dic
dictionary named 'cif_core.dic' version 2.4.2 last updated on
2011-04-26.

Automatic conversion script
Id: cif_fix_values 6909 2019-04-08 15:41:33Z antanas 
;
_cod_original_cell_volume 5746(2)
_cod_original_sg_symbol_H-M 'C 2/m'
_cod_database_code 4035950
_shelx_shelxl_version_number 2014/7
_shelx_space_group_comment
;
The symmetry employed for this shelxl refinement is uniquely defined
by the following loop, which should always be used as a source of
symmetry information in preference to the above space-group names.
They are only intended as comments.
;
_shelx_estimated_absorpt_t_min 0.805
_shelx_estimated_absorpt_t_max 0.866

loop_
_space_group_symop_operation_xyz
'x, y, z'
'-x, y, -z'
'x+1/2, y+1/2, z'
'-x+1/2, y+1/2, -z'
'-x, -y, -z'
'x, -y, z'
'-x+1/2, -y+1/2, -z'
'x+1/2, -y+1/2, z'

loop_
_atom_site_label
_atom_site_type_symbol
_atom_site_fract_x
_atom_site_fract_y
_atom_site_fract_z
_atom_site_U_iso_or_equiv
_atom_site_adp_type
_atom_site_occupancy
_atom_site_site_symmetry_order
_atom_site_calc_flag
_atom_site_refinement_flags_posn
_atom_site_refinement_flags_adp
_atom_site_refinement_flags_occupancy
_atom_site_disorder_assembly
_atom_site_disorder_group
C1 C 0.8185(8) 0.5000 0.7401(11) 0.059(2) Uani 1 2 d DS TU P . .
C2 C 0.7758(10) 0.539(3) 0.6742(14) 0.061(5) Uani 0.5 1 d D U P D .
C3 C 0.7620(9) 0.649(3) 0.6754(11) 0.066(3) Uani 0.5 1 d D U P . .
C4 C 0.7871(11) 0.691(3) 0.7429(14) 0.071(6) Uani 0.5 1 d D U P D .
C5 C 0.8113(17) 0.609(3) 0.782(2) 0.066(3) Uani 0.5 1 d D U P D .
C6 C 0.803(4) 0.615(2) 0.845(2) 0.085(6) Uani 0.5 1 d D U P . .
C7 C 0.8064(9) 0.5000 0.8716(15) 0.081(5) Uani 1 2 d DS TU P D .
C8 C 0.805(4) 0.388(4) 0.8441(14) 0.085(6) Uani 0.5 1 d D U P . .
C9 C 0.8041(17) 0.398(3) 0.7752(16) 0.078(6) Uani 0.5 1 d D U P D .
C10 C 0.7745(14) 0.300(3) 0.7371(14) 0.070(6) Uani 0.5 1 d D U P . .
C11 C 0.7344(10) 0.305(2) 0.6633(17) 0.074(5) Uani 0.5 1 d D U P D .
C12 C 0.7408(10) 0.442(3) 0.6345(16) 0.059(2) Uani 0.5 1 d D U P . .
C13 C 0.6931(11) 0.472(3) 0.5843(14) 0.067(5) Uani 0.5 1 d D U P D .
C14 C 0.6818(8) 0.608(2) 0.5813(14) 0.075(5) Uani 0.5 1 d D U P . .
C15 C 0.7197(7) 0.682(2) 0.6261(13) 0.079(6) Uani 0.5 1 d D U P D .
C16 C 0.6937(7) 0.776(2) 0.6473(11) 0.082(6) Uani 0.5 1 d D U P . .
C17 C 0.7041(7) 0.837(2) 0.7096(10) 0.072(6) Uani 0.5 1 d D U P D .
C18 C 0.7518(9) 0.789(2) 0.7452(12) 0.070(6) Uani 0.5 1 d D U P . .
C19 C 0.7559(10) 0.780(3) 0.8290(11) 0.087(6) Uani 0.5 1 d D U P D .
C20 C 0.7814(12) 0.692(3) 0.8778(17) 0.085(6) Uani 0.5 1 d D U P D .
C21 C 0.7504(12) 0.680(3) 0.9215(16) 0.077(6) Uani 0.5 1 d D U P . .
C22 C 0.7559(11) 0.553(3) 0.9482(14) 0.058(5) Uani 0.5 1 d . U P D .
C23 C 0.7811(11) 0.463(4) 0.9233(17) 0.079(6) Uani 0.5 1 d . U P . .
C24 C 0.7512(8) 0.373(3) 0.9345(16) 0.082(6) Uani 0.5 1 d D U P D .
C25 C 0.7396(8) 0.248(2) 0.8855(12) 0.078(6) Uani 0.5 1 d D U P . .
C26 C 0.7774(10) 0.281(3) 0.8499(11) 0.076(6) Uani 0.5 1 d D U P D .
C27 C 0.7612(8) 0.224(2) 0.7852(12) 0.061(5) Uani 0.5 1 d D U P D .
C28 C 0.7158(7) 0.167(2) 0.7622(10) 0.060(5) Uani 0.5 1 d D U P . .
C29 C 0.6759(8) 0.168(3) 0.6988(13) 0.079(6) Uani 0.5 1 d D U P D .
C30 C 0.6747(15) 0.240(3) 0.634(2) 0.087(6) Uani 0.5 1 d D U P . .
C31 C 0.6423(8) 0.304(2) 0.5890(17) 0.087(6) Uani 0.5 1 d D U P D .
C32 C 0.6445(8) 0.418(2) 0.5614(13) 0.072(5) Uani 0.5 1 d D U P . .
C33 C 0.5932(8) 0.469(2) 0.5462(13) 0.079(6) Uani 0.5 1 d D U P D .
C34 C 0.5875(8) 0.597(3) 0.5544(15) 0.081(6) Uani 0.5 1 d D U P . .
C35 C 0.6331(7) 0.668(2) 0.5643(13) 0.084(6) Uani 0.5 1 d D U P D .
C36 C 0.6393(6) 0.768(2) 0.6083(11) 0.085(6) Uani 0.5 1 d D U P D .
C37 C 0.5980(7) 0.802(2) 0.6340(11) 0.089(6) Uani 0.5 1 d D U P . .
C38 C 0.6086(7) 0.848(3) 0.6995(9) 0.079(6) Uani 0.5 1 d D U P D .
C39 C 0.6632(7) 0.866(3) 0.7392(9) 0.066(5) Uani 0.5 1 d D U P . .
C40 C 0.6672(8) 0.853(4) 0.8102(10) 0.082(6) Uani 0.5 1 d D U P D .
C41 C 0.7124(8) 0.824(3) 0.8462(14) 0.084(6) Uani 0.5 1 d D U P . .
C42 C 0.7069(9) 0.757(3) 0.9022(14) 0.078(6) Uani 0.5 1 d D U P D .
C43 C 0.6657(8) 0.701(2) 0.9168(15) 0.088(6) Uani 0.5 1 d D U P . .
C44 C 0.6572(7) 0.5771(19) 0.9463(15) 0.079(6) Uani 0.5 1 d D U P D .
C45 C 0.7076(9) 0.531(3) 0.9620(14) 0.069(6) Uani 0.5 1 d D U P . .
C46 C 0.7062(8) 0.396(3) 0.9543(13) 0.070(6) Uani 0.5 1 d D U P D .
C47 C 0.6628(7) 0.344(2) 0.9413(13) 0.072(5) Uani 0.5 1 d D U P . .
C48 C 0.6516(6) 0.246(2) 0.8938(10) 0.059(2) Uani 0.5 1 d D U P D .
C49 C 0.6901(8) 0.199(2) 0.8650(11) 0.076(6) Uani 0.5 1 d D U P D .
C50 C 0.6801(6) 0.149(3) 0.7995(10) 0.070(6) Uani 0.5 1 d D U P D .
C51 C 0.6250(6) 0.144(3) 0.7636(10) 0.072(6) Uani 0.5 1 d D U P . .
C52 C 0.6224(8) 0.152(3) 0.6939(10) 0.081(6) Uani 0.5 1 d D U P D .
C53 C 0.5789(8) 0.210(3) 0.6478(14) 0.088(6) Uani 0.5 1 d D U P . .
C54 C 0.5896(8) 0.285(2) 0.5904(15) 0.088(6) Uani 0.5 1 d D U P D .
C55 C 0.5603(11) 0.3883(18) 0.5663(16) 0.094(7) Uani 0.5 1 d D U P . .
C56 C 0.5167(19) 0.437(4) 0.585(2) 0.100(7) Uani 0.5 1 d D U P D .
C57 C 0.5164(12) 0.540(2) 0.5954(14) 0.098(7) Uani 0.5 1 d D U P . .
C58 C 0.5447(9) 0.633(2) 0.5776(14) 0.100(7) Uani 0.5 1 d D U P D .
C59 C 0.5511(8) 0.733(2) 0.6196(13) 0.096(7) Uani 0.5 1 d D U P D .
C60 C 0.5152(10) 0.6988(19) 0.6536(11) 0.090(7) Uani 0.5 1 d D U P . .
C61 C 0.5358(12) 0.755(3) 0.7144(15) 0.084(6) Uani 0.5 1 d D U P D .
C62 C 0.5782(8) 0.827(3) 0.7450(9) 0.072(6) Uani 0.5 1 d D U P . .
C63 C 0.6156(8) 0.829(3) 0.8100(10) 0.081(6) Uani 0.5 1 d D U P D .
C64 C 0.6161(8) 0.763(2) 0.8728(11) 0.084(6) Uani 0.5 1 d D U P D .
C65 C 0.5632(8) 0.692(2) 0.8410(15) 0.059(2) Uani 0.5 1 d D U P . .
C66 C 0.5593(8) 0.571(2) 0.8749(14) 0.072(5) Uani 0.5 1 d D U P D .
C67 C 0.6079(7) 0.5000 0.9219(12) 0.084(5) Uani 1 2 d DS TU P . .
C68 C 0.6087(7) 0.3678(12) 0.9215(11) 0.077(5) Uani 0.5 1 d D U P D .
C69 C 0.5684(8) 0.323(2) 0.8655(10) 0.076(6) Uani 0.5 1 d D U P . .
C70 C 0.5992(7) 0.234(2) 0.8461(10) 0.078(6) Uani 0.5 1 d D U P D .
C71 C 0.5806(7) 0.185(2) 0.7810(10) 0.073(6) Uani 0.5 1 d D U P D .
C72 C 0.5335(9) 0.2327(19) 0.7356(8) 0.075(6) Uani 0.5 1 d D U P . .
C73 C 0.5351(9) 0.247(2) 0.6688(9) 0.088(6) Uani 0.5 1 d D U P D .
C74 C 0.5038(12) 0.346(2) 0.6414(10) 0.091(7) Uani 0.5 1 d D U P . .
C75 C 0.4909(10) 0.404(2) 0.6938(10) 0.075(6) Uani 0.5 1 d D U P D .
C76 C 0.5092(9) 0.3336(19) 0.7516(8) 0.066(3) Uani 0.5 1 d D U P D .
C77 C 0.5264(9) 0.373(3) 0.8171(12) 0.070(5) Uani 0.5 1 d D U P D .
C78 C 0.5226(8) 0.5000 0.8263(13) 0.070(4) Uani 1 2 d S TU P . .
C79 C 0.4979(10) 0.573(3) 0.7630(17) 0.059(5) Uani 0.5 1 d . U P D .
C80 C 0.5256(14) 0.688(4) 0.783(2) 0.070(5) Uani 0.5 1 d . U P D .
C81 C 0.4832(9) 0.520(5) 0.7025(15) 0.066(5) Uani 0.5 1 d . U P . .
C82 C 0.4923(10) 0.586(2) 0.6413(14) 0.087(6) Uani 0.5 1 d D U P D .
C1B C 0.6446(8) 0.5000 0.1761(11) 0.047(4) Uani 1 2 d S T P A 2
C3B C 1.0000 1.0000 1.0000 0.047(4) Uani 0.5 4 d DS T P B 2
S4 S 1.0000 0.8664(9) 1.0000 0.083(8) Uani 0.25 2 d DS T P B 2
S1 S 0.6511(3) 0.5000 0.1058(3) 0.0618(15) Uani 1 2 d S T P A 2
C2B C 0.5000 0.0000 0.5000 0.044(6) Uani 1 4 d S T P C 2
S2 S 0.6383(2) 0.5000 0.2487(3) 0.0610(15) Uani 1 2 d S T P A 2
S3 S 0.5561(3) 0.0000 0.4926(3) 0.0742(19) Uani 1 2 d S T P C 2
Lu1 Lu 0.6963(5) 0.6306(12) 0.7521(11) 0.0465(6) Uani 0.422(19) 1 d . . P D 3
Lu5 Lu 0.5846(7) 0.5549(18) 0.7638(14) 0.057(4) Uani 0.0407(19) 1 d . U P D 3
Lu2 Lu 0.7094(2) 0.6030(6) 0.8042(4) 0.026(2) Uani 0.0780(19) 1 d . . P D 3
Lu3 Lu 0.6024(4) 0.5602(10) 0.8054(7) 0.055(3) Uani 0.067(2) 1 d . U P D 3
Lu4 Lu 0.57674(5) 0.55482(19) 0.71052(9) 0.0616(7) Uani 0.392(2) 1 d . U P D 3
C1A C 0.7403(8) 0.5000 0.4124(9) 0.052(5) Uani 1 2 d S T P E 4
H1AA H 0.7533 0.5397 0.3781 0.078 Uiso 0.5 1 calc R U P E 4
H1AB H 0.7089 0.5427 0.4168 0.078 Uiso 0.5 1 calc R U P E 4
H1AC H 0.7303 0.4177 0.3981 0.078 Uiso 0.5 1 calc R U P E 4
N1A N 0.8910(4) 0.5000 0.6791(6) 0.024(3) Uani 1 2 d S T P E 4
C2A C 0.7839(7) 0.5000 0.4803(9) 0.040(4) Uani 1 2 d S T P E 4
N2A N 0.9207(5) 0.5000 0.7876(6) 0.025(3) Uani 1 2 d S T P E 4
C3A C 0.8039(4) 0.3945(11) 0.5130(6) 0.032(3) Uani 1 1 d . . . E 4
H3A H 0.7921 0.3211 0.4903 0.038 Uiso 1 1 calc R U . E 4
C4A C 0.8405(4) 0.3929(10) 0.5777(5) 0.026(2) Uani 1 1 d . . . E 4
C5A C 0.8623(5) 0.2774(11) 0.6110(7) 0.042(3) Uani 1 1 d . . . E 4
H5AA H 0.8544 0.2140 0.5765 0.064 Uiso 1 1 calc R U . E 4
H5AB H 0.8456 0.2583 0.6463 0.064 Uiso 1 1 calc R U . E 4
H5AC H 0.9013 0.2841 0.6319 0.064 Uiso 1 1 calc R U . E 4
C6A C 0.8556(5) 0.5000 0.6095(7) 0.022(3) Uani 1 2 d S T P E 4
C7A C 0.9457(6) 0.5000 0.6964(9) 0.034(4) Uani 1 2 d S T P E 4
H7A H 0.9664 0.5000 0.6657 0.040 Uiso 1 2 calc R U P E 4
C8A C 0.9643(6) 0.5000 0.7633(9) 0.036(4) Uani 1 2 d S T P E 4
H8A H 1.0010 0.5000 0.7901 0.044 Uiso 1 2 calc R U P E 4
C9A C 0.8755(6) 0.5000 0.7352(8) 0.024(3) Uani 1 2 d S T P E 4
C10A C 0.9249(6) 0.5000 0.8599(8) 0.029(3) Uani 1 2 d S T P E 4
C11A C 0.9287(4) 0.6069(10) 0.8926(5) 0.026(2) Uani 1 1 d . . . E 4
C12A C 0.9282(5) 0.7244(11) 0.8570(6) 0.035(3) Uani 1 1 d . . . E 4
H12A H 0.9563 0.7245 0.8347 0.053 Uiso 1 1 calc R U . E 4
H12B H 0.9349 0.7891 0.8907 0.053 Uiso 1 1 calc R U . E 4
H12C H 0.8932 0.7362 0.8226 0.053 Uiso 1 1 calc R U . E 4
C13A C 0.9301(4) 0.6047(10) 0.9604(6) 0.028(2) Uani 1 1 d . . . E 4
H13 H 0.9303 0.6778 0.9839 0.034 Uiso 1 1 calc R U . E 4
C14A C 0.9312(6) 0.5000 0.9941(8) 0.031(4) Uani 1 2 d S T P E 4
C15A C 0.9299(7) 0.5000 1.0676(9) 0.043(4) Uani 1 2 d S T P E 4
H15A H 0.8940 0.5230 1.0684 0.065 Uiso 0.5 1 calc R U P E 4
H15B H 0.9564 0.5570 1.0946 0.065 Uiso 0.5 1 calc R U P E 4
H15C H 0.9385 0.4200 1.0871 0.065 Uiso 0.5 1 calc R U P E 4

loop_
_atom_site_aniso_label
_atom_site_aniso_U_11
_atom_site_aniso_U_22
_atom_site_aniso_U_33
_atom_site_aniso_U_23
_atom_site_aniso_U_13
_atom_site_aniso_U_12
C1 0.037(4) 0.088(5) 0.067(5) 0.000 0.039(4) 0.000
C2 0.038(8) 0.086(10) 0.073(9) 0.013(8) 0.039(7) 0.000(8)
C3 0.035(5) 0.084(7) 0.094(7) 0.001(6) 0.042(5) -0.019(5)
C4 0.036(10) 0.073(10) 0.114(11) 0.006(10) 0.038(9) -0.027(9)
C5 0.035(5) 0.084(7) 0.094(7) 0.001(6) 0.042(5) -0.019(5)
C6 0.040(9) 0.106(11) 0.101(11) -0.025(10) 0.012(9) -0.019(9)
C7 0.027(7) 0.117(11) 0.085(10) 0.000 -0.001(8) 0.000
C8 0.034(10) 0.107(11) 0.106(11) 0.029(10) 0.009(10) 0.019(9)
C9 0.038(10) 0.094(11) 0.103(11) 0.023(10) 0.022(9) 0.019(9)
C10 0.038(10) 0.073(11) 0.105(11) -0.001(10) 0.032(9) 0.030(9)
C11 0.051(9) 0.097(10) 0.083(10) -0.019(9) 0.034(9) 0.032(9)
C12 0.037(4) 0.088(5) 0.067(5) 0.000 0.039(4) 0.000
C13 0.067(9) 0.104(12) 0.047(8) -0.001(9) 0.042(7) 0.004(9)
C14 0.075(10) 0.106(12) 0.060(10) 0.021(10) 0.045(9) 0.003(10)
C15 0.076(10) 0.095(11) 0.082(10) 0.020(10) 0.045(9) -0.014(10)
C16 0.078(11) 0.082(11) 0.096(11) 0.029(10) 0.042(10) -0.018(10)
C17 0.065(10) 0.051(10) 0.109(11) 0.011(10) 0.040(10) -0.022(9)
C18 0.052(9) 0.058(10) 0.110(11) -0.003(10) 0.041(10) -0.020(9)
C19 0.072(10) 0.071(11) 0.107(12) -0.021(11) 0.011(10) -0.032(10)
C20 0.061(10) 0.090(11) 0.092(11) -0.038(10) 0.005(10) -0.027(10)
C21 0.067(10) 0.089(12) 0.064(11) -0.037(10) 0.003(9) -0.027(10)
C22 0.040(9) 0.105(12) 0.031(9) -0.008(9) 0.016(7) -0.004(9)
C23 0.037(9) 0.119(12) 0.066(10) 0.016(9) -0.007(8) -0.002(9)
C24 0.056(10) 0.111(12) 0.067(10) 0.034(10) 0.003(9) 0.013(10)
C25 0.048(9) 0.087(11) 0.089(11) 0.043(10) 0.007(9) 0.024(10)
C26 0.040(9) 0.081(11) 0.102(11) 0.028(11) 0.015(10) 0.027(9)
C27 0.037(8) 0.057(10) 0.099(11) 0.013(10) 0.037(9) 0.027(8)
C28 0.051(9) 0.038(9) 0.103(11) 0.000(10) 0.041(9) 0.013(8)
C29 0.076(10) 0.051(10) 0.107(11) -0.033(10) 0.025(10) 0.024(10)
C30 0.079(10) 0.091(11) 0.085(11) -0.045(10) 0.015(10) 0.033(10)
C31 0.085(11) 0.107(12) 0.062(11) -0.051(10) 0.011(10) 0.011(11)
C32 0.074(10) 0.117(12) 0.033(9) -0.027(10) 0.028(8) -0.001(10)
C33 0.079(10) 0.119(13) 0.034(8) -0.013(10) 0.009(8) -0.009(10)
C34 0.074(10) 0.120(12) 0.045(9) 0.024(10) 0.012(9) 0.002(11)
C35 0.084(11) 0.109(12) 0.064(11) 0.029(10) 0.028(10) 0.001(11)
C36 0.084(11) 0.085(11) 0.091(11) 0.042(10) 0.032(10) 0.000(11)
C37 0.088(11) 0.074(11) 0.101(11) 0.043(11) 0.024(11) 0.018(11)
C38 0.082(11) 0.046(10) 0.111(12) 0.015(10) 0.035(10) 0.018(10)
C39 0.067(10) 0.030(9) 0.110(11) -0.001(10) 0.043(10) -0.005(9)
C40 0.092(11) 0.039(10) 0.110(11) -0.030(10) 0.023(11) -0.003(10)
C41 0.083(11) 0.058(10) 0.099(11) -0.032(10) 0.013(10) -0.026(10)
C42 0.079(11) 0.078(11) 0.072(11) -0.050(10) 0.014(10) -0.021(10)
C43 0.096(11) 0.102(12) 0.067(11) -0.033(10) 0.026(10) -0.008(10)
C44 0.074(10) 0.122(12) 0.054(10) -0.013(9) 0.038(9) -0.012(10)
C45 0.058(9) 0.115(13) 0.039(8) 0.003(9) 0.024(7) -0.009(9)
C46 0.057(9) 0.113(12) 0.043(9) 0.029(10) 0.020(8) -0.007(10)
C47 0.061(9) 0.112(11) 0.059(9) 0.016(9) 0.041(8) -0.002(9)
C48 0.037(4) 0.088(5) 0.067(5) 0.000 0.039(4) 0.000
C49 0.065(9) 0.074(10) 0.091(10) 0.025(10) 0.025(9) 0.017(9)
C50 0.063(10) 0.045(10) 0.107(11) 0.013(10) 0.035(10) 0.011(9)
C51 0.067(10) 0.042(10) 0.109(11) 0.002(10) 0.030(10) -0.014(9)
C52 0.079(10) 0.044(10) 0.111(11) -0.036(10) 0.018(10) -0.003(10)
C53 0.076(11) 0.074(11) 0.099(11) -0.054(10) 0.006(10) -0.020(10)
C54 0.082(11) 0.098(12) 0.068(11) -0.060(10) 0.001(10) -0.008(10)
C55 0.082(11) 0.123(12) 0.060(10) -0.036(11) -0.005(10) -0.016(11)
C56 0.068(10) 0.121(12) 0.083(11) -0.034(11) -0.018(10) -0.006(11)
C57 0.064(10) 0.123(13) 0.082(11) -0.002(12) -0.017(10) 0.006(11)
C58 0.079(11) 0.120(12) 0.077(11) 0.023(11) -0.010(10) 0.017(11)
C59 0.078(11) 0.091(12) 0.098(12) 0.031(11) -0.004(10) 0.025(11)
C60 0.059(11) 0.093(12) 0.102(12) 0.009(11) 0.001(10) 0.024(11)
C61 0.070(10) 0.080(11) 0.102(11) -0.003(11) 0.024(10) 0.027(10)
C62 0.074(10) 0.049(10) 0.104(11) -0.009(10) 0.045(10) 0.024(9)
C63 0.095(11) 0.052(10) 0.103(11) -0.029(10) 0.038(10) 0.021(10)
C64 0.084(10) 0.084(10) 0.083(10) -0.033(10) 0.025(10) 0.017(10)
C65 0.037(4) 0.088(5) 0.067(5) 0.000 0.039(4) 0.000
C66 0.049(8) 0.120(11) 0.063(9) -0.001(8) 0.042(7) 0.004(8)
C67 0.062(8) 0.141(11) 0.062(9) 0.000 0.038(7) 0.000
C68 0.057(8) 0.120(10) 0.069(9) 0.021(8) 0.040(7) -0.005(8)
C69 0.062(9) 0.107(11) 0.078(11) 0.034(10) 0.047(9) -0.016(9)
C70 0.064(9) 0.084(10) 0.092(10) 0.027(10) 0.033(9) -0.015(9)
C71 0.065(10) 0.055(10) 0.102(11) 0.014(10) 0.029(10) -0.030(9)
C72 0.054(9) 0.072(10) 0.107(11) -0.006(10) 0.039(9) -0.028(9)
C73 0.067(10) 0.082(11) 0.100(11) -0.033(11) 0.004(10) -0.027(10)
C74 0.054(10) 0.098(12) 0.099(11) -0.037(11) -0.007(10) -0.018(10)
C75 0.033(8) 0.099(11) 0.093(10) -0.021(10) 0.021(9) -0.017(9)
C76 0.035(5) 0.084(7) 0.094(7) 0.001(6) 0.042(5) -0.019(5)
C77 0.039(8) 0.102(10) 0.086(10) 0.019(9) 0.042(8) -0.016(9)
C78 0.034(7) 0.112(10) 0.076(9) 0.000 0.034(7) 0.000
C79 0.019(7) 0.091(11) 0.076(10) -0.001(9) 0.029(7) 0.009(8)
C80 0.048(9) 0.088(10) 0.083(10) -0.002(10) 0.033(9) 0.021(9)
C81 0.022(7) 0.098(12) 0.079(10) -0.009(10) 0.019(7) 0.002(10)
C82 0.048(10) 0.107(12) 0.088(11) -0.007(11) -0.006(10) 0.013(10)
C1B 0.043(10) 0.038(9) 0.059(12) 0.000 0.015(8) 0.000
C3B 0.043(10) 0.038(9) 0.059(12) 0.000 0.015(8) 0.000
S4 0.09(2) 0.061(15) 0.09(2) 0.000 0.033(16) 0.000
S1 0.084(4) 0.050(3) 0.060(4) 0.000 0.034(3) 0.000
C2B 0.071(18) 0.043(14) 0.021(12) 0.000 0.018(12) 0.000
S2 0.062(3) 0.067(4) 0.056(3) 0.000 0.020(3) 0.000
S3 0.066(4) 0.109(6) 0.061(4) 0.000 0.039(3) 0.000
Lu1 0.0316(7) 0.0254(6) 0.0893(16) -0.0045(8) 0.0285(8) -0.0114(5)
Lu5 0.030(6) 0.088(7) 0.064(7) -0.002(7) 0.031(5) 0.023(5)
Lu2 0.026(3) 0.030(3) 0.024(4) 0.000(3) 0.010(2) -0.006(2)
Lu3 0.038(5) 0.076(5) 0.066(6) -0.012(5) 0.037(4) 0.014(4)
Lu4 0.0210(6) 0.1093(15) 0.0541(12) 0.0058(9) 0.0110(6) 0.0263(7)
C1A 0.047(11) 0.071(14) 0.030(10) 0.000 0.000(8) 0.000
N1A 0.014(5) 0.032(7) 0.033(7) 0.000 0.018(5) 0.000
C2A 0.035(9) 0.059(12) 0.031(9) 0.000 0.018(7) 0.000
N2A 0.018(6) 0.037(7) 0.026(7) 0.000 0.013(5) 0.000
C3A 0.035(6) 0.039(7) 0.029(6) -0.008(5) 0.020(5) -0.005(5)
C4A 0.023(5) 0.031(6) 0.032(6) 0.002(5) 0.020(4) 0.004(4)
C5A 0.048(7) 0.036(7) 0.052(8) 0.002(6) 0.027(6) 0.016(6)
C6A 0.017(6) 0.035(8) 0.018(7) 0.000 0.012(5) 0.000
C7A 0.014(7) 0.053(10) 0.042(10) 0.000 0.020(7) 0.000
C8A 0.018(7) 0.058(11) 0.038(10) 0.000 0.014(7) 0.000
C9A 0.025(7) 0.028(8) 0.023(8) 0.000 0.012(6) 0.000
C10A 0.015(6) 0.047(10) 0.021(8) 0.000 0.001(5) 0.000
C11A 0.014(4) 0.035(6) 0.031(6) 0.006(5) 0.007(4) -0.003(4)
C12A 0.032(6) 0.032(6) 0.044(7) 0.010(5) 0.015(5) -0.005(5)
C13A 0.019(5) 0.031(6) 0.036(6) -0.003(5) 0.010(4) -0.002(4)
C14A 0.021(7) 0.042(9) 0.033(9) 0.000 0.011(6) 0.000
C15A 0.037(9) 0.056(12) 0.039(10) 0.000 0.016(8) 0.000

loop_
_atom_type_symbol
_atom_type_description
_atom_type_scat_dispersion_real
_atom_type_scat_dispersion_imag
_atom_type_scat_source
C C 0.0033 0.0016 'International Tables Vol C Tables 4.2.6.8 and 6.1.1.4'
H H 0.0000 0.0000 'International Tables Vol C Tables 4.2.6.8 and 6.1.1.4'
N N 0.0061 0.0033 'International Tables Vol C Tables 4.2.6.8 and 6.1.1.4'
S S 0.1246 0.1234 'International Tables Vol C Tables 4.2.6.8 and 6.1.1.4'
Lu Lu -0.4720 5.8584 'International Tables Vol C Tables 4.2.6.8 and 6.1.1.4'

loop_
_geom_angle_atom_site_label_1
_geom_angle_atom_site_label_2
_geom_angle_atom_site_label_3
_geom_angle
_geom_angle_site_symmetry_1
_geom_angle_site_symmetry_3
C2 C1 C2 33(2) 6_565 .
C2 C1 C9 89(2) 6_565 .
C2 C1 C9 115(2) . .
C2 C1 C9 115(2) 6_565 6_565
C2 C1 C9 89(2) . 6_565
C9 C1 C9 103(3) . 6_565
C2 C1 C5 123(2) 6_565 .
C2 C1 C5 95(2) . .
C9 C1 C5 104.4(18) . .
C9 C1 C5 8(3) 6_565 .
C2 C1 C5 95(2) 6_565 6_565
C2 C1 C5 123(2) . 6_565
C9 C1 C5 8(3) . 6_565
C9 C1 C5 104.4(18) 6_565 6_565
C5 C1 C5 105(3) . 6_565
C2 C1 C9A 113.8(15) 6_565 .
C2 C1 C9A 113.8(15) . .
C9 C1 C9A 116(2) . .
C9 C1 C9A 116(2) 6_565 .
C5 C1 C9A 109.2(17) . .
C5 C1 C9A 109.2(17) 6_565 .
C2 C2 C12 102(3) 6_565 6_565
C2 C2 C3 163.4(15) 6_565 .
C12 C2 C3 68(3) 6_565 .
C2 C2 C12 43.1(16) 6_565 .
C12 C2 C12 59(3) 6_565 .
C3 C2 C12 126(2) . .
C2 C2 C1 73.5(12) 6_565 .
C12 C2 C1 168(3) 6_565 .
C3 C2 C1 113(2) . .
C12 C2 C1 116(2) . .
C2 C2 C11 149.3(11) 6_565 6_565
C12 C2 C11 55(2) 6_565 6_565
C3 C2 C11 15.2(13) . 6_565
C12 C2 C11 110.5(19) . 6_565
C1 C2 C11 124(2) . 6_565
C11 C3 C2 141(4) 6_565 .
C11 C3 C15 34(2) 6_565 .
C2 C3 C15 115(3) . .
C11 C3 C12 97(3) 6_565 6_565
C2 C3 C12 46.9(19) . 6_565
C15 C3 C12 68.5(18) . 6_565
C11 C3 C10 88(3) 6_565 6_565
C2 C3 C10 116(2) . 6_565
C15 C3 C10 122(3) . 6_565
C12 C3 C10 149(3) 6_565 6_565
C11 C3 C4 101(4) 6_565 .
C2 C3 C4 106(2) . .
C15 C3 C4 134(3) . .
C12 C3 C4 148(3) 6_565 .
C10 C3 C4 13.3(19) 6_565 .
C11 C3 Lu1 65(3) 6_565 .
C2 C3 Lu1 99.8(18) . .
C15 C3 Lu1 86.1(17) . .
C12 C3 Lu1 95.3(16) 6_565 .
C10 C3 Lu1 59.1(18) 6_565 .
C4 C3 Lu1 68.7(16) . .
C10 C4 C9 128(10) 6_565 6_565
C10 C4 C5 135(10) 6_565 .
C9 C4 C5 9(4) 6_565 .
C10 C4 C3 69(8) 6_565 .
C9 C4 C3 105(3) 6_565 .
C5 C4 C3 112(3) . .
C10 C4 C18 37(8) 6_565 .
C9 C4 C18 138(3) 6_565 .
C5 C4 C18 137(3) . .
C3 C4 C18 100(2) . .
C10 C4 C27 58(7) 6_565 6_565
C9 C4 C27 110(3) 6_565 6_565
C5 C4 C27 108(3) . 6_565
C3 C4 C27 126(2) . 6_565
C18 C4 C27 30.0(12) . 6_565
C10 C4 C11 42(8) 6_565 6_565
C9 C4 C11 125(3) 6_565 6_565
C5 C4 C11 134(3) . 6_565
C3 C4 C11 28.0(16) . 6_565
C18 C4 C11 71.9(17) . 6_565
C27 C4 C11 98.5(18) 6_565 6_565
C10 C4 Lu1 42(10) 6_565 .
C9 C4 Lu1 86(3) 6_565 .
C5 C4 Lu1 93(2) . .
C3 C4 Lu1 79.9(16) . .
C18 C4 Lu1 65.0(16) . .
C27 C4 Lu1 63.2(13) 6_565 .
C11 C4 Lu1 66.3(13) 6_565 .
C10 C4 Lu2 60(10) 6_565 .
C9 C4 Lu2 71(3) 6_565 .
C5 C4 Lu2 76(2) . .
C3 C4 Lu2 98.1(18) . .
C18 C4 Lu2 72.6(17) . .
C27 C4 Lu2 59.1(14) 6_565 .
C11 C4 Lu2 87.6(15) 6_565 .
Lu1 C4 Lu2 21.5(3) . .
C9 C5 C4 70(10) 6_565 .
C9 C5 C8 107(10) 6_565 6_565
C4 C5 C8 114(3) . 6_565
C9 C5 C6 106(10) 6_565 .
C4 C5 C6 112(4) . .
C8 C5 C6 2(6) 6_565 .
C9 C5 C1 66(10) 6_565 .
C4 C5 C1 110(3) . .
C8 C5 C1 129(4) 6_565 .
C6 C5 C1 130(2) . .
C9 C5 C10 63(10) 6_565 6_565
C4 C5 C10 9(3) . 6_565
C8 C5 C10 109(4) 6_565 6_565
C6 C5 C10 107(4) . 6_565
C1 C5 C10 111(3) . 6_565
C9 C5 Lu2 54(10) 6_565 .
C4 C5 Lu2 79(2) . .
C8 C5 Lu2 56(5) 6_565 .
C6 C5 Lu2 55(5) . .
C1 C5 Lu2 111(2) . .
C10 C5 Lu2 70(2) 6_565 .
C9 C5 Lu1 40(10) 6_565 .
C4 C5 Lu1 61(2) . .
C8 C5 Lu1 77(4) 6_565 .
C6 C5 Lu1 75(5) . .
C1 C5 Lu1 104(2) . .
C10 C5 Lu1 52.1(19) 6_565 .
Lu2 C5 Lu1 21.4(3) . .
C8 C6 C20 160(10) 6_565 .
C8 C6 C5 49(10) 6_565 .
C20 C6 C5 136(4) . .
C8 C6 C7 73(10) 6_565 .
C20 C6 C7 113(4) . .
C5 C6 C7 108(3) . .
C8 C6 C26 149(10) 6_565 6_565
C20 C6 C26 26.8(18) . 6_565
C5 C6 C26 110(3) . 6_565
C7 C6 C26 138(6) . 6_565
C8 C6 C9 54(10) 6_565 6_565
C20 C6 C9 135(4) . 6_565
C5 C6 C9 8(3) . 6_565
C7 C6 C9 106(3) . 6_565
C26 C6 C9 108(3) 6_565 6_565
C8 C6 Lu2 130(10) 6_565 .
C20 C6 Lu2 70(5) . .
C5 C6 Lu2 97(5) . .
C7 C6 Lu2 91(5) . .
C26 C6 Lu2 66(4) 6_565 .
C9 C6 Lu2 89(5) 6_565 .
C8 C6 Lu1 119(10) 6_565 .
C20 C6 Lu1 80(5) . .
C5 C6 Lu1 77(4) . .
C7 C6 Lu1 105(5) . .
C26 C6 Lu1 66(4) 6_565 .
C9 C6 Lu1 70(4) 6_565 .
Lu2 C6 Lu1 20.6(8) . .
C6 C7 C6 136(4) 6_565 .
C6 C7 C8 134(3) 6_565 6_565
C6 C7 C8 2(6) . 6_565
C6 C7 C8 2(6) 6_565 .
C6 C7 C8 134(3) . .
C8 C7 C8 132(3) 6_565 .
C6 C7 C23 92(3) 6_565 .
C6 C7 C23 124(4) . .
C8 C7 C23 126(3) 6_565 .
C8 C7 C23 94(3) . .
C6 C7 C23 124(4) 6_565 6_565
C6 C7 C23 92(3) . 6_565
C8 C7 C23 94(3) 6_565 6_565
C8 C7 C23 126(3) . 6_565
C23 C7 C23 33(3) . 6_565
C6 C7 Lu2 105(4) 6_565 .
C6 C7 Lu2 58(5) . .
C8 C7 Lu2 60(4) 6_565 .
C8 C7 Lu2 106(4) . .
C23 C7 Lu2 86.1(15) . .
C23 C7 Lu2 72.1(14) 6_565 .
C6 C7 Lu2 58(5) 6_565 6_565
C6 C7 Lu2 105(4) . 6_565
C8 C7 Lu2 106(4) 6_565 6_565
C8 C7 Lu2 60(4) . 6_565
C23 C7 Lu2 72.1(14) . 6_565
C23 C7 Lu2 86.1(15) 6_565 6_565
Lu2 C7 Lu2 49.8(4) . 6_565
C6 C8 C20 20(10) 6_565 6_565
C5 C8 C20 135(3) 6_565 6_565
C6 C8 C26 30(10) 6_565 .
C5 C8 C26 109(3) 6_565 .
C20 C8 C26 25.8(17) 6_565 .
C6 C8 C9 124(10) 6_565 .
C5 C8 C9 8(3) 6_565 .
C20 C8 C9 133(2) 6_565 .
C26 C8 C9 107.5(14) . .
C6 C8 C7 105(10) 6_565 .
C5 C8 C7 112(3) 6_565 .
C20 C8 C7 111(5) 6_565 .
C26 C8 C7 134(6) . .
C9 C8 C7 109(2) . .
C6 C8 Lu2 49(10) 6_565 6_565
C5 C8 Lu2 96(4) 6_565 6_565
C20 C8 Lu2 68(4) 6_565 6_565
C26 C8 Lu2 64(4) . 6_565
C9 C8 Lu2 88(4) . 6_565
C7 C8 Lu2 90(5) . 6_565
C6 C8 Lu1 60(10) 6_565 6_565
C5 C8 Lu1 77(4) 6_565 6_565
C20 C8 Lu1 78(4) 6_565 6_565
C26 C8 Lu1 65(3) . 6_565
C9 C8 Lu1 69(3) . 6_565
C7 C8 Lu1 104(5) . 6_565
Lu2 C8 Lu1 20.5(6) 6_565 6_565
C5 C9 C4 101(10) 6_565 6_565
C5 C9 C10 109(10) 6_565 .
C4 C9 C10 11(3) 6_565 .
C5 C9 C8 65(10) 6_565 .
C4 C9 C8 112(3) 6_565 .
C10 C9 C8 108.9(14) . .
C5 C9 C6 66(10) 6_565 6_565
C4 C9 C6 110(4) 6_565 6_565
C10 C9 C6 107(3) . 6_565
C8 C9 C6 2(6) . 6_565
C5 C9 C1 107(10) 6_565 .
C4 C9 C1 119(3) 6_565 .
C10 C9 C1 121(2) . .
C8 C9 C1 129.0(18) . .
C6 C9 C1 131(3) 6_565 .
C5 C9 Lu2 123(10) 6_565 6_565
C4 C9 Lu2 85(3) 6_565 6_565
C10 C9 Lu2 75.0(19) . 6_565
C8 C9 Lu2 61(4) . 6_565
C6 C9 Lu2 59(5) 6_565 6_565
C1 C9 Lu2 120(2) . 6_565
C5 C9 Lu1 138(10) 6_565 6_565
C4 C9 Lu1 68(2) 6_565 6_565
C10 C9 Lu1 57.2(19) . 6_565
C8 C9 Lu1 82(4) . 6_565
C6 C9 Lu1 80(5) 6_565 6_565
C1 C9 Lu1 115(3) . 6_565
Lu2 C9 Lu1 22.5(4) 6_565 6_565
C4 C10 C18 133(10) 6_565 6_565
C4 C10 C3 98(8) 6_565 6_565
C18 C10 C3 120(3) 6_565 6_565
C4 C10 C9 42(10) 6_565 .
C18 C10 C9 140(2) 6_565 .
C3 C10 C9 98(3) 6_565 .
C4 C10 C27 111(8) 6_565 .
C18 C10 C27 33.7(16) 6_565 .
C3 C10 C27 150(3) 6_565 .
C9 C10 C27 106.7(13) . .
C4 C10 C5 36(9) 6_565 6_565
C18 C10 C5 137(3) 6_565 6_565
C3 C10 C5 103(3) 6_565 6_565
C9 C10 C5 8(3) . 6_565
C27 C10 C5 103(2) . 6_565
C4 C10 C11 130(9) 6_565 .
C18 C10 C11 87(2) 6_565 .
C3 C10 C11 33.3(16) 6_565 .
C9 C10 C11 127(3) . .
C27 C10 C11 117(2) . .
C5 C10 C11 133(3) 6_565 .
C4 C10 Lu1 133(10) 6_565 6_565
C18 C10 Lu1 76(2) 6_565 6_565
C3 C10 Lu1 91(2) 6_565 6_565
C9 C10 Lu1 91(2) . 6_565
C27 C10 Lu1 72.1(17) . 6_565
C5 C10 Lu1 97(2) 6_565 6_565
C11 C10 Lu1 75.9(18) . 6_565
C4 C10 Lu2 114(10) 6_565 6_565
C18 C10 Lu2 81(2) 6_565 6_565
C3 C10 Lu2 108(2) 6_565 6_565
C9 C10 Lu2 74.7(19) . 6_565
C27 C10 Lu2 64.3(15) . 6_565
C5 C10 Lu2 78.6(19) 6_565 6_565
C11 C10 Lu2 98(2) . 6_565
Lu1 C10 Lu2 22.4(3) 6_565 6_565
C15 C11 C3 108(4) 6_565 6_565
C15 C11 C16 76(3) 6_565 6_565
C3 C11 C16 174(4) 6_565 6_565
C15 C11 C10 166(3) 6_565 .
C3 C11 C10 59(3) 6_565 .
C16 C11 C10 117(2) 6_565 .
C15 C11 C30 66(3) 6_565 .
C3 C11 C30 170(4) 6_565 .
C16 C11 C30 16.1(16) 6_565 .
C10 C11 C30 128(3) . .
C15 C11 C12 63(3) 6_565 .
C3 C11 C12 52(3) 6_565 .
C16 C11 C12 133(2) 6_565 .
C10 C11 C12 106(2) . .
C30 C11 C12 117(2) . .
C15 C11 C4 158(3) 6_565 6_565
C3 C11 C4 51(2) 6_565 6_565
C16 C11 C4 124(2) 6_565 6_565
C10 C11 C4 8.2(16) . 6_565
C30 C11 C4 136(2) . 6_565
C12 C11 C4 100(2) . 6_565
C15 C11 C18 154(3) 6_565 6_565
C3 C11 C18 97(3) 6_565 6_565
C16 C11 C18 78.5(17) 6_565 6_565
C10 C11 C18 38.7(15) . 6_565
C30 C11 C18 91(2) . 6_565
C12 C11 C18 143(2) . 6_565
C4 C11 C18 45.9(12) 6_565 6_565
C15 C11 C2 92(3) 6_565 6_565
C3 C11 C2 24(2) 6_565 6_565
C16 C11 C2 162(2) 6_565 6_565
C10 C11 C2 75.4(17) . 6_565
C30 C11 C2 146(2) . 6_565
C12 C11 C2 30.8(14) . 6_565
C4 C11 C2 69.1(15) 6_565 6_565
C18 C11 C2 113.8(19) 6_565 6_565
C15 C11 Lu1 120(3) 6_565 6_565
C3 C11 Lu1 97(3) 6_565 6_565
C16 C11 Lu1 84.7(18) 6_565 6_565
C10 C11 Lu1 65.9(18) . 6_565
C30 C11 Lu1 81.1(18) . 6_565
C12 C11 Lu1 96.0(16) . 6_565
C4 C11 Lu1 71.7(16) 6_565 6_565
C18 C11 Lu1 63.1(12) 6_565 6_565
C2 C11 Lu1 89.6(13) 6_565 6_565
C2 C12 C12 78(3) 6_565 6_565
C2 C12 C3 65(3) 6_565 6_565
C12 C12 C3 140.2(18) 6_565 6_565
C2 C12 C13 153(4) 6_565 .
C12 C12 C13 75.6(19) 6_565 .
C3 C12 C13 140(3) 6_565 .
C2 C12 C15 120(3) 6_565 6_565
C12 C12 C15 159.2(13) 6_565 6_565
C3 C12 C15 54.8(16) 6_565 6_565
C13 C12 C15 86(2) . 6_565
C2 C12 C2 35(3) 6_565 .
C12 C12 C2 43.1(15) 6_565 .
C3 C12 C2 99(2) 6_565 .
C13 C12 C2 119(3) . .
C15 C12 C2 153(3) 6_565 .
C2 C12 C13 132(3) 6_565 6_565
C12 C12 C13 54.5(15) 6_565 6_565
C3 C12 C13 158(2) 6_565 6_565
C13 C12 C13 21(3) . 6_565
C15 C12 C13 107(2) 6_565 6_565
C2 C12 C13 98(2) . 6_565
C2 C12 C11 94(3) 6_565 .
C12 C12 C11 156.5(14) 6_565 .
C3 C12 C11 30.6(15) 6_565 .
C13 C12 C11 109(2) . .
C15 C12 C11 27.0(13) 6_565 .
C2 C12 C11 126(3) . .
C13 C12 C11 128.0(19) 6_565 .
C2 C12 C14 169(3) 6_565 6_565
C12 C12 C14 109.3(13) 6_565 6_565
C3 C12 C14 106(2) 6_565 6_565
C13 C12 C14 34.2(16) . 6_565
C15 C12 C14 51.7(12) 6_565 6_565
C2 C12 C14 152(2) . 6_565
C13 C12 C14 55.1(17) 6_565 6_565
C11 C12 C14 75.8(14) . 6_565
C13 C13 C14 163(2) 6_565 6_565
C13 C13 C32 116.8(18) 6_565 .
C14 C13 C32 46(2) 6_565 .
C13 C13 C12 104.4(19) 6_565 .
C14 C13 C12 90(3) 6_565 .
C32 C13 C12 132(3) . .
C13 C13 C14 10.6(14) 6_565 .
C14 C13 C14 152(4) 6_565 .
C32 C13 C14 106(2) . .
C12 C13 C14 113(3) . .
C13 C13 C12 54.5(15) 6_565 6_565
C14 C13 C12 139(3) 6_565 6_565
C32 C13 C12 157(2) . 6_565
C12 C13 C12 50(2) . 6_565
C14 C13 C12 63.4(19) . 6_565
C13 C13 C32 44.6(13) 6_565 6_565
C14 C13 C32 118(3) 6_565 6_565
C32 C13 C32 72(2) . 6_565
C12 C13 C32 143(3) . 6_565
C14 C13 C32 34.2(13) . 6_565
C12 C13 C32 96(2) 6_565 6_565
C13 C13 C15 151.9(11) 6_565 6_565
C14 C13 C15 41(2) 6_565 6_565
C32 C13 C15 85(2) . 6_565
C12 C13 C15 48.8(16) . 6_565
C14 C13 C15 157(2) . 6_565
C12 C13 C15 98.3(19) 6_565 6_565
C32 C13 C15 151.6(19) 6_565 6_565
C13 C14 C32 90(3) 6_565 6_565
C13 C14 C35 136(3) 6_565 .
C32 C14 C35 47(2) 6_565 .
C13 C14 C15 112(3) 6_565 .
C32 C14 C15 150(2) 6_565 .
C35 C14 C15 107.0(13) . .
C13 C14 C31 148(3) 6_565 6_565
C32 C14 C31 66.5(19) 6_565 6_565
C35 C14 C31 23.3(14) . 6_565
C15 C14 C31 85.1(15) . 6_565
C13 C14 C13 6.9(13) 6_565 .
C32 C14 C13 83(3) 6_565 .
C35 C14 C13 129(2) . .
C15 C14 C13 118(2) . .
C31 C14 C13 142(2) 6_565 .
C13 C14 C12 56(2) 6_565 6_565
C32 C14 C12 140(3) 6_565 6_565
C35 C14 C12 155(2) . 6_565
C15 C14 C12 56.3(16) . 6_565
C31 C14 C12 133(2) 6_565 6_565
C13 C14 C12 61.5(17) . 6_565
C11 C15 C3 39(2) 6_565 .
C11 C15 C16 72(3) 6_565 .
C3 C15 C16 110(2) . .
C11 C15 C14 145(4) 6_565 .
C3 C15 C14 128(2) . .
C16 C15 C14 109.5(13) . .
C11 C15 C12 90(3) 6_565 6_565
C3 C15 C12 56.7(19) . 6_565
C16 C15 C12 151(3) . 6_565
C14 C15 C12 71.9(18) . 6_565
C11 C15 C30 87(3) 6_565 6_565
C3 C15 C30 126(3) . 6_565
C16 C15 C30 20.0(15) . 6_565
C14 C15 C30 89.6(18) . 6_565
C12 C15 C30 143(3) 6_565 6_565
C11 C15 C31 122(3) 6_565 6_565
C3 C15 C31 150(2) . 6_565
C16 C15 C31 60.5(12) . 6_565
C14 C15 C31 49.1(12) . 6_565
C12 C15 C31 115.5(18) 6_565 6_565
C30 C15 C31 40.6(17) 6_565 6_565
C11 C15 C13 128(4) 6_565 6_565
C3 C15 C13 101(2) . 6_565
C16 C15 C13 131.4(16) . 6_565
C14 C15 C13 26.7(13) . 6_565
C12 C15 C13 45.2(15) 6_565 6_565
C30 C15 C13 112.0(19) 6_565 6_565
C31 C15 C13 73.4(14) 6_565 6_565
C11 C15 Lu1 47(3) 6_565 .
C3 C15 Lu1 67.3(15) . .
C16 C15 Lu1 67.2(16) . .
C14 C15 Lu1 99.7(18) . .
C12 C15 Lu1 83.4(16) 6_565 .
C30 C15 Lu1 68.6(18) 6_565 .
C31 C15 Lu1 83.3(13) 6_565 .
C13 C15 Lu1 94.1(12) 6_565 .
C30 C16 C11 117(6) 6_565 6_565
C30 C16 C15 93(5) 6_565 .
C11 C16 C15 31.8(16) 6_565 .
C30 C16 C36 16(5) 6_565 .
C11 C16 C36 132(2) 6_565 .
C15 C16 C36 106.3(12) . .
C30 C16 C17 122(6) 6_565 .
C11 C16 C17 101(2) 6_565 .
C15 C16 C17 133(2) . .
C36 C16 C17 115.3(15) . .
C30 C16 C29 94(5) 6_565 6_565
C11 C16 C29 122(2) 6_565 6_565
C15 C16 C29 150(3) . 6_565
C36 C16 C29 86.8(14) . 6_565
C17 C16 C29 28.8(11) . 6_565
C30 C16 C31 19(5) 6_565 6_565
C11 C16 C31 102(2) 6_565 6_565
C15 C16 C31 75.4(12) . 6_565
C36 C16 C31 31.2(11) . 6_565
C17 C16 C31 140.1(19) . 6_565
C29 C16 C31 112.0(17) 6_565 6_565
C30 C16 Lu1 90(6) 6_565 .
C11 C16 Lu1 65.0(18) 6_565 .
C15 C16 Lu1 84.2(17) . .
C36 C16 Lu1 100.8(17) . .
C17 C16 Lu1 67.5(16) . .
C29 C16 Lu1 66.8(16) 6_565 .
C31 C16 Lu1 93.7(16) 6_565 .
C29 C17 C28 106(3) 6_565 6_565
C29 C17 C18 147(5) 6_565 .
C28 C17 C18 59.1(19) 6_565 .
C29 C17 C16 77(3) 6_565 .
C28 C17 C16 147(3) 6_565 .
C18 C17 C16 100.5(19) . .
C29 C17 C39 46(3) 6_565 .
C28 C17 C39 65.2(16) 6_565 .
C18 C17 C39 123(2) . .
C16 C17 C39 122.8(16) . .
C29 C17 C30 63(3) 6_565 6_565
C28 C17 C30 145(3) 6_565 6_565
C18 C17 C30 111(2) . 6_565
C16 C17 C30 14.6(15) . 6_565
C39 C17 C30 108.2(18) . 6_565
C29 C17 C27 135(4) 6_565 6_565
C28 C17 C27 39.4(15) 6_565 6_565
C18 C17 C27 19.9(13) . 6_565
C16 C17 C27 116.5(18) . 6_565
C39 C17 C27 103.6(15) . 6_565
C30 C17 C27 124(2) 6_565 6_565
C29 C17 Lu1 81(4) 6_565 .
C28 C17 Lu1 67(2) 6_565 .
C18 C17 Lu1 66.5(16) . .
C16 C17 Lu1 81.3(17) . .
C39 C17 Lu1 84.6(17) . .
C30 C17 Lu1 77.9(15) 6_565 .
C27 C17 Lu1 61.0(10) 6_565 .
C27 C18 C10 89(3) 6_565 6_565
C27 C18 C28 78(3) 6_565 6_565
C10 C18 C28 147(3) 6_565 6_565
C27 C18 C17 125(3) 6_565 .
C10 C18 C17 132(3) 6_565 .
C28 C18 C17 47.1(15) 6_565 .
C27 C18 C4 84(3) 6_565 .
C10 C18 C4 10(2) 6_565 .
C28 C18 C4 152(3) 6_565 .
C17 C18 C4 141(2) . .
C27 C18 C19 15(2) 6_565 .
C10 C18 C19 102(2) 6_565 .
C28 C18 C19 62.6(17) 6_565 .
C17 C18 C19 109.4(19) . .
C4 C18 C19 98(2) . .
C27 C18 C11 136(4) 6_565 6_565
C10 C18 C11 54.1(19) 6_565 6_565
C28 C18 C11 119(2) 6_565 6_565
C17 C18 C11 79.5(16) . 6_565
C4 C18 C11 62.2(16) . 6_565
C19 C18 C11 141(2) . 6_565
C27 C18 C29 119(3) 6_565 6_565
C10 C18 C29 127(3) 6_565 6_565
C28 C18 C29 44.1(12) 6_565 6_565
C17 C18 C29 11.1(16) . 6_565
C4 C18 C29 137(2) . 6_565
C19 C18 C29 104.1(17) . 6_565
C11 C18 C29 77.4(15) 6_565 6_565
C27 C18 Lu1 79(3) 6_565 .
C10 C18 Lu1 74(2) 6_565 .
C28 C18 Lu1 74.5(17) 6_565 .
C17 C18 Lu1 81.3(16) . .
C4 C18 Lu1 80.7(18) . .
C19 C18 Lu1 74.7(14) . .
C11 C18 Lu1 69.5(12) 6_565 .
C29 C18 Lu1 70.3(12) 6_565 .
C27 C18 Lu2 57(3) 6_565 .
C10 C18 Lu2 74(2) 6_565 .
C28 C18 Lu2 74.2(17) 6_565 .
C17 C18 Lu2 96.3(17) . .
C4 C18 Lu2 77.9(17) . .
C19 C18 Lu2 54.9(13) . .
C11 C18 Lu2 87.2(13) 6_565 .
C29 C18 Lu2 85.3(12) 6_565 .
Lu1 C18 Lu2 21.4(3) . .
C26 C19 C27 100(3) 6_565 6_565
C26 C19 C41 126(3) 6_565 .
C27 C19 C41 129(3) 6_565 .
C26 C19 C25 75(2) 6_565 6_565
C27 C19 C25 162(4) 6_565 6_565
C41 C19 C25 51.4(13) . 6_565
C26 C19 C20 18(2) 6_565 .
C27 C19 C20 118(3) 6_565 .
C41 C19 C20 108.2(13) . .
C25 C19 C20 56.8(15) 6_565 .
C26 C19 C28 149(3) 6_565 6_565
C27 C19 C28 56.0(17) 6_565 6_565
C41 C19 C28 72.9(18) . 6_565
C25 C19 C28 121(2) 6_565 6_565
C20 C19 C28 158(3) . 6_565
C26 C19 C18 111(3) 6_565 .
C27 C19 C18 12.8(17) 6_565 .
C41 C19 C18 116(2) . .
C25 C19 C18 157(2) 6_565 .
C20 C19 C18 129(2) . .
C28 C19 C18 43.2(12) 6_565 .
C26 C19 Lu2 71(3) 6_565 .
C27 C19 Lu2 89(3) 6_565 .
C41 C19 Lu2 86.7(17) . .
C25 C19 Lu2 73.5(17) 6_565 .
C20 C19 Lu2 70.3(19) . .
C28 C19 Lu2 88.1(15) 6_565 .
C18 C19 Lu2 88.0(15) . .
C26 C19 Lu1 88(3) 6_565 .
C27 C19 Lu1 68(2) 6_565 .
C41 C19 Lu1 89.8(18) . .
C25 C19 Lu1 95.0(18) 6_565 .
C20 C19 Lu1 93(2) . .
C28 C19 Lu1 65.1(13) 6_565 .
C18 C19 Lu1 64.3(13) . .
Lu2 C19 Lu1 25.3(4) . .
C26 C20 C25 88(4) 6_565 6_565
C26 C20 C6 80(5) 6_565 .
C25 C20 C6 152(6) 6_565 .
C26 C20 C8 80(4) 6_565 6_565
C25 C20 C8 153(4) 6_565 6_565
C6 C20 C8 1(9) . 6_565
C26 C20 C21 132(4) 6_565 .
C25 C20 C21 46.4(15) 6_565 .
C6 C20 C21 133(4) . .
C8 C20 C21 134(4) 6_565 .
C26 C20 C19 27(3) 6_565 .
C25 C20 C19 60.7(15) 6_565 .
C6 C20 C19 106(3) . .
C8 C20 C19 106(3) 6_565 .
C21 C20 C19 106.7(14) . .
C26 C20 C24 145(5) 6_565 6_565
C25 C20 C24 64.8(19) 6_565 6_565
C6 C20 C24 114(3) . 6_565
C8 C20 C24 115(4) 6_565 6_565
C21 C20 C24 19.4(17) . 6_565
C19 C20 C24 123.2(18) . 6_565
C26 C20 C23 146(6) 6_565 6_565
C25 C20 C23 105(2) 6_565 6_565
C6 C20 C23 74(2) . 6_565
C8 C20 C23 74(3) 6_565 6_565
C21 C20 C23 61(2) . 6_565
C19 C20 C23 151(3) . 6_565
C24 C20 C23 41.6(14) 6_565 6_565
C26 C20 C27 5(4) 6_565 6_565
C25 C20 C27 83.9(19) 6_565 6_565
C6 C20 C27 82(2) . 6_565
C8 C20 C27 82.0(19) 6_565 6_565
C21 C20 C27 127.9(17) . 6_565
C19 C20 C27 24.3(14) . 6_565
C24 C20 C27 140(2) 6_565 6_565
C23 C20 C27 144(2) 6_565 6_565
C26 C20 Lu2 74(5) 6_565 .
C25 C20 Lu2 75.9(18) 6_565 .
C6 C20 Lu2 76(5) . .
C8 C20 Lu2 77(4) 6_565 .
C21 C20 Lu2 82(2) . .
C19 C20 Lu2 73.6(19) . .
C24 C20 Lu2 78.8(16) 6_565 .
C23 C20 Lu2 78.6(16) 6_565 .
C27 C20 Lu2 70.0(13) 6_565 .
C26 C20 Lu1 56(5) 6_565 .
C25 C20 Lu1 78.2(18) 6_565 .
C6 C20 Lu1 74(5) . .
C8 C20 Lu1 75(3) 6_565 .
C21 C20 Lu1 96(2) . .
C19 C20 Lu1 58.2(18) . .
C24 C20 Lu1 96.4(17) 6_565 .
C23 C20 Lu1 95.5(16) 6_565 .
C27 C20 Lu1 51.6(10) 6_565 .
Lu2 C20 Lu1 18.5(3) . .
C24 C21 C25 161(7) 6_565 6_565
C24 C21 C42 127(4) 6_565 .
C25 C21 C42 46.8(16) 6_565 .
C24 C21 C20 114(5) 6_565 .
C25 C21 C20 63.9(18) 6_565 .
C42 C21 C20 110.0(14) . .
C24 C21 C22 6(3) 6_565 .
C25 C21 C22 159(4) 6_565 .
C42 C21 C22 132(3) . .
C20 C21 C22 109(3) . .
C24 C21 C46 48(3) 6_565 6_565
C25 C21 C46 125(3) 6_565 6_565
C42 C21 C46 80(2) . 6_565
C20 C21 C46 154(3) . 6_565
C22 C21 C46 53.2(17) . 6_565
C24 C21 C23 38(4) 6_565 6_565
C25 C21 C23 135(3) 6_565 6_565
C42 C21 C23 153(3) . 6_565
C20 C21 C23 76(2) . 6_565
C22 C21 C23 32.9(16) . 6_565
C46 C21 C23 85(2) 6_565 6_565
C24 C21 C26 125(5) 6_565 6_565
C25 C21 C26 50.5(18) 6_565 6_565
C42 C21 C26 96.0(15) . 6_565
C20 C21 C26 14.3(13) . 6_565
C22 C21 C26 119(2) . 6_565
C46 C21 C26 152(2) 6_565 6_565
C23 C21 C26 87(2) 6_565 6_565
C24 C21 Lu2 92(5) 6_565 .
C25 C21 Lu2 69(2) 6_565 .
C42 C21 Lu2 82.3(17) . .
C20 C21 Lu2 65(2) . .
C22 C21 Lu2 89.5(18) . .
C46 C21 Lu2 94.0(17) 6_565 .
C23 C21 Lu2 76.5(15) 6_565 .
C26 C21 Lu2 58.0(12) 6_565 .
C24 C22 C23 93(4) 6_565 6_565
C24 C22 C22 162(3) 6_565 6_565
C23 C22 C22 79(4) 6_565 6_565
C24 C22 C23 128(4) 6_565 .
C23 C22 C23 36(4) 6_565 .
C22 C22 C23 43.1(19) 6_565 .
C24 C22 C45 101(3) 6_565 .
C23 C22 C45 152(4) 6_565 .
C22 C22 C45 80(2) 6_565 .
C23 C22 C45 120(3) . .
C24 C22 C46 67(3) 6_565 6_565
C23 C22 C46 153(4) 6_565 6_565
C22 C22 C46 113.0(17) 6_565 6_565
C23 C22 C46 149(3) . 6_565
C45 C22 C46 33.9(19) . 6_565
C24 C22 C21 4(2) 6_565 .
C23 C22 C21 89(4) 6_565 .
C22 C22 C21 159.8(16) 6_565 .
C23 C22 C21 124(3) . .
C45 C22 C21 105(3) . .
C46 C22 C21 71(2) 6_565 .
C24 C22 C45 124(3) 6_565 6_565
C23 C22 C45 131(4) 6_565 6_565
C22 C22 C45 55.6(17) 6_565 6_565
C23 C22 C45 97(3) . 6_565
C45 C22 C45 24(3) . 6_565
C46 C22 C45 57.8(19) 6_565 6_565
C21 C22 C45 127(3) . 6_565
C24 C22 Lu2 61(3) 6_565 .
C23 C22 Lu2 69(2) 6_565 .
C22 C22 Lu2 101.1(7) 6_565 .
C23 C22 Lu2 82.1(17) . .
C45 C22 Lu2 97.0(17) . .
C46 C22 Lu2 84.7(16) 6_565 .
C21 C22 Lu2 58.9(15) . .
C45 C22 Lu2 100.5(15) 6_565 .
C23 C23 C22 101(3) 6_565 6_565
C23 C23 C24 139(2) 6_565 .
C22 C23 C24 41(3) 6_565 .
C23 C23 C22 43.1(19) 6_565 .
C22 C23 C22 58(4) 6_565 .
C24 C23 C22 97(3) . .
C23 C23 C7 73.5(17) 6_565 .
C22 C23 C7 164(3) 6_565 .
C24 C23 C7 139(3) . .
C22 C23 C7 115(3) . .
C23 C23 C21 153.5(15) 6_565 6_565
C22 C23 C21 58(3) 6_565 6_565
C24 C23 C21 17.3(17) . 6_565
C22 C23 C21 113(3) . 6_565
C7 C23 C21 123(3) . 6_565
C23 C23 C20 151.7(14) 6_565 6_565
C22 C23 C20 101(4) 6_565 6_565
C24 C23 C20 60(2) . 6_565
C22 C23 C20 153(2) . 6_565
C7 C23 C20 81(2) . 6_565
C21 C23 C20 43.1(14) 6_565 6_565
C23 C23 Lu2 105.9(9) 6_565 6_565
C22 C23 Lu2 92(3) 6_565 6_565
C24 C23 Lu2 70.6(18) . 6_565
C22 C23 Lu2 104.9(18) . 6_565
C7 C23 Lu2 76.4(15) . 6_565
C21 C23 Lu2 63.4(14) 6_565 6_565
C20 C23 Lu2 55.3(13) 6_565 6_565
C21 C24 C22 170(6) 6_565 6_565
C21 C24 C23 124(5) 6_565 .
C22 C24 C23 46(3) 6_565 .
C21 C24 C46 112(4) 6_565 .
C22 C24 C46 77(3) 6_565 .
C23 C24 C46 120(3) . .
C21 C24 C25 12(4) 6_565 .
C22 C24 C25 163(4) 6_565 .
C23 C24 C25 122(3) . .
C46 C24 C25 108.4(18) . .
C21 C24 C20 46(4) 6_565 6_565
C22 C24 C20 124(3) 6_565 6_565
C23 C24 C20 78(2) . 6_565
C46 C24 C20 151(2) . 6_565
C25 C24 C20 45.4(15) . 6_565
C21 C24 C45 138(4) 6_565 6_565
C22 C24 C45 50(2) 6_565 6_565
C23 C24 C45 94(3) . 6_565
C46 C24 C45 27.0(15) . 6_565
C25 C24 C45 132.3(16) . 6_565
C20 C24 C45 158(3) 6_565 6_565
C21 C24 C42 37(3) 6_565 6_565
C22 C24 C42 151(3) 6_565 6_565
C23 C24 C42 150(3) . 6_565
C46 C24 C42 75.8(16) . 6_565
C25 C24 C42 33.0(10) . 6_565
C20 C24 C42 78.3(18) 6_565 6_565
C45 C24 C42 101.4(18) 6_565 6_565
C21 C24 Lu2 74(5) 6_565 6_565
C22 C24 Lu2 102(3) 6_565 6_565
C23 C24 Lu2 80(2) . 6_565
C46 C24 Lu2 99.2(17) . 6_565
C25 C24 Lu2 61.9(12) . 6_565
C20 C24 Lu2 59.2(15) 6_565 6_565
C45 C24 Lu2 99.0(15) 6_565 6_565
C42 C24 Lu2 72.1(12) 6_565 6_565
C42 C25 C21 83(2) 6_565 6_565
C42 C25 C41 78.9(19) 6_565 6_565
C21 C25 C41 160(3) 6_565 6_565
C42 C25 C20 151(3) 6_565 6_565
C21 C25 C20 69.7(18) 6_565 6_565
C41 C25 C20 126(3) 6_565 6_565
C42 C25 C49 42.2(18) 6_565 .
C21 C25 C49 123(2) 6_565 .
C41 C25 C49 37.3(14) 6_565 .
C20 C25 C49 156(3) 6_565 .
C42 C25 C19 141(3) 6_565 6_565
C21 C25 C19 131(3) 6_565 6_565
C41 C25 C19 64.1(16) 6_565 6_565
C20 C25 C19 62.4(14) 6_565 6_565
C49 C25 C19 99(2) . 6_565
C42 C25 C26 164(3) 6_565 .
C21 C25 C26 95(2) 6_565 .
C41 C25 C26 101(2) 6_565 .
C20 C25 C26 25.6(16) 6_565 .
C49 C25 C26 133(2) . .
C19 C25 C26 37.0(16) 6_565 .
C42 C25 C24 82(2) 6_565 .
C21 C25 C24 7(3) 6_565 .
C41 C25 C24 155(2) 6_565 .
C20 C25 C24 70(2) 6_565 .
C49 C25 C24 120.1(17) . .
C19 C25 C24 129(2) 6_565 .
C26 C25 C24 93.7(19) . .
C42 C25 Lu2 98(2) 6_565 6_565
C21 C25 Lu2 85(2) 6_565 6_565
C41 C25 Lu2 89.8(19) 6_565 6_565
C20 C25 Lu2 70(2) 6_565 6_565
C49 C25 Lu2 89.4(17) . 6_565
C19 C25 Lu2 71.5(17) 6_565 6_565
C26 C25 Lu2 65.6(15) . 6_565
C24 C25 Lu2 78.0(14) . 6_565
C42 C25 Lu1 102(2) 6_565 6_565
C21 C25 Lu1 104(2) 6_565 6_565
C41 C25 Lu1 72.9(18) 6_565 6_565
C20 C25 Lu1 75.6(19) 6_565 6_565
C49 C25 Lu1 81.0(16) . 6_565
C19 C25 Lu1 57.0(15) 6_565 6_565
C26 C25 Lu1 62.6(14) . 6_565
C24 C25 Lu1 96.7(15) . 6_565
Lu2 C25 Lu1 18.8(3) 6_565 6_565
C20 C26 C19 134(5) 6_565 6_565
C20 C26 C27 173(6) 6_565 .
C19 C26 C27 41(2) 6_565 .
C20 C26 C8 74(5) 6_565 .
C19 C26 C8 148(3) 6_565 .
C27 C26 C8 108.4(13) . .
C20 C26 C6 73(4) 6_565 6_565
C19 C26 C6 149(3) 6_565 6_565
C27 C26 C6 109(2) . 6_565
C8 C26 C6 1(7) . 6_565
C20 C26 C25 67(4) 6_565 .
C19 C26 C25 68(2) 6_565 .
C27 C26 C25 108(2) . .
C8 C26 C25 134(4) . .
C6 C26 C25 133(3) 6_565 .
C20 C26 C21 33(3) 6_565 6_565
C19 C26 C21 103(3) 6_565 6_565
C27 C26 C21 140(2) . 6_565
C8 C26 C21 101(3) . 6_565
C6 C26 C21 100(2) 6_565 6_565
C25 C26 C21 35.0(14) . 6_565
C20 C26 Lu2 90(6) 6_565 6_565
C19 C26 Lu2 86(3) 6_565 6_565
C27 C26 Lu2 84.2(15) . 6_565
C8 C26 Lu2 80(5) . 6_565
C6 C26 Lu2 79(4) 6_565 6_565
C25 C26 Lu2 77.0(15) . 6_565
C21 C26 Lu2 75.0(15) 6_565 6_565
C20 C26 Lu1 113(6) 6_565 6_565
C19 C26 Lu1 71(3) 6_565 6_565
C27 C26 Lu1 61.1(13) . 6_565
C8 C26 Lu1 86(4) . 6_565
C6 C26 Lu1 85(4) 6_565 6_565
C25 C26 Lu1 88.1(15) . 6_565
C21 C26 Lu1 95.8(15) 6_565 6_565
Lu2 C26 Lu1 23.2(3) 6_565 6_565
C18 C27 C19 152(4) 6_565 6_565
C18 C27 C28 65(2) 6_565 .
C19 C27 C28 87(2) 6_565 .
C18 C27 C26 163(3) 6_565 .
C19 C27 C26 39(2) 6_565 .
C28 C27 C26 122(2) . .
C18 C27 C10 57(3) 6_565 .
C19 C27 C10 144(3) 6_565 .
C28 C27 C10 116(2) . .
C26 C27 C10 108.0(13) . .
C18 C27 C4 66(3) 6_565 6_565
C19 C27 C4 139(3) 6_565 6_565
C28 C27 C4 126(2) . 6_565
C26 C27 C4 100.7(18) . 6_565
C10 C27 C4 11.2(17) . 6_565
C18 C27 C17 35(2) 6_565 6_565
C19 C27 C17 117(2) 6_565 6_565
C28 C27 C17 30.2(12) . 6_565
C26 C27 C17 148.5(19) . 6_565
C10 C27 C17 87.1(17) . 6_565
C4 C27 C17 97.5(17) 6_565 6_565
C18 C27 C20 163(4) 6_565 6_565
C19 C27 C20 38(2) 6_565 6_565
C28 C27 C20 120.6(19) . 6_565
C26 C27 C20 2.2(17) . 6_565
C10 C27 C20 108.6(16) . 6_565
C4 C27 C20 101.5(19) 6_565 6_565
C17 C27 C20 146.3(16) 6_565 6_565
C18 C27 Lu1 82(3) 6_565 6_565
C19 C27 Lu1 90(3) 6_565 6_565
C28 C27 Lu1 74.2(15) . 6_565
C26 C27 Lu1 86.3(15) . 6_565
C10 C27 Lu1 71.6(18) . 6_565
C4 C27 Lu1 79.0(15) 6_565 6_565
C17 C27 Lu1 72.2(10) 6_565 6_565
C20 C27 Lu1 84.5(14) 6_565 6_565
C18 C27 Lu2 107(3) 6_565 6_565
C19 C27 Lu2 69(2) 6_565 6_565
C28 C27 Lu2 87.4(16) . 6_565
C26 C27 Lu2 61.0(14) . 6_565
C10 C27 Lu2 84.2(17) . 6_565
C4 C27 Lu2 87.6(17) 6_565 6_565
C17 C27 Lu2 94.6(12) 6_565 6_565
C20 C27 Lu2 59.1(13) 6_565 6_565
Lu1 C27 Lu2 25.5(3) 6_565 6_565
C17 C28 C18 73.9(19) 6_565 6_565
C17 C28 C27 110(2) 6_565 .
C18 C28 C27 36.8(15) 6_565 .
C17 C28 C39 71.4(15) 6_565 6_565
C18 C28 C39 144(2) 6_565 6_565
C27 C28 C39 166(3) . 6_565
C17 C28 C50 122(2) 6_565 .
C18 C28 C50 159(3) 6_565 .
C27 C28 C50 124(2) . .
C39 C28 C50 51.1(13) 6_565 .
C17 C28 C29 29.1(14) 6_565 .
C18 C28 C29 99(2) 6_565 .
C27 C28 C29 132(2) . .
C39 C28 C29 45.0(16) 6_565 .
C50 C28 C29 94.5(18) . .
C17 C28 C19 147(3) 6_565 6_565
C18 C28 C19 74.1(17) 6_565 6_565
C27 C28 C19 37.4(15) . 6_565
C39 C28 C19 137.8(19) 6_565 6_565
C50 C28 C19 87.6(17) . 6_565
C29 C28 C19 157(3) . 6_565
C17 C28 C41 161(2) 6_565 6_565
C18 C28 C41 123(2) 6_565 6_565
C27 C28 C41 86.1(17) . 6_565
C39 C28 C41 90.2(14) 6_565 6_565
C50 C28 C41 39.1(11) . 6_565
C29 C28 C41 131.8(17) . 6_565
C19 C28 C41 48.8(11) 6_565 6_565
C17 C28 C40 121.5(18) 6_565 6_565
C18 C28 C40 159(2) 6_565 6_565
C27 C28 C40 124.6(19) . 6_565
C39 C28 C40 50.4(10) 6_565 6_565
C50 C28 C40 2(2) . 6_565
C29 C28 C40 93.4(16) . 6_565
C19 C28 C40 88.0(14) 6_565 6_565
C41 C28 C40 39.8(9) 6_565 6_565
C17 C28 Lu1 88(2) 6_565 6_565
C18 C28 Lu1 75.3(18) 6_565 6_565
C27 C28 Lu1 73.1(16) . 6_565
C39 C28 Lu1 93.8(16) 6_565 6_565
C50 C28 Lu1 92(2) . 6_565
C29 C28 Lu1 80.3(18) . 6_565
C19 C28 Lu1 77.1(16) 6_565 6_565
C41 C28 Lu1 87.4(14) 6_565 6_565
C40 C28 Lu1 89.9(15) 6_565 6_565
C17 C28 Lu2 111(2) 6_565 6_565
C18 C28 Lu2 80.7(18) 6_565 6_565
C27 C28 Lu2 64.3(15) . 6_565
C39 C28 Lu2 102.3(17) 6_565 6_565
C50 C28 Lu2 81.6(19) . 6_565
C29 C28 Lu2 100.9(18) . 6_565
C19 C28 Lu2 57.0(14) 6_565 6_565
C41 C28 Lu2 67.0(12) 6_565 6_565
C40 C28 Lu2 80.1(14) 6_565 6_565
Lu1 C28 Lu2 22.4(3) 6_565 6_565
C17 C29 C39 106(4) 6_565 6_565
C17 C29 C52 162(5) 6_565 .
C39 C29 C52 56.9(16) 6_565 .
C17 C29 C28 45(2) 6_565 .
C39 C29 C28 65.8(17) 6_565 .
C52 C29 C28 121(2) . .
C17 C29 C16 74(3) 6_565 6_565
C39 C29 C16 175(4) 6_565 6_565
C52 C29 C16 124(2) . 6_565
C28 C29 C16 111.9(19) . 6_565
C17 C29 C30 93(4) 6_565 .
C39 C29 C30 159(3) 6_565 .
C52 C29 C30 105(2) . .
C28 C29 C30 128(3) . .
C16 C29 C30 19.5(15) 6_565 .
C17 C29 C38 159(4) 6_565 6_565
C39 C29 C38 53.4(13) 6_565 6_565
C52 C29 C38 4.7(15) . 6_565
C28 C29 C38 117(2) . 6_565
C16 C29 C38 127.0(18) 6_565 6_565
C30 C29 C38 107.6(19) . 6_565
C17 C29 C36 119(4) 6_565 6_565
C39 C29 C36 134.6(17) 6_565 6_565
C52 C29 C36 77.8(14) . 6_565
C28 C29 C36 154(3) . 6_565
C16 C29 C36 46.1(11) 6_565 6_565
C30 C29 C36 27.5(15) . 6_565
C38 C29 C36 81.2(10) 6_565 6_565
C17 C29 C18 22(3) 6_565 6_565
C39 C29 C18 102.8(18) 6_565 6_565
C52 C29 C18 155(2) . 6_565
C28 C29 C18 37.0(12) . 6_565
C16 C29 C18 75.0(15) 6_565 6_565
C30 C29 C18 92(2) . 6_565
C38 C29 C18 150.6(19) 6_565 6_565
C36 C29 C18 119.6(19) 6_565 6_565
C17 C29 Lu1 83(4) 6_565 6_565
C39 C29 Lu1 93(2) 6_565 6_565
C52 C29 Lu1 103(2) . 6_565
C28 C29 Lu1 66.3(16) . 6_565
C16 C29 Lu1 81.4(19) 6_565 6_565
C30 C29 Lu1 81(2) . 6_565
C38 C29 Lu1 99.5(17) 6_565 6_565
C36 C29 Lu1 93.4(16) 6_565 6_565
C18 C29 Lu1 61.4(11) 6_565 6_565
C16 C30 C36 155(7) 6_565 6_565
C16 C30 C31 153(7) 6_565 .
C36 C30 C31 46(2) 6_565 .
C16 C30 C15 67(4) 6_565 6_565
C36 C30 C15 132(4) 6_565 6_565
C31 C30 C15 88(3) . 6_565
C16 C30 C29 67(5) 6_565 .
C36 C30 C29 101(3) 6_565 .
C31 C30 C29 139(3) . .
C15 C30 C29 126(3) 6_565 .
C16 C30 C11 47(5) 6_565 .
C36 C30 C11 157(4) 6_565 .
C31 C30 C11 111(3) . .
C15 C30 C11 27.0(13) 6_565 .
C29 C30 C11 99(3) . .
C16 C30 C17 43(5) 6_565 6_565
C36 C30 C17 124(4) 6_565 6_565
C31 C30 C17 161(3) . 6_565
C15 C30 C17 104(2) 6_565 6_565
C29 C30 C17 23.9(11) . 6_565
C11 C30 C17 78(2) . 6_565
C16 C30 C35 148(6) 6_565 6_565
C36 C30 C35 50(2) 6_565 6_565
C31 C30 C35 6.0(17) . 6_565
C15 C30 C35 83(2) 6_565 6_565
C29 C30 C35 145(3) . 6_565
C11 C30 C35 108(2) . 6_565
C17 C30 C35 167(3) 6_565 6_565
C16 C30 Lu1 79(6) 6_565 6_565
C36 C30 Lu1 117(3) 6_565 6_565
C31 C30 Lu1 105(2) . 6_565
C15 C30 Lu1 80.3(18) 6_565 6_565
C29 C30 Lu1 64.5(18) . 6_565
C11 C30 Lu1 61.9(16) . 6_565
C17 C30 Lu1 63.7(15) 6_565 6_565
C35 C30 Lu1 107.8(18) 6_565 6_565
C35 C31 C36 142(5) 6_565 6_565
C35 C31 C30 161(5) 6_565 .
C36 C31 C30 47(2) 6_565 .
C35 C31 C32 38(3) 6_565 .
C36 C31 C32 176(3) 6_565 .
C30 C31 C32 135(2) . .
C35 C31 C54 88(3) 6_565 .
C36 C31 C54 69(2) 6_565 .
C30 C31 C54 110(3) . .
C32 C31 C54 108.0(13) . .
C35 C31 C14 70(3) 6_565 6_565
C36 C31 C14 143(3) 6_565 6_565
C30 C31 C14 97(2) . 6_565
C32 C31 C14 39.7(13) . 6_565
C54 C31 C14 146(2) . 6_565
C35 C31 C16 154(4) 6_565 6_565
C36 C31 C16 53.3(16) 6_565 6_565
C30 C31 C16 7.6(19) . 6_565
C32 C31 C16 128.5(16) . 6_565
C54 C31 C16 117.5(19) . 6_565
C14 C31 C16 89.8(14) 6_565 6_565
C35 C31 C34 41(3) 6_565 6_565
C36 C31 C34 124(2) 6_565 6_565
C30 C31 C34 157(3) . 6_565
C32 C31 C34 53.1(12) . 6_565
C54 C31 C34 55.1(12) . 6_565
C14 C31 C34 92.6(18) 6_565 6_565
C16 C31 C34 162(3) 6_565 6_565
C35 C31 C15 113(3) 6_565 6_565
C36 C31 C15 97(2) 6_565 6_565
C30 C31 C15 51.4(19) . 6_565
C32 C31 C15 85.2(14) . 6_565
C54 C31 C15 157(3) . 6_565
C14 C31 C15 45.8(8) 6_565 6_565
C16 C31 C15 44.1(7) 6_565 6_565
C34 C31 C15 136.1(18) 6_565 6_565
C14 C32 C35 88(2) 6_565 6_565
C14 C32 C13 44(2) 6_565 .
C35 C32 C13 132(3) 6_565 .
C14 C32 C31 74(2) 6_565 .
C35 C32 C31 21(2) 6_565 .
C13 C32 C31 115(2) . .
C14 C32 C33 168(4) 6_565 .
C35 C32 C33 97.2(19) 6_565 .
C13 C32 C33 128(3) . .
C31 C32 C33 107.9(12) . .
C14 C32 C34 150(3) 6_565 6_565
C35 C32 C34 65.8(17) 6_565 6_565
C13 C32 C34 154(3) . 6_565
C31 C32 C34 76.7(15) . 6_565
C33 C32 C34 31.7(13) . 6_565
C14 C32 C13 63(2) 6_565 6_565
C35 C32 C13 150(2) 6_565 6_565
C13 C32 C13 19(2) . 6_565
C31 C32 C13 130.9(19) . 6_565
C33 C32 C13 110(2) . 6_565
C34 C32 C13 139(2) 6_565 6_565
C14 C32 C33 151(3) 6_565 6_565
C35 C32 C33 118(2) 6_565 6_565
C13 C32 C33 108(3) . 6_565
C31 C32 C33 126.1(14) . 6_565
C33 C32 C33 20.5(14) . 6_565
C34 C32 C33 51.7(12) 6_565 6_565
C13 C32 C33 90(2) 6_565 6_565
C14 C32 C32 107(2) 6_565 6_565
C35 C32 C32 161.6(18) 6_565 6_565
C13 C32 C32 63.2(18) . 6_565
C31 C32 C32 155.3(17) . 6_565
C33 C32 C32 65.8(12) . 6_565
C34 C32 C32 96.5(15) 6_565 6_565
C13 C32 C32 44.6(13) 6_565 6_565
C33 C32 C32 45.2(12) 6_565 6_565
C33 C33 C34 161(3) 6_565 6_565
C33 C33 C55 130.4(12) 6_565 .
C34 C33 C55 32(2) 6_565 .
C33 C33 C32 114.2(12) 6_565 .
C34 C33 C32 78(2) 6_565 .
C55 C33 C32 107.6(12) . .
C33 C33 C34 10.2(15) 6_565 .
C34 C33 C34 151(4) 6_565 .
C55 C33 C34 121(2) . .
C32 C33 C34 120(2) . .
C33 C33 C32 45.3(13) 6_565 6_565
C34 C33 C32 144(3) 6_565 6_565
C55 C33 C32 154(2) . 6_565
C32 C33 C32 69(2) . 6_565
C34 C33 C32 52.0(15) . 6_565
C33 C33 C35 147.0(9) 6_565 6_565
C34 C33 C35 45.4(19) 6_565 6_565
C55 C33 C35 76.3(12) . 6_565
C32 C33 C35 33.2(11) . 6_565
C34 C33 C35 151(2) . 6_565
C32 C33 C35 102.0(14) 6_565 6_565
C33 C33 C55 33.7(10) 6_565 6_565
C34 C33 C55 128(3) 6_565 6_565
C55 C33 C55 96.7(19) . 6_565
C32 C33 C55 139(2) . 6_565
C34 C33 C55 24.1(13) . 6_565
C32 C33 C55 74.7(18) 6_565 6_565
C35 C33 C55 157(2) 6_565 6_565
C33 C33 C58 125.6(10) 6_565 6_565
C34 C33 C58 36(2) 6_565 6_565
C55 C33 C58 4.8(14) . 6_565
C32 C33 C58 111.1(13) . 6_565
C34 C33 C58 116(2) . 6_565
C32 C33 C58 151(2) 6_565 6_565
C35 C33 C58 80.3(12) 6_565 6_565
C55 C33 C58 92.0(12) 6_565 6_565
C33 C34 C55 119(4) 6_565 6_565
C33 C34 C35 111(3) 6_565 .
C55 C34 C35 128(3) 6_565 .
C33 C34 C58 124(3) 6_565 .
C55 C34 C58 6.2(19) 6_565 .
C35 C34 C58 121.7(19) . .
C33 C34 C33 9.0(17) 6_565 .
C55 C34 C33 111(3) 6_565 .
C35 C34 C33 117.6(19) . .
C58 C34 C33 116(2) . .
C33 C34 C32 70(2) 6_565 6_565
C55 C34 C32 158(4) 6_565 6_565
C35 C34 C32 41.4(14) . 6_565
C58 C34 C32 154(2) . 6_565
C33 C34 C32 76.3(16) . 6_565
C33 C34 C54 163(4) 6_565 6_565
C55 C34 C54 66(2) 6_565 6_565
C35 C34 C54 61.9(15) . 6_565
C58 C34 C54 59.8(14) . 6_565
C33 C34 C54 159(3) . 6_565
C32 C34 C54 99.7(17) 6_565 6_565
C33 C34 C31 120(2) 6_565 6_565
C55 C34 C31 115(3) 6_565 6_565
C35 C34 C31 16.0(16) . 6_565
C58 C34 C31 108.4(18) . 6_565
C33 C34 C31 124.2(18) . 6_565
C32 C34 C31 50.2(10) 6_565 6_565
C54 C34 C31 49.7(9) 6_565 6_565
C31 C35 C32 121(5) 6_565 6_565
C31 C35 C14 87(3) 6_565 .
C32 C35 C14 45.0(16) 6_565 .
C31 C35 C34 123(5) 6_565 .
C32 C35 C34 73(2) 6_565 .
C14 C35 C34 116(2) . .
C31 C35 C36 23(3) 6_565 .
C32 C35 C36 144(3) 6_565 .
C14 C35 C36 107.8(12) . .
C34 C35 C36 117.7(18) . .
C31 C35 C54 70(3) 6_565 6_565
C32 C35 C54 129(3) 6_565 6_565
C14 C35 C54 145(3) . 6_565
C34 C35 C54 62.8(16) . 6_565
C36 C35 C54 55.9(13) . 6_565
C31 C35 C30 13(3) 6_565 6_565
C32 C35 C30 118(2) 6_565 6_565
C14 C35 C30 78.2(15) . 6_565
C34 C35 C30 135(2) . 6_565
C36 C35 C30 29.6(13) . 6_565
C54 C35 C30 81.6(17) 6_565 6_565
C31 C35 C33 133(5) 6_565 6_565
C32 C35 C33 49.6(14) 6_565 6_565
C14 C35 C33 94.0(16) . 6_565
C34 C35 C33 23.6(12) . 6_565
C36 C35 C33 137(2) . 6_565
C54 C35 C33 85.4(15) 6_565 6_565
C30 C35 C33 143(2) 6_565 6_565
C31 C35 C55 107(4) 6_565 6_565
C32 C35 C55 90(2) 6_565 6_565
C14 C35 C55 130(2) . 6_565
C34 C35 C55 19.1(12) . 6_565
C36 C35 C55 98.9(14) . 6_565
C54 C35 C55 43.7(8) 6_565 6_565
C30 C35 C55 119.9(19) 6_565 6_565
C33 C35 C55 42.1(6) 6_565 6_565
C31 C36 C30 88(3) 6_565 6_565
C31 C36 C54 73(2) 6_565 6_565
C30 C36 C54 145(4) 6_565 6_565
C31 C36 C37 126(3) 6_565 .
C30 C36 C37 125(3) 6_565 .
C54 C36 C37 55.8(16) 6_565 .
C31 C36 C16 95.4(19) 6_565 .
C30 C36 C16 9(3) 6_565 .
C54 C36 C16 153(3) 6_565 .
C37 C36 C16 122.3(16) . .
C31 C36 C35 15(2) 6_565 .
C30 C36 C35 101(3) 6_565 .
C54 C36 C35 65.2(16) 6_565 .
C37 C36 C35 120.8(16) . .
C16 C36 C35 108.0(11) . .
C31 C36 C29 131(3) 6_565 6_565
C30 C36 C29 51(3) 6_565 6_565
C54 C36 C29 124(2) 6_565 6_565
C37 C36 C29 75.4(13) . 6_565
C16 C36 C29 47.1(12) . 6_565
C35 C36 C29 145.9(18) . 6_565
C31 C36 C53 118(3) 6_565 6_565
C30 C36 C53 124(3) 6_565 6_565
C54 C36 C53 50.2(15) 6_565 6_565
C37 C36 C53 8.9(16) . 6_565
C16 C36 C53 123.4(17) . 6_565
C35 C36 C53 114.2(16) . 6_565
C29 C36 C53 77.6(12) 6_565 6_565
C53 C37 C54 99(4) 6_565 6_565
C53 C37 C52 84(3) 6_565 6_565
C54 C37 C52 152(3) 6_565 6_565
C53 C37 C38 67(3) 6_565 .
C54 C37 C38 153(3) 6_565 .
C52 C37 C38 17.3(12) 6_565 .
C53 C37 C36 152(5) 6_565 .
C54 C37 C36 61.1(15) 6_565 .
C52 C37 C36 104.7(17) 6_565 .
C38 C37 C36 121.5(16) . .
C53 C37 C59 41(3) 6_565 .
C54 C37 C59 59.4(15) 6_565 .
C52 C37 C59 124(2) 6_565 .
C38 C37 C59 108(2) . .
C36 C37 C59 119.9(17) . .
C52 C38 C51 104(4) 6_565 6_565
C52 C38 C53 98(5) 6_565 6_565
C51 C38 C53 146(3) 6_565 6_565
C52 C38 C37 70(4) 6_565 .
C51 C38 C37 161(4) 6_565 .
C53 C38 C37 28.3(14) 6_565 .
C52 C38 C62 155(7) 6_565 .
C51 C38 C62 53.3(14) 6_565 .
C53 C38 C62 98(2) 6_565 .
C37 C38 C62 126(2) . .
C52 C38 C39 49(4) 6_565 .
C51 C38 C39 55.4(12) 6_565 .
C53 C38 C39 142(3) 6_565 .
C37 C38 C39 118.2(16) . .
C62 C38 C39 108.3(16) . .
C52 C38 C29 16(5) 6_565 6_565
C51 C38 C29 89.9(15) 6_565 6_565
C53 C38 C29 107(2) 6_565 6_565
C37 C38 C29 81.7(15) . 6_565
C62 C38 C29 138(2) . 6_565
C39 C38 C29 36.5(12) . 6_565
C29 C39 C50 132(3) 6_565 6_565
C29 C39 C52 75.5(16) 6_565 6_565
C50 C39 C52 138(2) 6_565 6_565
C29 C39 C51 140(3) 6_565 6_565
C50 C39 C51 70.1(13) 6_565 6_565
C52 C39 C51 70.4(12) 6_565 6_565
C29 C39 C28 69.2(14) 6_565 6_565
C50 C39 C28 65.8(12) 6_565 6_565
C52 C39 C28 142(2) 6_565 6_565
C51 C39 C28 133(2) 6_565 6_565
C29 C39 C17 28.4(13) 6_565 .
C50 C39 C17 109.1(18) 6_565 .
C52 C39 C17 103.8(17) 6_565 .
C51 C39 C17 162(3) 6_565 .
C28 C39 C17 43.4(13) 6_565 .
C29 C39 C38 90.1(17) 6_565 .
C50 C39 C38 124(2) 6_565 .
C52 C39 C38 15.1(13) 6_565 .
C51 C39 C38 55.4(13) 6_565 .
C28 C39 C38 153(3) 6_565 .
C17 C39 C38 118.5(15) . .
C29 C39 C40 145(3) 6_565 .
C50 C39 C40 17.0(12) 6_565 .
C52 C39 C40 122.6(19) 6_565 .
C51 C39 C40 53.3(13) 6_565 .
C28 C39 C40 82.6(16) 6_565 .
C17 C39 C40 125.7(19) . .
C38 C39 C40 108.1(16) . .
C29 C39 Lu1 64(2) 6_565 .
C50 C39 Lu1 76(2) 6_565 .
C52 C39 Lu1 95(2) 6_565 .
C51 C39 Lu1 98(2) 6_565 .
C28 C39 Lu1 56.8(15) 6_565 .
C17 C39 Lu1 64.6(15) . .
C38 C39 Lu1 99(2) . .
C40 C39 Lu1 83(2) . .
C50 C40 C51 105(4) 6_565 6_565
C50 C40 C41 64(4) 6_565 .
C51 C40 C41 162(4) 6_565 .
C50 C40 C49 101(5) 6_565 6_565
C51 C40 C49 143(3) 6_565 6_565
C41 C40 C49 39.2(16) . 6_565
C50 C40 C63 150(6) 6_565 .
C51 C40 C63 49.7(14) 6_565 .
C41 C40 C63 135(3) . .
C49 C40 C63 97(2) 6_565 .
C50 C40 C39 49(3) 6_565 .
C51 C40 C39 55.7(13) 6_565 .
C41 C40 C39 113(2) . .
C49 C40 C39 146(3) 6_565 .
C63 C40 C39 104.7(16) . .
C50 C40 C28 6(7) 6_565 6_565
C51 C40 C28 101.1(17) 6_565 6_565
C41 C40 C28 66.1(17) . 6_565
C49 C40 C28 102.0(19) 6_565 6_565
C63 C40 C28 144(2) . 6_565
C39 C40 C28 46.9(12) . 6_565
C50 C40 Lu1 57(8) 6_565 .
C51 C40 Lu1 90(2) 6_565 .
C41 C40 Lu1 73(2) . .
C49 C40 Lu1 82(2) 6_565 .
C63 C40 Lu1 102(2) . .
C39 C40 Lu1 68.0(18) . .
C28 C40 Lu1 51.5(12) 6_565 .
C49 C41 C50 92(2) 6_565 6_565
C49 C41 C25 81(3) 6_565 6_565
C50 C41 C25 155(4) 6_565 6_565
C49 C41 C40 71(2) 6_565 .
C50 C41 C40 21.8(14) 6_565 .
C25 C41 C40 147(3) 6_565 .
C49 C41 C19 140(3) 6_565 .
C50 C41 C19 110(3) 6_565 .
C25 C41 C19 64.5(16) 6_565 .
C40 C41 C19 131(3) . .
C49 C41 C42 37(2) 6_565 .
C50 C41 C42 128(2) 6_565 .
C25 C41 C42 44.8(14) 6_565 .
C40 C41 C42 108(2) . .
C19 C41 C42 108.4(13) . .
C49 C41 C28 137(3) 6_565 6_565
C50 C41 C28 52.4(15) 6_565 6_565
C25 C41 C28 120(2) 6_565 6_565
C40 C41 C28 74.0(17) . 6_565
C19 C41 C28 58.3(15) . 6_565
C42 C41 C28 151(2) . 6_565
C49 C41 Lu2 85(3) 6_565 .
C50 C41 Lu2 93(3) 6_565 .
C25 C41 Lu2 62.8(18) 6_565 .
C40 C41 Lu2 97(2) . .
C19 C41 Lu2 61.4(15) . .
C42 C41 Lu2 76.5(15) . .
C28 C41 Lu2 74.7(13) 6_565 .
C49 C41 Lu1 96(3) 6_565 .
C50 C41 Lu1 73(2) 6_565 .
C25 C41 Lu1 83.2(19) 6_565 .
C40 C41 Lu1 83(2) . .
C19 C41 Lu1 61.1(16) . .
C42 C41 Lu1 96.8(17) . .
C28 C41 Lu1 54.5(12) 6_565 .
Lu2 C41 Lu1 21.9(3) . .
C49 C42 C25 89(3) 6_565 6_565
C49 C42 C43 103(3) 6_565 .
C25 C42 C43 149(3) 6_565 .
C49 C42 C21 137(3) 6_565 .
C25 C42 C21 50.4(19) 6_565 .
C43 C42 C21 107(2) . .
C49 C42 C48 72(2) 6_565 6_565
C25 C42 C48 154(3) 6_565 6_565
C43 C42 C48 32.8(13) . 6_565
C21 C42 C48 138(3) . 6_565
C49 C42 C41 33.5(18) 6_565 .
C25 C42 C41 56.4(18) 6_565 .
C43 C42 C41 135(2) . .
C21 C42 C41 106.4(13) . .
C48 C42 C41 106(2) 6_565 .
C49 C42 C24 146(3) 6_565 6_565
C25 C42 C24 65(2) 6_565 6_565
C43 C42 C24 90.7(19) . 6_565
C21 C42 C24 16.1(16) . 6_565
C48 C42 C24 123(2) 6_565 6_565
C41 C42 C24 119.9(18) . 6_565
C49 C42 C47 118(2) 6_565 6_565
C25 C42 C47 141(3) 6_565 6_565
C43 C42 C47 14.8(11) . 6_565
C21 C42 C47 94(2) . 6_565
C48 C42 C47 47.2(10) 6_565 6_565
C41 C42 C47 149(2) . 6_565
C24 C42 C47 77.6(14) 6_565 6_565
C49 C42 C46 147(3) 6_565 6_565
C25 C42 C46 106(2) 6_565 6_565
C43 C42 C46 49.8(13) . 6_565
C21 C42 C46 57.5(17) . 6_565
C48 C42 C46 82.5(14) 6_565 6_565
C41 C42 C46 154(2) . 6_565
C24 C42 C46 41.7(9) 6_565 6_565
C47 C42 C46 36.1(8) 6_565 6_565
C49 C42 Lu2 81(3) 6_565 .
C25 C42 Lu2 60(2) 6_565 .
C43 C42 Lu2 94(2) . .
C21 C42 Lu2 66.7(16) . .
C48 C42 Lu2 99.2(17) 6_565 .
C41 C42 Lu2 72.3(15) . .
C24 C42 Lu2 66.8(14) 6_565 .
C47 C42 Lu2 95.4(14) 6_565 .
C46 C42 Lu2 82.0(13) 6_565 .
C47 C43 C48 144(4) 6_565 6_565
C47 C43 C42 137(3) 6_565 .
C48 C43 C42 77(2) 6_565 .
C47 C43 C64 119(3) 6_565 .
C48 C43 C64 28.6(19) 6_565 .
C42 C43 C64 104(2) . .
C47 C43 C46 52(2) 6_565 6_565
C48 C43 C46 164(3) 6_565 6_565
C42 C43 C46 87.9(18) . 6_565
C64 C43 C46 163(2) . 6_565
C47 C43 C44 21(3) 6_565 .
C48 C43 C44 145(3) 6_565 .
C42 C43 C44 136(2) . .
C64 C43 C44 116.6(14) . .
C46 C43 C44 48.8(13) 6_565 .
C47 C43 C68 51(2) 6_565 6_565
C48 C43 C68 97(2) 6_565 6_565
C42 C43 C68 171(2) . 6_565
C64 C43 C68 68.6(13) . 6_565
C46 C43 C68 97.8(15) 6_565 6_565
C44 C43 C68 49.1(10) . 6_565
C47 C43 C49 166(3) 6_565 6_565
C48 C43 C49 49(2) 6_565 6_565
C42 C43 C49 29.4(14) . 6_565
C64 C43 C49 75.6(14) . 6_565
C46 C43 C49 114.9(17) 6_565 6_565
C44 C43 C49 155(2) . 6_565
C68 C43 C49 142.4(16) 6_565 6_565
C47 C43 C70 120(3) 6_565 6_565
C48 C43 C70 32(2) 6_565 6_565
C42 C43 C70 103.8(18) . 6_565
C64 C43 C70 8.9(15) . 6_565
C46 C43 C70 156(2) 6_565 6_565
C44 C43 C70 114.0(13) . 6_565
C68 C43 C70 68.4(10) 6_565 6_565
C49 C43 C70 74.5(11) 6_565 6_565
C47 C43 Lu3 91(3) 6_565 .
C48 C43 Lu3 84(3) 6_565 .
C42 C43 Lu3 112(2) . .
C64 C43 Lu3 66.1(14) . .
C46 C43 Lu3 98.9(18) 6_565 .
C44 C43 Lu3 72.7(14) . .
C68 C43 Lu3 59.7(11) 6_565 .
C49 C43 Lu3 95.6(15) 6_565 .
C70 C43 Lu3 57.9(10) 6_565 .
C47 C44 C46 65.9(19) 6_565 6_565
C47 C44 C45 103(2) 6_565 .
C46 C44 C45 36.8(19) 6_565 .
C47 C44 C68 71.3(18) 6_565 6_565
C46 C44 C68 136(2) 6_565 6_565
C45 C44 C68 170(3) . 6_565
C47 C44 C67 132(2) 6_565 .
C46 C44 C67 155(3) 6_565 .
C45 C44 C67 122(2) . .
C68 C44 C67 62.0(7) 6_565 .
C47 C44 C43 16(3) 6_565 .
C46 C44 C43 65.1(16) 6_565 .
C45 C44 C43 101(2) . .
C68 C44 C43 71.3(13) 6_565 .
C67 C44 C43 126.4(15) . .
C47 C44 C44 167(2) 6_565 6_565
C46 C44 C44 103.8(16) 6_565 6_565
C45 C44 C44 67.6(17) . 6_565
C68 C44 C44 117.0(9) 6_565 6_565
C67 C44 C44 55.0(10) . 6_565
C43 C44 C44 152.9(16) . 6_565
C47 C44 C45 124(2) 6_565 6_565
C46 C44 C45 58.1(17) 6_565 6_565
C45 C44 C45 22(2) . 6_565
C68 C44 C45 161(2) 6_565 6_565
C67 C44 C45 100.6(19) . 6_565
C43 C44 C45 119.9(15) . 6_565
C44 C44 C45 46.0(11) 6_565 6_565
C47 C44 Lu3 90(3) 6_565 .
C46 C44 Lu3 109(2) 6_565 .
C45 C44 Lu3 112(2) . .
C68 C44 Lu3 61.6(14) 6_565 .
C67 C44 Lu3 60.4(12) . .
C43 C44 Lu3 75.4(14) . .
C44 C44 Lu3 86.1(5) 6_565 .
C45 C44 Lu3 105.0(16) 6_565 .
C45 C45 C46 170(3) 6_565 6_565
C45 C45 C44 112.4(16) 6_565 .
C46 C45 C44 66(2) 6_565 .
C45 C45 C22 100(2) 6_565 .
C46 C45 C22 77(3) 6_565 .
C44 C45 C22 139(3) . .
C45 C45 C46 5.7(17) 6_565 .
C46 C45 C46 164(5) 6_565 .
C44 C45 C46 111(2) . .
C22 C45 C46 99(2) . .
C45 C45 C22 55.6(16) 6_565 6_565
C46 C45 C22 121(3) 6_565 6_565
C44 C45 C22 155(3) . 6_565
C22 C45 C22 45(3) . 6_565
C46 C45 C22 54.2(18) . 6_565
C45 C45 C44 46.0(12) 6_565 6_565
C46 C45 C44 131(3) 6_565 6_565
C44 C45 C44 66.3(17) . 6_565
C22 C45 C44 140(3) . 6_565
C46 C45 C44 45.4(14) . 6_565
C22 C45 C44 98(2) 6_565 6_565
C45 C45 C24 127.2(14) 6_565 6_565
C46 C45 C24 49(2) 6_565 6_565
C44 C45 C24 111(2) . 6_565
C22 C45 C24 28.7(17) . 6_565
C46 C45 C24 124(2) . 6_565
C22 C45 C24 72.4(18) 6_565 6_565
C44 C45 C24 152(2) 6_565 6_565
C45 C45 C47 141.6(12) 6_565 6_565
C46 C45 C47 36.7(19) 6_565 6_565
C44 C45 C47 29.7(11) . 6_565
C22 C45 C47 112(3) . 6_565
C46 C45 C47 140(2) . 6_565
C22 C45 C47 151(2) 6_565 6_565
C44 C45 C47 95.7(14) 6_565 6_565
C24 C45 C47 83.4(18) 6_565 6_565
C45 C46 C47 119(3) 6_565 .
C45 C46 C44 77(2) 6_565 6_565
C47 C46 C44 42.6(16) . 6_565
C45 C46 C24 104(3) 6_565 .
C47 C46 C24 131(2) . .
C44 C46 C24 157(3) 6_565 .
C45 C46 C22 69(3) 6_565 6_565
C47 C46 C22 162(3) . 6_565
C44 C46 C22 141(3) 6_565 6_565
C24 C46 C22 35.6(17) . 6_565
C45 C46 C45 4.7(15) 6_565 .
C47 C46 C45 119(2) . .
C44 C46 C45 76.5(17) 6_565 .
C24 C46 C45 103(2) . .
C22 C46 C45 68(2) 6_565 .
C45 C46 C43 140(3) 6_565 6_565
C47 C46 C43 27.6(13) . 6_565
C44 C46 C43 66.2(15) 6_565 6_565
C24 C46 C43 103.8(19) . 6_565
C22 C46 C43 136(2) 6_565 6_565
C45 C46 C43 138(2) . 6_565
C45 C46 C21 124(3) 6_565 6_565
C47 C46 C21 112(2) . 6_565
C44 C46 C21 146(2) 6_565 6_565
C24 C46 C21 20.2(15) . 6_565
C22 C46 C21 55.7(18) 6_565 6_565
C45 C46 C21 122(2) . 6_565
C43 C46 C21 84.4(17) 6_565 6_565
C45 C46 C42 158(4) 6_565 6_565
C47 C46 C42 69.1(15) . 6_565
C44 C46 C42 107.9(17) 6_565 6_565
C24 C46 C42 62.5(15) . 6_565
C22 C46 C42 97.5(19) 6_565 6_565
C45 C46 C42 153(2) . 6_565
C43 C46 C42 42.3(11) 6_565 6_565
C21 C46 C42 42.5(10) 6_565 6_565
C43 C47 C44 143(6) 6_565 6_565
C43 C47 C46 101(3) 6_565 .
C44 C47 C46 72(2) 6_565 .
C43 C47 C68 104(3) 6_565 .
C44 C47 C68 69.8(19) 6_565 .
C46 C47 C68 140(2) . .
C43 C47 C48 19(2) 6_565 .
C44 C47 C48 144(4) 6_565 .
C46 C47 C48 119.4(19) . .
C68 C47 C48 88.4(15) . .
C43 C47 C45 120(3) 6_565 6_565
C44 C47 C45 47.6(19) 6_565 6_565
C46 C47 C45 24.0(16) . 6_565
C68 C47 C45 116.9(19) . 6_565
C48 C47 C45 137.8(19) . 6_565
C43 C47 C42 29(2) 6_565 6_565
C44 C47 C42 138(3) 6_565 6_565
C46 C47 C42 74.8(15) . 6_565
C68 C47 C42 132.6(17) . 6_565
C48 C47 C42 45.9(11) . 6_565
C45 C47 C42 97.0(15) 6_565 6_565
C43 C47 C64 42(2) 6_565 6_565
C44 C47 C64 126(3) 6_565 6_565
C46 C47 C64 141(2) . 6_565
C68 C47 C64 63.3(12) . 6_565
C48 C47 C64 25.2(9) . 6_565
C45 C47 C64 150(2) 6_565 6_565
C42 C47 C64 70.8(12) 6_565 6_565
C43 C47 Lu3 75(3) 6_565 6_565
C44 C47 Lu3 72(3) 6_565 6_565
C46 C47 Lu3 103(2) . 6_565
C68 C47 Lu3 56.4(14) . 6_565
C48 C47 Lu3 72.5(14) . 6_565
C45 C47 Lu3 93.3(15) 6_565 6_565
C42 C47 Lu3 91.9(12) 6_565 6_565
C64 C47 Lu3 60.7(10) 6_565 6_565
C43 C48 C64 127(3) 6_565 6_565
C43 C48 C42 70(2) 6_565 6_565
C64 C48 C42 158(3) 6_565 6_565
C43 C48 C49 106(3) 6_565 .
C64 C48 C49 121(2) 6_565 .
C42 C48 C49 37.5(14) 6_565 .
C43 C48 C70 132(3) 6_565 .
C64 C48 C70 14(2) 6_565 .
C42 C48 C70 145(2) 6_565 .
C49 C48 C70 109.5(16) . .
C43 C48 C47 17(2) 6_565 .
C64 C48 C47 112(2) 6_565 .
C42 C48 C47 86.8(16) 6_565 .
C49 C48 C47 123.1(16) . .
C70 C48 C47 119.5(17) . .
C43 C48 C63 155(4) 6_565 6_565
C64 C48 C63 50.4(15) 6_565 6_565
C42 C48 C63 108.0(16) 6_565 6_565
C49 C48 C63 70.9(13) . 6_565
C70 C48 C63 39.2(11) . 6_565
C47 C48 C63 154(2) . 6_565
C43 C48 C68 60(2) 6_565 .
C64 C48 C68 67.6(18) 6_565 .
C42 C48 C68 129.7(18) 6_565 .
C49 C48 C68 158(2) . .
C70 C48 C68 75.6(11) . .
C47 C48 C68 44.5(8) . .
C63 C48 C68 113.9(13) 6_565 .
C43 C48 Lu3 81(3) 6_565 6_565
C64 C48 Lu3 66(2) 6_565 6_565
C42 C48 Lu3 109.7(18) 6_565 6_565
C49 C48 Lu3 104.9(17) . 6_565
C70 C48 Lu3 59.3(14) . 6_565
C47 C48 Lu3 79.0(15) . 6_565
C63 C48 Lu3 76.1(11) 6_565 6_565
C68 C48 Lu3 58.0(9) . 6_565
C41 C49 C42 109(3) 6_565 6_565
C41 C49 C40 70(2) 6_565 6_565
C42 C49 C40 174(4) 6_565 6_565
C41 C49 C25 62(2) 6_565 .
C42 C49 C25 49(2) 6_565 .
C40 C49 C25 128(2) 6_565 .
C41 C49 C50 52.1(19) 6_565 .
C42 C49 C50 158(3) 6_565 .
C40 C49 C50 18.6(13) 6_565 .
C25 C49 C50 109.8(19) . .
C41 C49 C48 175(4) 6_565 .
C42 C49 C48 70(2) 6_565 .
C40 C49 C48 110.1(19) 6_565 .
C25 C49 C48 116.9(18) . .
C50 C49 C48 127.0(18) . .
C41 C49 C43 153(3) 6_565 6_565
C42 C49 C43 47.3(18) 6_565 6_565
C40 C49 C43 131.7(19) 6_565 6_565
C25 C49 C43 92.3(15) . 6_565
C50 C49 C43 145(2) . 6_565
C48 C49 C43 24.7(10) . 6_565
C41 C49 C63 114(2) 6_565 6_565
C42 C49 C63 135(2) 6_565 6_565
C40 C49 C63 44.4(11) 6_565 6_565
C25 C49 C63 159(2) . 6_565
C50 C49 C63 61.7(12) . 6_565
C48 C49 C63 65.7(12) . 6_565
C43 C49 C63 88.1(13) 6_565 6_565
C41 C49 C64 157(2) 6_565 6_565
C42 C49 C64 92(2) 6_565 6_565
C40 C49 C64 87.9(14) 6_565 6_565
C25 C49 C64 137.0(17) . 6_565
C50 C49 C64 105.0(14) . 6_565
C48 C49 C64 22.2(9) . 6_565
C43 C49 C64 45.7(7) 6_565 6_565
C63 C49 C64 43.5(6) 6_565 6_565
C41 C49 Lu2 77(3) 6_565 6_565
C42 C49 Lu2 80(3) 6_565 6_565
C40 C49 Lu2 94(2) 6_565 6_565
C25 C49 Lu2 60.2(15) . 6_565
C50 C49 Lu2 84(2) . 6_565
C48 C49 Lu2 98.3(17) . 6_565
C43 C49 Lu2 84.6(15) 6_565 6_565
C63 C49 Lu2 99.2(13) 6_565 6_565
C64 C49 Lu2 100.5(13) 6_565 6_565
C40 C50 C41 94(4) 6_565 6_565
C40 C50 C39 114(4) 6_565 6_565
C41 C50 C39 151(3) 6_565 6_565
C40 C50 C28 171(9) 6_565 .
C41 C50 C28 88(2) 6_565 .
C39 C50 C28 63.0(15) 6_565 .
C40 C50 C51 57(3) 6_565 .
C41 C50 C51 148(2) 6_565 .
C39 C50 C51 57.1(13) 6_565 .
C28 C50 C51 118.1(17) . .
C40 C50 C49 60(4) 6_565 .
C41 C50 C49 36.1(16) 6_565 .
C39 C50 C49 162(3) 6_565 .
C28 C50 C49 120(2) . .
C51 C50 C49 112.0(18) . .
C40 C50 C63 23(5) 6_565 6_565
C41 C50 C63 111(2) 6_565 6_565
C39 C50 C63 94.7(14) 6_565 6_565
C28 C50 C63 150(2) . 6_565
C51 C50 C63 37.9(11) . 6_565
C49 C50 C63 74.4(13) . 6_565
C40 C50 Lu1 115(9) 6_565 6_565
C41 C50 Lu1 84(2) 6_565 6_565
C39 C50 Lu1 79(2) 6_565 6_565
C28 C50 Lu1 57.6(17) . 6_565
C51 C50 Lu1 95(2) . 6_565
C49 C50 Lu1 89(2) . 6_565
C63 C50 Lu1 99.9(17) 6_565 6_565
C40 C50 Lu2 104(9) 6_565 6_565
C41 C50 Lu2 65(2) 6_565 6_565
C39 C50 Lu2 100(2) 6_565 6_565
C28 C50 Lu2 69.9(18) . 6_565
C51 C50 Lu2 106(2) . 6_565
C49 C50 Lu2 67.3(18) . 6_565
C63 C50 Lu2 96.4(17) 6_565 6_565
Lu1 C50 Lu2 21.6(3) 6_565 6_565
C63 C51 C62 73.9(16) 6_565 6_565
C63 C51 C40 72.6(15) 6_565 6_565
C62 C51 C40 145(3) 6_565 6_565
C63 C51 C38 143(2) 6_565 6_565
C62 C51 C38 70.4(12) 6_565 6_565
C40 C51 C38 139(2) 6_565 6_565
C63 C51 C39 142(2) 6_565 6_565
C62 C51 C39 139(2) 6_565 6_565
C40 C51 C39 71.0(12) 6_565 6_565
C38 C51 C39 69.2(13) 6_565 6_565
C63 C51 C71 42.2(13) 6_565 .
C62 C51 C71 31.8(13) 6_565 .
C40 C51 C71 114(2) 6_565 .
C38 C51 C71 101.7(17) 6_565 .
C39 C51 C71 164(3) 6_565 .
C63 C51 C50 90.2(18) 6_565 .
C62 C51 C50 159(3) 6_565 .
C40 C51 C50 18.4(13) 6_565 .
C38 C51 C50 120.7(18) 6_565 .
C39 C51 C50 52.8(12) 6_565 .
C71 C51 C50 131(2) . .
C63 C51 C52 155(3) 6_565 .
C62 C51 C52 86.3(18) 6_565 .
C40 C51 C52 122.7(18) 6_565 .
C38 C51 C52 16.4(12) 6_565 .
C39 C51 C52 52.9(13) 6_565 .
C71 C51 C52 117.1(19) . .
C50 C51 C52 104.4(16) . .
C38 C52 C39 116(4) 6_565 6_565
C38 C52 C37 93(4) 6_565 6_565
C39 C52 C37 149(3) 6_565 6_565
C38 C52 C29 159(7) 6_565 .
C39 C52 C29 47.6(17) 6_565 .
C37 C52 C29 102(2) 6_565 .
C38 C52 C53 65(5) 6_565 .
C39 C52 C53 162(4) 6_565 .
C37 C52 C53 28.0(13) 6_565 .
C29 C52 C53 126(2) . .
C38 C52 C51 59(4) 6_565 .
C39 C52 C51 56.7(13) 6_565 .
C37 C52 C51 147(3) 6_565 .
C29 C52 C51 101.8(19) . .
C53 C52 C51 119(2) . .
C38 C52 C62 20(5) 6_565 6_565
C39 C52 C62 98.5(16) 6_565 6_565
C37 C52 C62 106.3(17) 6_565 6_565
C29 C52 C62 139(2) . 6_565
C53 C52 C62 78.3(18) . 6_565
C51 C52 C62 42.1(11) . 6_565
C37 C53 C59 113(5) 6_565 6_565
C37 C53 C38 85(3) 6_565 6_565
C59 C53 C38 161(3) 6_565 6_565
C37 C53 C52 68(3) 6_565 .
C59 C53 C52 168(4) 6_565 .
C38 C53 C52 17.0(12) 6_565 .
C37 C53 C73 171(4) 6_565 .
C59 C53 C73 58.4(19) 6_565 .
C38 C53 C73 104(2) 6_565 .
C52 C53 C73 120(2) . .
C37 C53 C54 56(3) 6_565 .
C59 C53 C54 59(2) 6_565 .
C38 C53 C54 135(2) 6_565 .
C52 C53 C54 118(2) . .
C73 C53 C54 116(2) . .
C37 C53 C60 153(4) 6_565 6_565
C59 C53 C60 40.4(15) 6_565 6_565
C38 C53 C60 121(2) 6_565 6_565
C52 C53 C60 136(2) . 6_565
C73 C53 C60 18.8(11) . 6_565
C54 C53 C60 97.0(17) . 6_565
C37 C53 C36 19(4) 6_565 6_565
C59 C53 C36 102(3) 6_565 6_565
C38 C53 C36 92.6(14) 6_565 6_565
C52 C53 C36 75.6(14) . 6_565
C73 C53 C36 155(3) . 6_565
C54 C53 C36 43.0(11) . 6_565
C60 C53 C36 138(2) 6_565 6_565
C37 C53 Lu4 119(4) 6_565 6_565
C59 C53 Lu4 65(2) 6_565 6_565
C38 C53 Lu4 100(2) 6_565 6_565
C52 C53 Lu4 104(2) . 6_565
C73 C53 Lu4 58.4(15) . 6_565
C54 C53 Lu4 83.2(16) . 6_565
C60 C53 Lu4 52.0(10) 6_565 6_565
C36 C53 Lu4 100.9(15) 6_565 6_565
C37 C54 C59 64.4(16) 6_565 6_565
C37 C54 C36 63.2(13) 6_565 6_565
C59 C54 C36 127(2) 6_565 6_565
C37 C54 C55 146(2) 6_565 .
C59 C54 C55 82.7(18) 6_565 .
C36 C54 C55 145.5(17) 6_565 .
C37 C54 C31 99.9(19) 6_565 .
C59 C54 C31 156(3) 6_565 .
C36 C54 C31 38.2(15) 6_565 .
C55 C54 C31 107.6(13) . .
C37 C54 C58 124(2) 6_565 6_565
C59 C54 C58 59.7(12) 6_565 6_565
C36 C54 C58 166(2) 6_565 6_565
C55 C54 C58 23.3(15) . 6_565
C31 C54 C58 130.0(17) . 6_565
C37 C54 C35 122.0(18) 6_565 6_565
C59 C54 C35 167(3) 6_565 6_565
C36 C54 C35 58.9(12) 6_565 6_565
C55 C54 C35 88.5(14) . 6_565
C31 C54 C35 22.9(13) . 6_565
C58 C54 C35 111.9(19) 6_565 6_565
C37 C54 C34 166(3) 6_565 6_565
C59 C54 C34 115.4(18) 6_565 6_565
C36 C54 C34 113.3(19) 6_565 6_565
C55 C54 C34 33.2(12) . 6_565
C31 C54 C34 75.2(13) . 6_565
C58 C54 C34 56.5(12) 6_565 6_565
C35 C54 C34 55.3(12) 6_565 6_565
C37 C54 C53 25.1(13) 6_565 .
C59 C54 C53 40.1(13) 6_565 .
C36 C54 C53 86.8(17) 6_565 .
C55 C54 C53 121(2) . .
C31 C54 C53 121(2) . .
C58 C54 C53 98.9(19) 6_565 .
C35 C54 C53 143.6(18) 6_565 .
C34 C54 C53 150(2) 6_565 .
C58 C55 C34 165(5) 6_565 6_565
C58 C55 C33 164(4) 6_565 .
C34 C55 C33 29(2) 6_565 .
C58 C55 C54 84(3) 6_565 .
C34 C55 C54 81(2) 6_565 .
C33 C55 C54 108.8(14) . .
C58 C55 C56 48(3) 6_565 .
C34 C55 C56 146(3) 6_565 .
C33 C55 C56 117(2) . .
C54 C55 C56 129(2) . .
C58 C55 C57 53(3) 6_565 6_565
C34 C55 C57 139(3) 6_565 6_565
C33 C55 C57 110.5(17) . 6_565
C54 C55 C57 130(2) . 6_565
C56 C55 C57 9(2) . 6_565
C58 C55 C59 38(3) 6_565 6_565
C34 C55 C59 127(3) 6_565 6_565
C33 C55 C59 151.1(19) . 6_565
C54 C55 C59 47.3(13) . 6_565
C56 C55 C59 82(2) . 6_565
C57 C55 C59 85.0(16) 6_565 6_565
C58 C55 C33 148(4) 6_565 6_565
C34 C55 C33 45(2) 6_565 6_565
C33 C55 C33 16.0(11) . 6_565
C54 C55 C33 122.3(13) . 6_565
C56 C55 C33 101(2) . 6_565
C57 C55 C33 94.5(16) 6_565 6_565
C59 C55 C33 155(2) 6_565 6_565
C58 C55 C35 132(3) 6_565 6_565
C34 C55 C35 33(2) 6_565 6_565
C33 C55 C35 61.6(11) . 6_565
C54 C55 C35 47.8(11) . 6_565
C56 C55 C35 165(3) . 6_565
C57 C55 C35 157(2) 6_565 6_565
C59 C55 C35 94.6(13) 6_565 6_565
C33 C55 C35 76.5(10) 6_565 6_565
C58 C55 Lu4 65(5) 6_565 6_565
C34 C55 Lu4 112(3) 6_565 6_565
C33 C55 Lu4 104.3(18) . 6_565
C54 C55 Lu4 86.0(18) . 6_565
C56 C55 Lu4 62(2) . 6_565
C57 C55 Lu4 55.4(13) 6_565 6_565
C59 C55 Lu4 63.7(12) 6_565 6_565
C33 C55 Lu4 95.8(13) 6_565 6_565
C35 C55 Lu4 104.1(13) 6_565 6_565
C57 C56 C58 141(10) 6_565 6_565
C57 C56 C57 29(6) 6_565 .
C58 C56 C57 140(5) 6_565 .
C57 C56 C56 40(8) 6_565 6_565
C58 C56 C56 135(2) 6_565 6_565
C57 C56 C56 11(2) . 6_565
C57 C56 C55 130(10) 6_565 .
C58 C56 C55 22.6(17) 6_565 .
C57 C56 C55 119(4) . .
C56 C56 C55 112.7(18) 6_565 .
C57 C56 C82 63(8) 6_565 6_565
C58 C56 C82 115(3) 6_565 6_565
C57 C56 C82 90(4) . 6_565
C56 C56 C82 100(2) 6_565 6_565
C55 C56 C82 135(3) . 6_565
C57 C56 C74 89(8) 6_565 .
C58 C56 C74 87(3) 6_565 .
C57 C56 C74 117(4) . .
C56 C56 C74 128.0(19) 6_565 .
C55 C56 C74 108(3) . .
C82 C56 C74 29.3(13) 6_565 .
C57 C56 Lu4 58(10) 6_565 6_565
C58 C56 Lu4 86(3) 6_565 6_565
C57 C56 Lu4 79(3) . 6_565
C56 C56 Lu4 88.0(10) 6_565 6_565
C55 C56 Lu4 89(2) . 6_565
C82 C56 Lu4 60.6(17) 6_565 6_565
C74 C56 Lu4 60.9(16) . 6_565
C57 C56 Lu4 37(10) 6_565 .
C58 C56 Lu4 104(3) 6_565 .
C57 C56 Lu4 55(3) . .
C56 C56 Lu4 62.9(8) 6_565 .
C55 C56 Lu4 99(2) . .
C82 C56 Lu4 68.7(19) 6_565 .
C74 C56 Lu4 80.1(18) . .
Lu4 C56 Lu4 25.1(4) 6_565 .
C56 C57 C57 140(8) 6_565 6_565
C56 C57 C56 129(10) 6_565 .
C57 C57 C56 11(2) 6_565 .
C56 C57 C82 104(8) 6_565 .
C57 C57 C82 112.2(12) 6_565 .
C56 C57 C82 122(3) . .
C56 C57 C58 31(10) 6_565 .
C57 C57 C58 138.6(14) 6_565 .
C56 C57 C58 131(3) . .
C82 C57 C58 106.4(18) . .
C56 C57 C55 41(10) 6_565 6_565
C57 C57 C55 119.2(11) 6_565 6_565
C56 C57 C55 111(3) . 6_565
C82 C57 C55 124.7(16) . 6_565
C58 C57 C55 19.5(12) . 6_565
C56 C57 C74 80(7) 6_565 6_565
C57 C57 C74 139.6(11) 6_565 6_565
C56 C57 C74 150(3) . 6_565
C82 C57 C74 28.7(13) . 6_565
C58 C57 C74 77.7(15) . 6_565
C55 C57 C74 96.2(15) 6_565 6_565
C56 C57 C82 163(10) 6_565 6_565
C57 C57 C82 42.3(9) 6_565 6_565
C56 C57 C82 52(3) . 6_565
C82 C57 C82 69.9(18) . 6_565
C58 C57 C82 165(3) . 6_565
C55 C57 C82 155(2) 6_565 6_565
C74 C57 C82 97.7(13) 6_565 6_565
C56 C57 Lu4 116(10) 6_565 .
C57 C57 Lu4 94.1(5) 6_565 .
C56 C57 Lu4 102(3) . .
C82 C57 Lu4 66.7(15) . .
C58 C57 Lu4 87.9(17) . .
C55 C57 Lu4 90.1(15) 6_565 .
C74 C57 Lu4 65.1(12) 6_565 .
C82 C57 Lu4 77.6(13) 6_565 .
C56 C57 Lu4 139(10) 6_565 6_565
C57 C57 Lu4 66.3(5) 6_565 6_565
C56 C57 Lu4 75(3) . 6_565
C82 C57 Lu4 79.3(17) . 6_565
C58 C57 Lu4 108.5(19) . 6_565
C55 C57 Lu4 103.3(17) 6_565 6_565
C74 C57 Lu4 88.3(13) 6_565 6_565
C82 C57 Lu4 57.1(11) 6_565 6_565
Lu4 C57 Lu4 27.8(4) . 6_565
C55 C58 C56 110(4) 6_565 6_565
C55 C58 C59 128(4) 6_565 .
C56 C58 C59 116(3) 6_565 .
C55 C58 C57 107(4) 6_565 .
C56 C58 C57 9(3) 6_565 .
C59 C58 C57 115(2) . .
C55 C58 C34 9(3) 6_565 .
C56 C58 C34 118(3) 6_565 .
C59 C58 C34 118.9(18) . .
C57 C58 C34 115(2) . .
C55 C58 C54 73(3) 6_565 6_565
C56 C58 C54 162(4) 6_565 6_565
C59 C58 C54 56.0(15) . 6_565
C57 C58 C54 154(3) . 6_565
C34 C58 C54 63.7(17) . 6_565
C55 C58 C74 157(5) 6_565 6_565
C56 C58 C74 58(2) 6_565 6_565
C59 C58 C74 58.1(13) . 6_565
C57 C58 C74 57.8(15) . 6_565
C34 C58 C74 158(2) . 6_565
C54 C58 C74 112.6(18) 6_565 6_565
C55 C58 C33 12(3) 6_565 6_565
C56 C58 C33 99(2) 6_565 6_565
C59 C58 C33 135.0(17) . 6_565
C57 C58 C33 95.7(17) . 6_565
C34 C58 C33 19.3(14) . 6_565
C54 C58 C33 81.9(17) 6_565 6_565
C74 C58 C33 147.2(19) 6_565 6_565
C55 C58 Lu4 103(5) 6_565 .
C56 C58 Lu4 70(3) 6_565 .
C59 C58 Lu4 72.5(15) . .
C57 C58 Lu4 61.6(15) . .
C34 C58 Lu4 102.4(18) . .
C54 C58 Lu4 92.4(16) 6_565 .
C74 C58 Lu4 55.3(10) 6_565 .
C33 C58 Lu4 96.4(13) 6_565 .
C53 C59 C73 77(2) 6_565 6_565
C53 C59 C54 81(2) 6_565 6_565
C73 C59 C54 153(2) 6_565 6_565
C53 C59 C60 112(3) 6_565 .
C73 C59 C60 34.9(13) 6_565 .
C54 C59 C60 155(2) 6_565 .
C53 C59 C58 143(3) 6_565 .
C73 C59 C58 131(2) 6_565 .
C54 C59 C58 64.4(16) 6_565 .
C60 C59 C58 96.8(18) . .
C53 C59 C37 25.7(19) 6_565 .
C73 C59 C37 102.9(19) 6_565 .
C54 C59 C37 56.2(14) 6_565 .
C60 C59 C37 137(2) . .
C58 C59 C37 120.3(17) . .
C53 C59 C74 130(3) 6_565 6_565
C73 C59 C74 54.3(12) 6_565 6_565
C54 C59 C74 139(2) 6_565 6_565
C60 C59 C74 19.4(11) . 6_565
C58 C59 C74 77.5(16) . 6_565
C37 C59 C74 154(2) . 6_565
C53 C59 C55 128(3) 6_565 6_565
C73 C59 C55 141(2) 6_565 6_565
C54 C59 C55 50.1(14) 6_565 6_565
C60 C59 C55 109.6(17) . 6_565
C58 C59 C55 14.7(12) . 6_565
C37 C59 C55 105.7(16) . 6_565
C74 C59 C55 90.6(16) 6_565 6_565
C53 C59 Lu4 95(2) 6_565 .
C73 C59 Lu4 68.8(16) 6_565 .
C54 C59 Lu4 98.1(17) 6_565 .
C60 C59 Lu4 60.3(14) . .
C58 C59 Lu4 77.7(16) . .
C37 C59 Lu4 104.4(17) . .
C74 C59 Lu4 58.1(12) 6_565 .
C55 C59 Lu4 79.0(13) 6_565 .
C74 C60 C73 170(6) 6_565 6_565
C74 C60 C61 142(4) 6_565 .
C73 C60 C61 42(2) 6_565 .
C74 C60 C82 14(3) 6_565 .
C73 C60 C82 163(4) 6_565 .
C61 C60 C82 128(2) . .
C74 C60 C59 110(4) 6_565 .
C73 C60 C59 62(2) 6_565 .
C61 C60 C59 101(2) . .
C82 C60 C59 118.8(17) . .
C74 C60 C75 53(3) 6_565 6_565
C73 C60 C75 130(3) 6_565 6_565
C61 C60 C75 88.4(19) . 6_565
C82 C60 C75 41.0(15) . 6_565
C59 C60 C75 150(2) . 6_565
C74 C60 C72 136(4) 6_565 6_565
C73 C60 C72 49.3(16) 6_565 6_565
C61 C60 C72 8.2(17) . 6_565
C82 C60 C72 122.8(18) . 6_565
C59 C60 C72 109.3(17) . 6_565
C75 C60 C72 82.1(13) 6_565 6_565
C74 C60 C53 136(4) 6_565 6_565
C73 C60 C53 34(2) 6_565 6_565
C61 C60 C53 73(2) . 6_565
C82 C60 C53 141.2(18) . 6_565
C59 C60 C53 28.0(14) . 6_565
C75 C60 C53 147.7(19) 6_565 6_565
C72 C60 C53 81.3(13) 6_565 6_565
C74 C60 Lu4 79(4) 6_565 .
C73 C60 Lu4 94(3) 6_565 .
C61 C60 Lu4 81.1(19) . .
C82 C60 Lu4 69.7(15) . .
C59 C60 Lu4 88.4(16) . .
C75 C60 Lu4 65.1(13) 6_565 .
C72 C60 Lu4 83.2(12) 6_565 .
C53 C60 Lu4 85.6(12) 6_565 .
C74 C60 Lu5 88(4) 6_565 .
C73 C60 Lu5 87(3) 6_565 .
C61 C60 Lu5 64.4(18) . .
C82 C60 Lu5 76.6(16) . .
C59 C60 Lu5 100.8(17) . .
C75 C60 Lu5 58.0(12) 6_565 .
C72 C60 Lu5 65.3(12) 6_565 .
C53 C60 Lu5 89.8(12) 6_565 .
Lu4 C60 Lu5 19.2(4) . .
C72 C61 C73 163(8) 6_565 6_565
C72 C61 C60 148(6) 6_565 .
C73 C61 C60 35.2(18) 6_565 .
C72 C61 C62 74(4) 6_565 .
C73 C61 C62 104(3) 6_565 .
C60 C61 C62 138(3) . .
C72 C61 C76 62(4) 6_565 6_565
C73 C61 C76 127(3) 6_565 6_565
C60 C61 C76 92(2) . 6_565
C62 C61 C76 126(2) . 6_565
C72 C61 C71 52(4) 6_565 6_565
C73 C61 C71 129(3) 6_565 6_565
C60 C61 C71 159(3) . 6_565
C62 C61 C71 26.1(12) . 6_565
C76 C61 C71 100(2) 6_565 6_565
C72 C61 C80 43(5) 6_565 .
C73 C61 C80 150(4) 6_565 .
C60 C61 C80 116(3) . .
C62 C61 C80 101(2) . .
C76 C61 C80 24.3(16) 6_565 .
C71 C61 C80 75(2) 6_565 .
C72 C61 C74 139(5) 6_565 6_565
C73 C61 C74 46.4(16) 6_565 6_565
C60 C61 C74 11.5(12) . 6_565
C62 C61 C74 147(3) . 6_565
C76 C61 C74 81.1(16) 6_565 6_565
C71 C61 C74 161(3) 6_565 6_565
C80 C61 C74 104(2) . 6_565
C72 C61 Lu4 117(6) 6_565 .
C73 C61 Lu4 80(3) 6_565 .
C60 C61 Lu4 66.6(17) . .
C62 C61 Lu4 104(2) . .
C76 C61 Lu4 72.5(16) 6_565 .
C71 C61 Lu4 101.0(17) 6_565 .
C80 C61 Lu4 78.7(18) . .
C74 C61 Lu4 61.1(13) 6_565 .
C72 C61 Lu5 94(6) 6_565 .
C73 C61 Lu5 103(3) 6_565 .
C60 C61 Lu5 88(2) . .
C62 C61 Lu5 95(2) . .
C76 C61 Lu5 59.9(15) 6_565 .
C71 C61 Lu5 83.8(16) 6_565 .
C80 C61 Lu5 58.6(16) . .
C74 C61 Lu5 80.4(15) 6_565 .
Lu4 C61 Lu5 23.4(6) . .
C71 C62 C51 88(2) 6_565 6_565
C71 C62 C72 81(3) 6_565 6_565
C51 C62 C72 163(3) 6_565 6_565
C71 C62 C61 99(3) 6_565 .
C51 C62 C61 156(3) 6_565 .
C72 C62 C61 20.5(16) 6_565 .
C71 C62 C63 38.8(19) 6_565 .
C51 C62 C63 49.4(14) 6_565 .
C72 C62 C63 119(2) 6_565 .
C61 C62 C63 133(3) . .
C71 C62 C38 143(3) 6_565 .
C51 C62 C38 56.3(15) 6_565 .
C72 C62 C38 130(2) 6_565 .
C61 C62 C38 110(2) . .
C63 C62 C38 104.9(17) . .
C71 C62 C52 138(3) 6_565 6_565
C51 C62 C52 51.6(12) 6_565 6_565
C72 C62 C52 133.4(18) 6_565 6_565
C61 C62 C52 113(2) . 6_565
C63 C62 C52 99.7(15) . 6_565
C38 C62 C52 5.7(14) . 6_565
C71 C62 C73 129(3) 6_565 6_565
C51 C62 C73 134(2) 6_565 6_565
C72 C62 C73 49.7(11) 6_565 6_565
C61 C62 C73 29.8(16) . 6_565
C63 C62 C73 154(3) . 6_565
C38 C62 C73 80.5(14) . 6_565
C52 C62 C73 84.2(12) 6_565 6_565
C71 C63 C51 86.1(19) 6_565 6_565
C71 C63 C70 80(2) 6_565 6_565
C51 C63 C70 157(3) 6_565 6_565
C71 C63 C40 143(2) 6_565 .
C51 C63 C40 57.7(15) 6_565 .
C70 C63 C40 131(2) 6_565 .
C71 C63 C62 29.4(16) 6_565 .
C51 C63 C62 56.7(15) 6_565 .
C70 C63 C62 108(2) 6_565 .
C40 C63 C62 113.9(18) . .
C71 C63 C64 102(2) 6_565 .
C51 C63 C64 161(3) 6_565 .
C70 C63 C64 22.3(11) 6_565 .
C40 C63 C64 110.4(19) . .
C62 C63 C64 130(2) . .
C71 C63 C50 136(2) 6_565 6_565
C51 C63 C50 51.9(12) 6_565 6_565
C70 C63 C50 134(2) 6_565 6_565
C40 C63 C50 7.4(16) . 6_565
C62 C63 C50 107.3(16) . 6_565
C64 C63 C50 114.8(16) . 6_565
C71 C63 C48 128(2) 6_565 6_565
C51 C63 C48 137(2) 6_565 6_565
C70 C63 C48 49.1(10) 6_565 6_565
C40 C63 C48 82.5(15) . 6_565
C62 C63 C48 151(2) . 6_565
C64 C63 C48 27.9(10) . 6_565
C50 C63 C48 87.0(11) 6_565 6_565
C71 C63 C49 161(3) 6_565 6_565
C51 C63 C49 95.4(16) 6_565 6_565
C70 C63 C49 92.0(15) 6_565 6_565
C40 C63 C49 39.1(14) . 6_565
C62 C63 C49 146(2) . 6_565
C64 C63 C49 71.3(13) . 6_565
C50 C63 C49 43.8(7) 6_565 6_565
C48 C63 C49 43.4(7) 6_565 6_565
C70 C64 C48 145(5) 6_565 6_565
C70 C64 C63 50(3) 6_565 .
C48 C64 C63 102(2) 6_565 .
C70 C64 C43 148(5) 6_565 .
C48 C64 C43 24.5(18) 6_565 .
C63 C64 C43 122(2) . .
C70 C64 C65 48(3) 6_565 .
C48 C64 C65 143(3) 6_565 .
C63 C64 C65 96.9(18) . .
C43 C64 C65 120.4(16) . .
C70 C64 C69 66(3) 6_565 6_565
C48 C64 C69 131(3) 6_565 6_565
C63 C64 C69 115.9(17) . 6_565
C43 C64 C69 106.7(16) . 6_565
C65 C64 C69 18.9(12) . 6_565
C70 C64 C68 113(3) 6_565 6_565
C48 C64 C68 85.2(19) 6_565 6_565
C63 C64 C68 155(2) . 6_565
C43 C64 C68 60.9(11) . 6_565
C65 C64 C68 65.6(13) . 6_565
C69 C64 C68 47.9(9) 6_565 6_565
C70 C64 C71 22(2) 6_565 6_565
C48 C64 C71 128(2) 6_565 6_565
C63 C64 C71 28.5(10) . 6_565
C43 C64 C71 143(2) . 6_565
C65 C64 C71 69.1(13) . 6_565
C69 C64 C71 87.9(13) 6_565 6_565
C68 C64 C71 133.2(15) 6_565 6_565
C70 C64 C47 146(4) 6_565 6_565
C48 C64 C47 42.8(15) 6_565 6_565
C63 C64 C47 139.9(19) . 6_565
C43 C64 C47 19.0(10) . 6_565
C65 C64 C47 105.5(14) . 6_565
C69 C64 C47 89.6(13) 6_565 6_565
C68 C64 C47 42.5(7) 6_565 6_565
C71 C64 C47 154(2) 6_565 6_565
C70 C64 C49 112(4) 6_565 6_565
C48 C64 C49 36.6(16) 6_565 6_565
C63 C64 C49 65.2(12) . 6_565
C43 C64 C49 58.8(13) . 6_565
C65 C64 C49 145(2) . 6_565
C69 C64 C49 152(2) 6_565 6_565
C68 C64 C49 118.6(14) 6_565 6_565
C71 C64 C49 92.4(12) 6_565 6_565
C47 C64 C49 77.8(11) 6_565 6_565
C70 C64 Lu3 68(4) 6_565 .
C48 C64 Lu3 96(3) 6_565 .
C63 C64 Lu3 90.6(17) . .
C43 C64 Lu3 82.3(15) . .
C65 C64 Lu3 51.5(13) . .
C69 C64 Lu3 55.6(13) 6_565 .
C68 C64 Lu3 64.6(10) 6_565 .
C71 C64 Lu3 78.5(12) 6_565 .
C47 C64 Lu3 78.7(12) 6_565 .
C49 C64 Lu3 96.9(14) 6_565 .
C69 C65 C77 98(4) 6_565 6_565
C69 C65 C70 101(4) 6_565 6_565
C77 C65 C70 161(3) 6_565 6_565
C69 C65 C80 143(4) 6_565 .
C77 C65 C80 46(2) 6_565 .
C70 C65 C80 117(3) 6_565 .
C69 C65 C66 45(4) 6_565 .
C77 C65 C66 58.9(17) 6_565 .
C70 C65 C66 135(2) 6_565 .
C80 C65 C66 104(2) . .
C69 C65 C64 80(4) 6_565 .
C77 C65 C64 172(3) 6_565 .
C70 C65 C64 20.7(11) 6_565 .
C80 C65 C64 137(3) . .
C66 C65 C64 115.8(17) . .
C69 C65 C68 24(4) 6_565 6_565
C77 C65 C68 111(2) 6_565 6_565
C70 C65 C68 84.6(15) 6_565 6_565
C80 C65 C68 156(3) . 6_565
C66 C65 C68 52.3(12) . 6_565
C64 C65 C68 64.2(12) . 6_565
C69 C65 C76 140(4) 6_565 6_565
C77 C65 C76 42.7(15) 6_565 6_565
C70 C65 C76 119(2) 6_565 6_565
C80 C65 C76 7(2) . 6_565
C66 C65 C76 99.3(15) . 6_565
C64 C65 C76 139.5(19) . 6_565
C68 C65 C76 149.9(16) 6_565 6_565
C69 C65 C71 144(4) 6_565 6_565
C77 C65 C71 119(2) 6_565 6_565
C70 C65 C71 43.4(11) 6_565 6_565
C80 C65 C71 73(2) . 6_565
C66 C65 C71 161(2) . 6_565
C64 C65 C71 64.1(11) . 6_565
C68 C65 C71 126.9(13) 6_565 6_565
C76 C65 C71 76.1(12) 6_565 6_565
C69 C65 Lu3 95(5) 6_565 .
C77 C65 Lu3 81(2) 6_565 .
C70 C65 Lu3 94(2) 6_565 .
C80 C65 Lu3 88(2) . .
C66 C65 Lu3 68.6(15) . .
C64 C65 Lu3 92.3(16) . .
C68 C65 Lu3 78.5(12) 6_565 .
C76 C65 Lu3 81.7(14) 6_565 .
C71 C65 Lu3 92.5(15) 6_565 .
C69 C65 Lu5 113(6) 6_565 .
C77 C65 Lu5 70(2) 6_565 .
C70 C65 Lu5 99(2) 6_565 .
C80 C65 Lu5 68(2) . .
C66 C65 Lu5 78.0(16) . .
C64 C65 Lu5 104.2(18) . .
C68 C65 Lu5 98.1(14) 6_565 .
C76 C65 Lu5 62.2(13) 6_565 .
C71 C65 Lu5 83.7(14) 6_565 .
Lu3 C65 Lu5 19.9(6) . .
C69 C66 C77 61.9(16) 6_565 6_565
C69 C66 C78 124(2) 6_565 .
C77 C66 C78 62.4(16) 6_565 .
C69 C66 C68 59.5(14) 6_565 6_565
C77 C66 C68 121(2) 6_565 6_565
C78 C66 C68 167(2) . 6_565
C69 C66 C65 16.8(16) 6_565 .
C77 C66 C65 47.5(14) 6_565 .
C78 C66 C65 107.7(17) . .
C68 C66 C65 73.7(15) 6_565 .
C69 C66 C67 115.1(19) 6_565 .
C77 C66 C67 160(2) 6_565 .
C78 C66 C67 114(2) . .
C68 C66 C67 57.7(8) 6_565 .
C65 C66 C67 124.9(16) . .
C69 C66 C66 163.6(17) 6_565 6_565
C77 C66 C66 117.1(17) 6_565 6_565
C78 C66 C66 55.5(10) . 6_565
C68 C66 C66 117.1(9) 6_565 6_565
C65 C66 C66 151.7(16) . 6_565
C67 C66 C66 59.4(11) . 6_565
C69 C66 Lu3 77.0(16) 6_565 .
C77 C66 Lu3 76.2(15) 6_565 .
C78 C66 Lu3 82.9(16) . .
C68 C66 Lu3 85.4(14) 6_565 .
C65 C66 Lu3 67.4(15) . .
C67 C66 Lu3 83.4(14) . .
C66 C66 Lu3 86.8(8) 6_565 .
C69 C66 Lu3 109.0(19) 6_565 6_565
C77 C66 Lu3 92.7(18) 6_565 6_565
C78 C66 Lu3 66.3(14) . 6_565
C68 C66 Lu3 100.2(13) 6_565 6_565
C65 C66 Lu3 98.8(17) . 6_565
C67 C66 Lu3 68.6(13) . 6_565
C66 C66 Lu3 54.8(6) 6_565 6_565
Lu3 C66 Lu3 32.0(7) . 6_565
C69 C66 Lu5 79.2(17) 6_565 .
C77 C66 Lu5 62.1(15) 6_565 .
C78 C66 Lu5 68.7(15) . .
C68 C66 Lu5 100.8(15) 6_565 .
C65 C66 Lu5 65.8(16) . .
C67 C66 Lu5 97.5(15) . .
C66 C66 Lu5 86.1(7) 6_565 .
Lu3 C66 Lu5 16.9(5) . .
Lu3 C66 Lu5 35.0(6) 6_565 .
C69 C66 Lu5 103.9(18) 6_565 6_565
C77 C66 Lu5 77.3(17) 6_565 6_565
C78 C66 Lu5 56.1(13) . 6_565
C68 C66 Lu5 110.9(14) 6_565 6_565
C65 C66 Lu5 90.6(17) . 6_565
C67 C66 Lu5 84.3(15) . 6_565
C66 C66 Lu5 61.3(6) 6_565 6_565
Lu3 C66 Lu5 30.2(6) . 6_565
Lu3 C66 Lu5 15.7(5) 6_565 6_565
Lu5 C66 Lu5 24.8(9) . 6_565
C68 C67 C68 178(2) 6_565 .
C68 C67 C44 124.3(16) 6_565 6_565
C68 C67 C44 54.2(11) . 6_565
C68 C67 C44 54.2(11) 6_565 .
C68 C67 C44 124.3(16) . .
C44 C67 C44 70.1(19) 6_565 .
C68 C67 C66 121.0(17) 6_565 6_565
C68 C67 C66 59.9(13) . 6_565
C44 C67 C66 111.6(13) 6_565 6_565
C44 C67 C66 162(2) . 6_565
C68 C67 C66 59.9(13) 6_565 .
C68 C67 C66 121.0(17) . .
C44 C67 C66 162(2) 6_565 .
C44 C67 C66 111.6(13) . .
C66 C67 C66 61(2) 6_565 .
C68 C67 Lu3 73.4(13) 6_565 .
C68 C67 Lu3 105.4(15) . .
C44 C67 Lu3 105.6(16) 6_565 .
C44 C67 Lu3 87.3(14) . .
C66 C67 Lu3 75.1(14) 6_565 .
C66 C67 Lu3 57.5(12) . .
C68 C67 Lu3 105.4(15) 6_565 6_565
C68 C67 Lu3 73.4(13) . 6_565
C44 C67 Lu3 87.3(14) 6_565 6_565
C44 C67 Lu3 105.6(16) . 6_565
C66 C67 Lu3 57.5(12) 6_565 6_565
C66 C67 Lu3 75.1(14) . 6_565
Lu3 C67 Lu3 32.0(6) . 6_565
C44 C68 C47 38.9(13) 6_565 .
C44 C68 C69 149(2) 6_565 .
C47 C68 C69 128.6(17) . .
C44 C68 C67 63.7(7) 6_565 .
C47 C68 C67 102.2(16) . .
C69 C68 C67 110.8(18) . .
C44 C68 C66 123.0(14) 6_565 6_565
C47 C68 C66 151(2) . 6_565
C69 C68 C66 50.3(14) . 6_565
C67 C68 C66 62.4(10) . 6_565
C44 C68 C43 59.6(11) 6_565 6_565
C47 C68 C43 24.4(11) . 6_565
C69 C68 C43 104.2(15) . 6_565
C67 C68 C43 117.7(16) . 6_565
C66 C68 C43 139(2) 6_565 6_565
C44 C68 C64 109.0(15) 6_565 6_565
C47 C68 C64 74.3(13) . 6_565
C69 C68 C64 55.9(11) . 6_565
C67 C68 C64 145(2) . 6_565
C66 C68 C64 103.7(13) 6_565 6_565
C43 C68 C64 50.4(8) 6_565 6_565
C44 C68 C65 141(2) 6_565 6_565
C47 C68 C65 121.1(16) . 6_565
C69 C68 C65 8.6(14) . 6_565
C67 C68 C65 111.4(15) . 6_565
C66 C68 C65 54.0(10) 6_565 6_565
C43 C68 C65 96.9(13) 6_565 6_565
C64 C68 C65 50.3(7) 6_565 6_565
C44 C68 C48 82.7(13) 6_565 .
C47 C68 C48 47.1(9) . .
C69 C68 C48 82.3(11) . .
C67 C68 C48 135.2(17) . .
C66 C68 C48 126.0(16) 6_565 .
C43 C68 C48 23.3(8) 6_565 .
C64 C68 C48 27.2(8) 6_565 .
C65 C68 C48 75.8(10) 6_565 .
C44 C68 Lu3 89.4(16) 6_565 6_565
C47 C68 Lu3 96.1(17) . 6_565
C69 C68 Lu3 60.9(14) . 6_565
C67 C68 Lu3 71.5(13) . 6_565
C66 C68 Lu3 56.9(12) 6_565 6_565
C43 C68 Lu3 83.8(14) 6_565 6_565
C64 C68 Lu3 73.8(11) 6_565 6_565
C65 C68 Lu3 54.7(12) 6_565 6_565
C48 C68 Lu3 79.7(11) . 6_565
C65 C69 C66 118(5) 6_565 6_565
C65 C69 C77 61(3) 6_565 .
C66 C69 C77 64.2(19) 6_565 .
C65 C69 C68 147(5) 6_565 .
C66 C69 C68 70.2(17) 6_565 .
C77 C69 C68 134(2) . .
C65 C69 C70 59(3) 6_565 .
C66 C69 C70 151(3) 6_565 .
C77 C69 C70 119.2(18) . .
C68 C69 C70 97.8(14) . .
C65 C69 C64 81(3) 6_565 6_565
C66 C69 C64 141(2) 6_565 6_565
C77 C69 C64 140.9(18) . 6_565
C68 C69 C64 76.2(13) . 6_565
C70 C69 C64 22.4(10) . 6_565
C65 C69 C80 27(3) 6_565 6_565
C66 C69 C80 97(2) 6_565 6_565
C77 C69 C80 34.4(17) . 6_565
C68 C69 C80 159(3) . 6_565
C70 C69 C80 85.7(18) . 6_565
C64 C69 C80 108.0(19) 6_565 6_565
C65 C69 Lu3 71(5) 6_565 6_565
C66 C69 Lu3 69.1(18) 6_565 6_565
C77 C69 Lu3 73.5(16) . 6_565
C68 C69 Lu3 85.1(16) . 6_565
C70 C69 Lu3 84.1(16) . 6_565
C64 C69 Lu3 88.3(15) 6_565 6_565
C80 C69 Lu3 74.9(15) 6_565 6_565
C65 C69 Lu5 57(5) 6_565 6_565
C66 C69 Lu5 73.2(18) 6_565 6_565
C77 C69 Lu5 59.8(14) . 6_565
C68 C69 Lu5 101.7(17) . 6_565
C70 C69 Lu5 84.2(15) . 6_565
C64 C69 Lu5 94.5(15) 6_565 6_565
C80 C69 Lu5 58.2(14) 6_565 6_565
Lu3 C69 Lu5 16.7(5) 6_565 6_565
C64 C70 C63 108(3) 6_565 6_565
C64 C70 C65 112(3) 6_565 6_565
C63 C70 C65 139(2) 6_565 6_565
C64 C70 C71 149(3) 6_565 .
C63 C70 C71 41.9(12) 6_565 .
C65 C70 C71 98.8(18) 6_565 .
C64 C70 C69 91(3) 6_565 .
C63 C70 C69 159(2) 6_565 .
C65 C70 C69 20.7(16) 6_565 .
C71 C70 C69 119.4(15) . .
C64 C70 C48 21(3) 6_565 .
C63 C70 C48 91.7(16) 6_565 .
C65 C70 C48 123(2) 6_565 .
C71 C70 C48 132.7(18) . .
C69 C70 C48 104.3(15) . .
C64 C70 C43 23(4) 6_565 6_565
C63 C70 C43 105.3(16) 6_565 6_565
C65 C70 C43 106.2(18) 6_565 6_565
C71 C70 C43 143.3(19) . 6_565
C69 C70 C43 88.7(12) . 6_565
C48 C70 C43 16.7(12) . 6_565
C64 C70 Lu3 99(4) 6_565 6_565
C63 C70 Lu3 107(2) 6_565 6_565
C65 C70 Lu3 56.4(18) 6_565 6_565
C71 C70 Lu3 94.8(17) . 6_565
C69 C70 Lu3 61.0(14) . 6_565
C48 C70 Lu3 90.9(17) . 6_565
C43 C70 Lu3 77.9(12) 6_565 6_565
C64 C70 Lu5 115(4) 6_565 6_565
C63 C70 Lu5 97(2) 6_565 6_565
C65 C70 Lu5 55.7(19) 6_565 6_565
C71 C70 Lu5 79.4(16) . 6_565
C69 C70 Lu5 66.3(14) . 6_565
C48 C70 Lu5 104.5(18) . 6_565
C43 C70 Lu5 92.9(14) 6_565 6_565
Lu3 C70 Lu5 16.0(5) 6_565 6_565
C62 C71 C63 112(3) 6_565 6_565
C62 C71 C70 159(4) 6_565 .
C63 C71 C70 58.0(19) 6_565 .
C62 C71 C51 60(2) 6_565 .
C63 C71 C51 51.8(17) 6_565 .
C70 C71 C51 107.7(17) . .
C62 C71 C72 67(2) 6_565 .
C63 C71 C72 166(4) 6_565 .
C70 C71 C72 117.7(17) . .
C51 C71 C72 125.8(19) . .
C62 C71 C61 54(2) 6_565 6_565
C63 C71 C61 154(3) 6_565 6_565
C70 C71 C61 126(2) . 6_565
C51 C71 C61 110.9(19) . 6_565
C72 C71 C61 15.5(16) . 6_565
C62 C71 C64 155(3) 6_565 6_565
C63 C71 C64 49.0(15) 6_565 6_565
C70 C71 C64 9.1(10) . 6_565
C51 C71 C64 99.3(14) . 6_565
C72 C71 C64 126.6(16) . 6_565
C61 C71 C64 134.2(19) 6_565 6_565
C62 C71 C65 141(4) 6_565 6_565
C63 C71 C65 95(2) 6_565 6_565
C70 C71 C65 37.8(11) . 6_565
C51 C71 C65 138.8(19) . 6_565
C72 C71 C65 79.9(13) . 6_565
C61 C71 C65 89.5(17) 6_565 6_565
C64 C71 C65 46.8(8) 6_565 6_565
C62 C71 C80 108(3) 6_565 6_565
C63 C71 C80 131(3) 6_565 6_565
C70 C71 C80 75.2(15) . 6_565
C51 C71 C80 152(2) . 6_565
C72 C71 C80 42.4(15) . 6_565
C61 C71 C80 53.3(17) 6_565 6_565
C64 C71 C80 84.3(14) 6_565 6_565
C65 C71 C80 37.5(13) 6_565 6_565
C62 C71 Lu3 107(4) 6_565 6_565
C63 C71 Lu3 87(2) 6_565 6_565
C70 C71 Lu3 57.1(15) . 6_565
C51 C71 Lu3 103.3(18) . 6_565
C72 C71 Lu3 79.9(15) . 6_565
C61 C71 Lu3 78.1(15) 6_565 6_565
C64 C71 Lu3 61.6(10) 6_565 6_565
C65 C71 Lu3 44.7(11) 6_565 6_565
C80 C71 Lu3 54.1(12) 6_565 6_565
C62 C71 Lu5 93(4) 6_565 6_565
C63 C71 Lu5 100(3) 6_565 6_565
C70 C71 Lu5 73.1(16) . 6_565
C51 C71 Lu5 103.3(19) . 6_565
C72 C71 Lu5 66.2(15) . 6_565
C61 C71 Lu5 62.5(15) 6_565 6_565
C64 C71 Lu5 78.0(12) 6_565 6_565
C65 C71 Lu5 54.0(12) 6_565 6_565
C80 C71 Lu5 50.1(12) 6_565 6_565
Lu3 C71 Lu5 16.4(4) 6_565 6_565
C61 C72 C62 85(5) 6_565 6_565
C61 C72 C80 123(6) 6_565 6_565
C62 C72 C80 123(2) 6_565 6_565
C61 C72 C76 100(5) 6_565 .
C62 C72 C76 147(2) 6_565 .
C80 C72 C76 29.1(18) 6_565 .
C61 C72 C73 11(5) 6_565 .
C62 C72 C73 84.6(16) 6_565 .
C80 C72 C73 132(2) 6_565 .
C76 C72 C73 107.2(12) . .
C61 C72 C71 113(5) 6_565 .
C62 C72 C71 31.2(12) 6_565 .
C80 C72 C71 94(2) 6_565 .
C76 C72 C71 121.9(17) . .
C73 C72 C71 114.3(19) . .
C61 C72 C60 24(4) 6_565 6_565
C62 C72 C60 109.1(17) 6_565 6_565
C80 C72 C60 109(2) 6_565 6_565
C76 C72 C60 82.1(12) . 6_565
C73 C72 C60 25.8(10) . 6_565
C71 C72 C60 136(2) . 6_565
C61 C72 Lu5 76(6) 6_565 6_565
C62 C72 Lu5 93.2(17) 6_565 6_565
C80 C72 Lu5 56.8(17) 6_565 6_565
C76 C72 Lu5 57.6(13) . 6_565
C73 C72 Lu5 86.9(15) . 6_565
C71 C72 Lu5 85.4(16) . 6_565
C60 C72 Lu5 78.0(13) 6_565 6_565
C61 C72 Lu4 54(6) 6_565 6_565
C62 C72 Lu4 93.9(17) 6_565 6_565
C80 C72 Lu4 74.5(18) 6_565 6_565
C76 C72 Lu4 65.4(12) . 6_565
C73 C72 Lu4 65.1(13) . 6_565
C71 C72 Lu4 97.4(17) . 6_565
C60 C72 Lu4 57.0(10) 6_565 6_565
Lu5 C72 Lu4 22.1(6) 6_565 6_565
C60 C73 C61 103(3) 6_565 6_565
C60 C73 C59 83(2) 6_565 6_565
C61 C73 C59 158(4) 6_565 6_565
C60 C73 C72 105(2) 6_565 .
C61 C73 C72 6(3) 6_565 .
C59 C73 C72 162(3) 6_565 .
C60 C73 C74 4(3) 6_565 .
C61 C73 C74 105(2) 6_565 .
C59 C73 C74 80.1(19) 6_565 .
C72 C73 C74 107.3(12) . .
C60 C73 C53 127(3) 6_565 .
C61 C73 C53 122(3) 6_565 .
C59 C73 C53 44.3(16) 6_565 .
C72 C73 C53 123(2) . .
C74 C73 C53 123(2) . .
C60 C73 C62 147(3) 6_565 6_565
C61 C73 C62 46(2) 6_565 6_565
C59 C73 C62 120.8(17) 6_565 6_565
C72 C73 C62 45.7(12) . 6_565
C74 C73 C62 147.3(16) . 6_565
C53 C73 C62 77.4(17) . 6_565
C60 C73 Lu4 68(3) 6_565 6_565
C61 C73 Lu4 79(3) 6_565 6_565
C59 C73 Lu4 84.0(18) 6_565 6_565
C72 C73 Lu4 84.7(14) . 6_565
C74 C73 Lu4 64.5(15) . 6_565
C53 C73 Lu4 93.1(18) . 6_565
C62 C73 Lu4 91.1(13) 6_565 6_565
C60 C73 Lu5 78(3) 6_565 6_565
C61 C73 Lu5 59(3) 6_565 6_565
C59 C73 Lu5 102.2(19) 6_565 6_565
C72 C73 Lu5 65.2(13) . 6_565
C74 C73 Lu5 75.6(15) . 6_565
C53 C73 Lu5 100.8(18) . 6_565
C62 C73 Lu5 75.3(12) 6_565 6_565
Lu4 C73 Lu5 19.8(5) 6_565 6_565
C60 C74 C82 156(5) 6_565 6_565
C60 C74 C75 106(3) 6_565 .
C82 C74 C75 52(3) 6_565 .
C60 C74 C73 6(3) 6_565 .
C82 C74 C73 156(3) 6_565 .
C75 C74 C73 108.4(13) . .
C60 C74 C56 129(5) 6_565 .
C82 C74 C56 65(3) 6_565 .
C75 C74 C56 114(2) . .
C73 C74 C56 124(3) . .
C60 C74 C57 136(5) 6_565 6_565
C82 C74 C57 55(3) 6_565 6_565
C75 C74 C57 102.3(18) . 6_565
C73 C74 C57 130(2) . 6_565
C56 C74 C57 12(2) . 6_565
C60 C74 C59 50(3) 6_565 6_565
C82 C74 C59 142(4) 6_565 6_565
C75 C74 C59 146(2) . 6_565
C73 C74 C59 45.7(14) . 6_565
C56 C74 C59 79(2) . 6_565
C57 C74 C59 88.0(17) 6_565 6_565
C60 C74 C61 27(3) 6_565 6_565
C82 C74 C61 130(3) 6_565 6_565
C75 C74 C61 79.6(15) . 6_565
C73 C74 C61 28.9(13) . 6_565
C56 C74 C61 143(3) . 6_565
C57 C74 C61 143(2) 6_565 6_565
C59 C74 C61 73.0(16) 6_565 6_565
C60 C74 C58 94(4) 6_565 6_565
C82 C74 C58 99(3) 6_565 6_565
C75 C74 C58 141(2) . 6_565
C73 C74 C58 89.5(16) . 6_565
C56 C74 C58 35(2) . 6_565
C57 C74 C58 44.5(10) 6_565 6_565
C59 C74 C58 44.4(9) 6_565 6_565
C61 C74 C58 114.3(18) 6_565 6_565
C60 C74 Lu4 86(4) 6_565 6_565
C82 C74 Lu4 78(3) 6_565 6_565
C75 C74 Lu4 69.3(16) . 6_565
C73 C74 Lu4 82.1(16) . 6_565
C56 C74 Lu4 79.8(19) . 6_565
C57 C74 Lu4 73.0(15) 6_565 6_565
C59 C74 Lu4 83.0(14) 6_565 6_565
C61 C74 Lu4 73.4(13) 6_565 6_565
C58 C74 Lu4 80.3(14) 6_565 6_565
C60 C74 Lu5 80(4) 6_565 6_565
C82 C74 Lu5 80(3) 6_565 6_565
C75 C74 Lu5 56.3(15) . 6_565
C73 C74 Lu5 77.2(14) . 6_565
C56 C74 Lu5 97(2) . 6_565
C57 C74 Lu5 88.7(16) 6_565 6_565
C59 C74 Lu5 91.8(14) 6_565 6_565
C61 C74 Lu5 61.2(13) 6_565 6_565
C58 C74 Lu5 97.4(14) 6_565 6_565
Lu4 C74 Lu5 17.8(4) 6_565 6_565
C81 C75 C82 101(3) 6_565 6_565
C81 C75 C81 6.5(18) 6_565 .
C82 C75 C81 95(2) 6_565 .
C81 C75 C76 114(3) 6_565 .
C82 C75 C76 142.1(19) 6_565 .
C81 C75 C76 118(2) . .
C81 C75 C74 136(3) 6_565 .
C82 C75 C74 35.9(15) 6_565 .
C81 C75 C74 130(2) . .
C76 C75 C74 107.0(13) . .
C81 C75 C79 66(3) 6_565 6_565
C82 C75 C79 162(3) 6_565 6_565
C81 C75 C79 70(2) . 6_565
C76 C75 C79 48.2(18) . 6_565
C74 C75 C79 153(2) . 6_565
C81 C75 C60 154(3) 6_565 6_565
C82 C75 C60 56.0(14) 6_565 6_565
C81 C75 C60 147(2) . 6_565
C76 C75 C60 86.6(12) . 6_565
C74 C75 C60 20.3(10) . 6_565
C79 C75 C60 133(2) 6_565 6_565
C81 C75 Lu4 93(3) 6_565 6_565
C82 C75 Lu4 78(2) 6_565 6_565
C81 C75 Lu4 88.0(19) . 6_565
C76 C75 Lu4 85.3(15) . 6_565
C74 C75 Lu4 74.9(16) . 6_565
C79 C75 Lu4 89.7(16) 6_565 6_565
C60 C75 Lu4 72.1(13) 6_565 6_565
C81 C75 Lu5 87(3) 6_565 6_565
C82 C75 Lu5 103(2) 6_565 6_565
C81 C75 Lu5 84.6(19) . 6_565
C76 C75 Lu5 65.7(15) . 6_565
C74 C75 Lu5 95.8(18) . 6_565
C79 C75 Lu5 65.2(14) 6_565 6_565
C60 C75 Lu5 87.3(14) 6_565 6_565
Lu4 C75 Lu5 25.1(6) 6_565 6_565
C81 C75 Lu4 68(3) 6_565 .
C82 C75 Lu4 78(2) 6_565 .
C81 C75 Lu4 62.4(17) . .
C76 C75 Lu4 101.0(17) . .
C74 C75 Lu4 90.0(18) . .
C79 C75 Lu4 85.1(17) 6_565 .
C60 C75 Lu4 93.7(14) 6_565 .
Lu4 C75 Lu4 26.0(3) 6_565 .
Lu5 C75 Lu4 35.6(6) 6_565 .
C81 C75 Lu5 64(3) 6_565 .
C82 C75 Lu5 99(2) 6_565 .
C81 C75 Lu5 61.1(16) . .
C76 C75 Lu5 84.0(16) . .
C74 C75 Lu5 106.3(19) . .
C79 C75 Lu5 64.7(15) 6_565 .
C60 C75 Lu5 104.5(15) 6_565 .
Lu4 C75 Lu5 32.6(5) 6_565 .
Lu5 C75 Lu5 24.2(8) 6_565 .
Lu4 C75 Lu5 20.7(5) . .
C80 C76 C79 105(4) 6_565 6_565
C80 C76 C77 44(4) 6_565 .
C79 C76 C77 61(2) 6_565 .
C80 C76 C75 160(5) 6_565 .
C79 C76 C75 67(2) 6_565 .
C77 C76 C75 126(2) . .
C80 C76 C72 75(4) 6_565 .
C79 C76 C72 166(3) 6_565 .
C77 C76 C72 117.9(18) . .
C75 C76 C72 109.1(12) . .
C80 C76 C61 89(4) 6_565 6_565
C79 C76 C61 152(3) 6_565 6_565
C77 C76 C61 130(2) . 6_565
C75 C76 C61 92.1(15) . 6_565
C72 C76 C61 17.7(13) . 6_565
C80 C76 C81 142(5) 6_565 6_565
C79 C76 C81 41.5(19) 6_565 6_565
C77 C76 C81 101.1(19) . 6_565
C75 C76 C81 25.1(14) . 6_565
C72 C76 C81 133.0(15) . 6_565
C61 C76 C81 115.4(18) 6_565 6_565
C80 C76 C65 13(4) 6_565 6_565
C79 C76 C65 96(2) 6_565 6_565
C77 C76 C65 36.7(13) . 6_565
C75 C76 C65 148(2) . 6_565
C72 C76 C65 81.4(13) . 6_565
C61 C76 C65 93.6(15) 6_565 6_565
C81 C76 C65 130.4(17) 6_565 6_565
C80 C76 Lu5 80(4) 6_565 6_565
C79 C76 Lu5 75.0(18) 6_565 6_565
C77 C76 Lu5 72.6(16) . 6_565
C75 C76 Lu5 80.7(17) . 6_565
C72 C76 Lu5 91.6(16) . 6_565
C61 C76 Lu5 84.3(16) 6_565 6_565
C81 C76 Lu5 75.2(13) 6_565 6_565
C65 C76 Lu5 68.3(13) 6_565 6_565
C80 C76 Lu4 101(4) 6_565 6_565
C79 C76 Lu4 82.1(18) 6_565 6_565
C77 C76 Lu4 96.7(16) . 6_565
C75 C76 Lu4 61.4(14) . 6_565
C72 C76 Lu4 84.5(13) . 6_565
C61 C76 Lu4 71.6(15) 6_565 6_565
C81 C76 Lu4 64.8(10) 6_565 6_565
C65 C76 Lu4 90.5(12) 6_565 6_565
Lu5 C76 Lu4 24.6(7) 6_565 6_565
C80 C76 Lu3 63(4) 6_565 6_565
C79 C76 Lu3 76.2(18) 6_565 6_565
C77 C76 Lu3 56.9(13) . 6_565
C75 C76 Lu3 97.5(17) . 6_565
C72 C76 Lu3 92.0(15) . 6_565
C61 C76 Lu3 89.9(16) 6_565 6_565
C81 C76 Lu3 88.0(13) 6_565 6_565
C65 C76 Lu3 50.8(11) 6_565 6_565
Lu5 C76 Lu3 17.9(6) 6_565 6_565
Lu4 C76 Lu3 42.2(5) 6_565 6_565
C80 C77 C65 72(3) 6_565 6_565
C80 C77 C79 80(3) 6_565 6_565
C65 C77 C79 146(3) 6_565 6_565
C80 C77 C76 29(3) 6_565 .
C65 C77 C76 101(2) 6_565 .
C79 C77 C76 50.9(19) 6_565 .
C80 C77 C69 94(3) 6_565 .
C65 C77 C69 21.9(16) 6_565 .
C79 C77 C69 162(2) 6_565 .
C76 C77 C69 123(2) . .
C80 C77 C66 144(3) 6_565 6_565
C65 C77 C66 73.6(19) 6_565 6_565
C79 C77 C66 125(3) 6_565 6_565
C76 C77 C66 158(2) . 6_565
C69 C77 C66 53.9(17) . 6_565
C80 C77 C78 143(4) 6_565 .
C65 C77 C78 129(3) 6_565 .
C79 C77 C78 67(2) 6_565 .
C76 C77 C78 116(2) . .
C69 C77 C78 113(2) . .
C66 C77 C78 59.2(19) 6_565 .
C80 C77 Lu3 89(3) 6_565 6_565
C65 C77 Lu3 67.1(18) 6_565 6_565
C79 C77 Lu3 92.8(17) 6_565 6_565
C76 C77 Lu3 92.1(16) . 6_565
C69 C77 Lu3 70.4(15) . 6_565
C66 C77 Lu3 66.2(15) 6_565 6_565
C78 C77 Lu3 77.4(14) . 6_565
C80 C77 Lu5 77(3) 6_565 6_565
C65 C77 Lu5 81(2) 6_565 6_565
C79 C77 Lu5 73.3(16) 6_565 6_565
C76 C77 Lu5 72.9(15) . 6_565
C69 C77 Lu5 89.3(17) . 6_565
C66 C77 Lu5 85.4(17) 6_565 6_565
C78 C77 Lu5 78.4(15) . 6_565
Lu3 C77 Lu5 21.5(6) 6_565 6_565
C80 C77 Lu5 97(3) 6_565 .
C65 C77 Lu5 98(2) 6_565 .
C79 C77 Lu5 65.2(17) 6_565 .
C76 C77 Lu5 84.8(16) . .
C69 C77 Lu5 99.4(17) . .
C66 C77 Lu5 75.4(17) 6_565 .
C78 C77 Lu5 55.4(13) . .
Lu3 C77 Lu5 30.6(5) 6_565 .
Lu5 C77 Lu5 23.0(8) 6_565 .
C80 C77 Lu3 108(3) 6_565 .
C65 C77 Lu3 89.5(19) 6_565 .
C79 C77 Lu3 79.6(18) 6_565 .
C76 C77 Lu3 100.3(16) . .
C69 C77 Lu3 86.5(16) . .
C66 C77 Lu3 59.3(16) 6_565 .
C78 C77 Lu3 52.1(12) . .
Lu3 C77 Lu3 25.5(6) 6_565 .
Lu5 C77 Lu3 31.0(6) 6_565 .
Lu5 C77 Lu3 16.4(4) . .
C66 C78 C66 69(2) . 6_565
C66 C78 C77 58.4(13) . 6_565
C66 C78 C77 126(2) 6_565 6_565
C66 C78 C77 126(2) . .
C66 C78 C77 58.4(13) 6_565 .
C77 C78 C77 161(3) 6_565 .
C66 C78 C79 161(2) . 6_565
C66 C78 C79 109.2(16) 6_565 6_565
C77 C78 C79 117(2) 6_565 6_565
C77 C78 C79 51.6(17) . 6_565
C66 C78 C79 109.2(16) . .
C66 C78 C79 161(2) 6_565 .
C77 C78 C79 51.6(17) 6_565 .
C77 C78 C79 117(2) . .
C79 C78 C79 66(3) 6_565 .
C66 C78 Lu3 61.1(13) . .
C66 C78 Lu3 80.8(14) 6_565 .
C77 C78 Lu3 66.0(12) 6_565 .
C77 C78 Lu3 99.1(14) . .
C79 C78 Lu3 99.6(14) 6_565 .
C79 C78 Lu3 81.7(12) . .
C66 C78 Lu3 80.8(14) . 6_565
C66 C78 Lu3 61.1(13) 6_565 6_565
C77 C78 Lu3 99.1(14) 6_565 6_565
C77 C78 Lu3 66.0(12) . 6_565
C79 C78 Lu3 81.7(12) 6_565 6_565
C79 C78 Lu3 99.6(14) . 6_565
Lu3 C78 Lu3 33.3(6) . 6_565
C66 C78 Lu5 79.1(14) . .
C66 C78 Lu5 95.6(15) 6_565 .
C77 C78 Lu5 66.3(12) 6_565 .
C77 C78 Lu5 95.5(14) . .
C79 C78 Lu5 81.9(15) 6_565 .
C79 C78 Lu5 65.5(12) . .
Lu3 C78 Lu5 20.1(5) . .
Lu3 C78 Lu5 37.4(5) 6_565 .
C66 C78 Lu5 95.6(15) . 6_565
C66 C78 Lu5 79.1(14) 6_565 6_565
C77 C78 Lu5 95.5(14) 6_565 6_565
C77 C78 Lu5 66.3(12) . 6_565
C79 C78 Lu5 65.5(12) 6_565 6_565
C79 C78 Lu5 81.9(15) . 6_565
Lu3 C78 Lu5 37.4(5) . 6_565
Lu3 C78 Lu5 20.1(5) 6_565 6_565
Lu5 C78 Lu5 29.2(9) . 6_565
C76 C79 C77 68(2) 6_565 6_565
C76 C79 C81 104(3) 6_565 .
C77 C79 C81 162(2) 6_565 .
C76 C79 C75 65.3(19) 6_565 6_565
C77 C79 C75 131(3) 6_565 6_565
C81 C79 C75 39(2) . 6_565
C76 C79 C80 27.1(19) 6_565 .
C77 C79 C80 41(2) 6_565 .
C81 C79 C80 129(3) . .
C75 C79 C80 91(3) 6_565 .
C76 C79 C78 128(3) 6_565 .
C77 C79 C78 61.8(19) 6_565 .
C81 C79 C78 120(3) . .
C75 C79 C78 150(3) 6_565 .
C80 C79 C78 101(3) . .
C76 C79 C81 118(3) 6_565 6_565
C77 C79 C81 159(3) 6_565 6_565
C81 C79 C81 15(3) . 6_565
C75 C79 C81 53(2) 6_565 6_565
C80 C79 C81 141(3) . 6_565
C78 C79 C81 105(3) . 6_565
C76 C79 C79 157.8(17) 6_565 6_565
C77 C79 C79 118(2) 6_565 6_565
C81 C79 C79 63(3) . 6_565
C75 C79 C79 100.6(18) 6_565 6_565
C80 C79 C79 151.1(17) . 6_565
C78 C79 C79 57.1(15) . 6_565
C81 C79 C79 48.7(19) 6_565 6_565
C76 C79 Lu5 76.1(18) 6_565 .
C77 C79 Lu5 74.0(16) 6_565 .
C81 C79 Lu5 88.1(17) . .
C75 C79 Lu5 80.9(17) 6_565 .
C80 C79 Lu5 70.8(16) . .
C78 C79 Lu5 77.6(14) . .
C81 C79 Lu5 87.0(15) 6_565 .
C79 C79 Lu5 85.0(10) 6_565 .
C76 C79 Lu3 78.8(18) 6_565 .
C77 C79 Lu3 57.8(14) 6_565 .
C81 C79 Lu3 105.1(16) . .
C75 C79 Lu3 98.3(16) 6_565 .
C80 C79 Lu3 65.2(16) . .
C78 C79 Lu3 63.6(11) . .
C81 C79 Lu3 101.8(15) 6_565 .
C79 C79 Lu3 86.9(8) 6_565 .
Lu5 C79 Lu3 18.2(6) . .
C76 C79 Lu4 72.4(16) 6_565 .
C77 C79 Lu4 94.1(16) 6_565 .
C81 C79 Lu4 67.4(14) . .
C75 C79 Lu4 57.9(14) 6_565 .
C80 C79 Lu4 78.3(16) . .
C78 C79 Lu4 97.6(13) . .
C81 C79 Lu4 69.8(12) 6_565 .
C79 C79 Lu4 85.6(8) 6_565 .
Lu5 C79 Lu4 23.5(7) . .
Lu3 C79 Lu4 41.6(4) . .
C76 C79 Lu5 102.8(18) 6_565 6_565
C77 C79 Lu5 89.0(18) 6_565 6_565
C81 C79 Lu5 76.5(19) . 6_565
C75 C79 Lu5 87.1(17) 6_565 6_565
C80 C79 Lu5 97.1(17) . 6_565
C78 C79 Lu5 64.4(13) . 6_565
C81 C79 Lu5 69.7(15) 6_565 6_565
C79 C79 Lu5 57.7(8) 6_565 6_565
Lu5 C79 Lu5 27.3(9) . 6_565
Lu3 C79 Lu5 33.8(5) . 6_565
Lu4 C79 Lu5 35.5(6) . 6_565
C76 C80 C77 107(6) 6_565 6_565
C76 C80 C65 160(6) 6_565 .
C77 C80 C65 61(3) 6_565 .
C76 C80 C72 76(4) 6_565 6_565
C77 C80 C72 170(4) 6_565 6_565
C65 C80 C72 113(3) . 6_565
C76 C80 C79 48(4) 6_565 .
C77 C80 C79 59(3) 6_565 .
C65 C80 C79 117(3) . .
C72 C80 C79 123(3) 6_565 .
C76 C80 C61 66(4) 6_565 .
C77 C80 C61 160(4) 6_565 .
C65 C80 C61 119(3) . .
C72 C80 C61 13.7(15) 6_565 .
C79 C80 C61 111(3) . .
C76 C80 C69 156(6) 6_565 6_565
C77 C80 C69 52(2) 6_565 6_565
C65 C80 C69 10.3(14) . 6_565
C72 C80 C69 123(3) 6_565 6_565
C79 C80 C69 109(3) . 6_565
C61 C80 C69 129(3) . 6_565
C76 C80 C71 118(4) 6_565 6_565
C77 C80 C71 130(3) 6_565 6_565
C65 C80 C71 69(2) . 6_565
C72 C80 C71 43.4(14) 6_565 6_565
C79 C80 C71 154(3) . 6_565
C61 C80 C71 51.4(16) . 6_565
C69 C80 C71 79.6(17) 6_565 6_565
C76 C80 Lu5 83(4) 6_565 .
C77 C80 Lu5 78(3) 6_565 .
C65 C80 Lu5 80(2) . .
C72 C80 Lu5 93(2) 6_565 .
C79 C80 Lu5 71.3(18) . .
C61 C80 Lu5 81.9(19) . .
C69 C80 Lu5 81.5(17) 6_565 .
C71 C80 Lu5 86.3(15) 6_565 .
C76 C80 Lu3 102(4) 6_565 .
C77 C80 Lu3 67(3) 6_565 .
C65 C80 Lu3 59(2) . .
C72 C80 Lu3 103(2) 6_565 .
C79 C80 Lu3 80.9(19) . .
C61 C80 Lu3 95.1(19) . .
C69 C80 Lu3 61.0(14) 6_565 .
C71 C80 Lu3 82.3(14) 6_565 .
Lu5 C80 Lu3 20.5(6) . .
C76 C80 Lu4 65(4) 6_565 .
C77 C80 Lu4 96(3) 6_565 .
C65 C80 Lu4 99(2) . .
C72 C80 Lu4 76.4(18) 6_565 .
C79 C80 Lu4 69.7(17) . .
C61 C80 Lu4 64.0(16) . .
C69 C80 Lu4 102.5(17) 6_565 .
C71 C80 Lu4 84.6(14) 6_565 .
Lu5 C80 Lu4 21.8(8) . .
Lu3 C80 Lu4 41.8(6) . .
C81 C81 C75 160(3) 6_565 6_565
C81 C81 C75 13.3(17) 6_565 .
C75 C81 C75 147(4) 6_565 .
C81 C81 C79 117(3) 6_565 .
C75 C81 C79 75(4) 6_565 .
C75 C81 C79 123(3) . .
C81 C81 C82 118.9(19) 6_565 .
C75 C81 C82 44(2) 6_565 .
C75 C81 C82 107(3) . .
C79 C81 C82 118(4) . .
C81 C81 C79 49(2) 6_565 6_565
C75 C81 C79 140(3) 6_565 6_565
C75 C81 C79 57(2) . 6_565
C79 C81 C79 68(3) . 6_565
C82 C81 C79 154(2) . 6_565
C81 C81 C82 48.6(16) 6_565 6_565
C75 C81 C82 114(3) 6_565 6_565
C75 C81 C82 37.3(15) . 6_565
C79 C81 C82 153(3) . 6_565
C82 C81 C82 70(2) . 6_565
C79 C81 C82 94(3) 6_565 6_565
C81 C81 C76 148.0(12) 6_565 6_565
C75 C81 C76 41(2) 6_565 6_565
C75 C81 C76 148(2) . 6_565
C79 C81 C76 35(2) . 6_565
C82 C81 C76 84(2) . 6_565
C79 C81 C76 101(2) 6_565 6_565
C82 C81 C76 145.4(19) 6_565 6_565
C81 C81 Lu4 99.3(11) 6_565 .
C75 C81 Lu4 65(2) 6_565 .
C75 C81 Lu4 89(2) . .
C79 C81 Lu4 82.5(16) . .
C82 C81 Lu4 64.7(13) . .
C79 C81 Lu4 93.3(14) 6_565 .
C82 C81 Lu4 78.9(12) 6_565 .
C76 C81 Lu4 69.2(12) 6_565 .
C81 C81 Lu4 70.8(11) 6_565 6_565
C75 C81 Lu4 93(3) 6_565 6_565
C75 C81 Lu4 60.5(18) . 6_565
C79 C81 Lu4 95.2(16) . 6_565
C82 C81 Lu4 79.9(14) . 6_565
C79 C81 Lu4 74.7(15) 6_565 6_565
C82 C81 Lu4 59.7(12) 6_565 6_565
C76 C81 Lu4 94.0(12) 6_565 6_565
Lu4 C81 Lu4 28.5(3) . 6_565
C81 C81 Lu5 98.7(12) 6_565 .
C75 C81 Lu5 72(2) 6_565 .
C75 C81 Lu5 92(2) . .
C79 C81 Lu5 61.2(14) . .
C82 C81 Lu5 86.0(16) . .
C79 C81 Lu5 75.7(14) 6_565 .
C82 C81 Lu5 95.9(14) 6_565 .
C76 C81 Lu5 58.4(11) 6_565 .
Lu4 C81 Lu5 23.8(6) . .
Lu4 C81 Lu5 36.7(5) 6_565 .
C81 C81 Lu5 71.9(11) 6_565 6_565
C75 C81 Lu5 98(3) 6_565 6_565
C75 C81 Lu5 66.0(18) . 6_565
C79 C81 Lu5 75.0(16) . 6_565
C82 C81 Lu5 98.8(15) . 6_565
C79 C81 Lu5 57.4(13) 6_565 6_565
C82 C81 Lu5 78.3(15) 6_565 6_565
C76 C81 Lu5 83.4(12) 6_565 6_565
Lu4 C81 Lu5 36.3(5) . 6_565
Lu4 C81 Lu5 22.8(6) 6_565 6_565
Lu5 C81 Lu5 26.9(9) . 6_565
C74 C82 C75 92(3) 6_565 6_565
C74 C82 C60 10(2) 6_565 .
C75 C82 C60 83.0(19) 6_565 .
C74 C82 C57 96(3) 6_565 .
C75 C82 C57 150(3) 6_565 .
C60 C82 C57 102.0(15) . .
C74 C82 C56 85(4) 6_565 6_565
C75 C82 C56 158(3) 6_565 6_565
C60 C82 C56 92(2) . 6_565
C57 C82 C56 13(2) . 6_565
C74 C82 C81 127(4) 6_565 .
C75 C82 C81 35(2) 6_565 .
C60 C82 C81 117(2) . .
C57 C82 C81 126(3) . .
C56 C82 C81 139(3) 6_565 .
C74 C82 C81 138(3) 6_565 6_565
C75 C82 C81 47(2) 6_565 6_565
C60 C82 C81 128(2) . 6_565
C57 C82 C81 114(2) . 6_565
C56 C82 C81 127(3) 6_565 6_565
C81 C82 C81 12(3) . 6_565
C74 C82 C57 121(3) 6_565 6_565
C75 C82 C57 132(3) 6_565 6_565
C60 C82 C57 125.0(16) . 6_565
C57 C82 C57 25.5(12) . 6_565
C56 C82 C57 37.7(17) 6_565 6_565
C81 C82 C57 102(2) . 6_565
C81 C82 C57 89(2) 6_565 6_565
C74 C82 C82 158(3) 6_565 6_565
C75 C82 C82 95.4(16) 6_565 6_565
C60 C82 C82 155.5(15) . 6_565
C57 C82 C82 67.8(12) . 6_565
C56 C82 C82 80(2) 6_565 6_565
C81 C82 C82 61.1(19) . 6_565
C81 C82 C82 48.6(16) 6_565 6_565
C57 C82 C82 42.3(9) 6_565 6_565
C74 C82 Lu4 82(3) 6_565 .
C75 C82 Lu4 74(2) 6_565 .
C60 C82 Lu4 75.1(15) . .
C57 C82 Lu4 78.9(17) . .
C56 C82 Lu4 84(2) 6_565 .
C81 C82 Lu4 77.2(14) . .
C81 C82 Lu4 76.8(12) 6_565 .
C57 C82 Lu4 77.7(13) 6_565 .
C82 C82 Lu4 81.0(6) 6_565 .
C74 C82 Lu4 107(3) 6_565 6_565
C75 C82 Lu4 79(2) 6_565 6_565
C60 C82 Lu4 101.4(17) . 6_565
C57 C82 Lu4 70.8(17) . 6_565
C56 C82 Lu4 80(2) 6_565 6_565
C81 C82 Lu4 66.4(14) . 6_565
C81 C82 Lu4 60.9(12) 6_565 6_565
C57 C82 Lu4 59.4(12) 6_565 6_565
C82 C82 Lu4 54.6(5) 6_565 6_565
Lu4 C82 Lu4 26.4(3) . 6_565
C74 C82 Lu5 85(3) 6_565 .
C75 C82 Lu5 56(2) 6_565 .
C60 C82 Lu5 75.9(16) . .
C57 C82 Lu5 96.4(18) . .
C56 C82 Lu5 102(2) 6_565 .
C81 C82 Lu5 62.3(13) . .
C81 C82 Lu5 64.6(12) 6_565 .
C57 C82 Lu5 91.4(14) 6_565 .
C82 C82 Lu5 83.1(6) 6_565 .
Lu4 C82 Lu5 18.2(4) . .
Lu4 C82 Lu5 33.0(5) 6_565 .
S1 C1B S2 179.6(15) . .
S4 C3B S4 180.0 5_777 .
S3 C2B S3 180.0 . 5_656
Lu2 Lu1 C10 102.1(8) . 6_565
Lu2 Lu1 C27 86.0(7) . 6_565
C10 Lu1 C27 36.3(6) 6_565 6_565
Lu2 Lu1 C28 101.6(6) . 6_565
C10 Lu1 C28 60.1(8) 6_565 6_565
C27 Lu1 C28 32.7(6) 6_565 6_565
Lu2 Lu1 C18 105.7(7) . .
C10 Lu1 C18 30.1(10) 6_565 .
C27 Lu1 C18 19.8(8) 6_565 .
C28 Lu1 C18 30.1(8) 6_565 .
Lu2 Lu1 C11 139.2(7) . 6_565
C10 Lu1 C11 38.2(10) 6_565 6_565
C27 Lu1 C11 65.0(9) 6_565 6_565
C28 Lu1 C11 69.5(8) 6_565 6_565
C18 Lu1 C11 47.4(9) . 6_565
Lu2 Lu1 C19 67.2(7) . .
C10 Lu1 C19 56.6(9) 6_565 .
C27 Lu1 C19 22.5(8) 6_565 .
C28 Lu1 C19 37.8(8) 6_565 .
C18 Lu1 C19 41.0(7) . .
C11 Lu1 C19 87.5(9) 6_565 .
Lu2 Lu1 C29 131.6(8) . 6_565
C10 Lu1 C29 73.4(9) 6_565 6_565
C27 Lu1 C29 61.7(7) 6_565 6_565
C28 Lu1 C29 33.5(5) 6_565 6_565
C18 Lu1 C29 48.4(7) . 6_565
C11 Lu1 C29 59.2(9) 6_565 6_565
C19 Lu1 C29 71.2(8) . 6_565
Lu2 Lu1 C17 125.7(6) . .
C10 Lu1 C17 58.0(8) 6_565 .
C27 Lu1 C17 46.8(7) 6_565 .
C28 Lu1 C17 24.2(6) 6_565 .
C18 Lu1 C17 32.2(6) . .
C11 Lu1 C17 51.1(8) 6_565 .
C19 Lu1 C17 59.9(7) . .
C29 Lu1 C17 16.2(6) 6_565 .
Lu2 Lu1 C4 97.7(7) . .
C10 Lu1 C4 5.5(11) 6_565 .
C27 Lu1 C4 37.8(8) 6_565 .
C28 Lu1 C4 64.0(8) 6_565 .
C18 Lu1 C4 34.3(7) . .
C11 Lu1 C4 42.0(9) 6_565 .
C19 Lu1 C4 56.6(8) . .
C29 Lu1 C4 78.8(8) 6_565 .
C17 Lu1 C4 63.2(7) . .
Lu2 Lu1 C26 53.6(7) . 6_565
C10 Lu1 C26 55.4(9) 6_565 6_565
C27 Lu1 C26 32.6(6) 6_565 6_565
C28 Lu1 C26 57.2(8) 6_565 6_565
C18 Lu1 C26 52.1(8) . 6_565
C11 Lu1 C26 92.3(9) 6_565 6_565
C19 Lu1 C26 20.1(9) . 6_565
C29 Lu1 C26 90.4(8) 6_565 6_565
C17 Lu1 C26 77.5(8) . 6_565
C4 Lu1 C26 53.2(7) . 6_565
Lu2 Lu1 C3 123.3(6) . .
C10 Lu1 C3 29.9(9) 6_565 .
C27 Lu1 C3 64.4(8) 6_565 .
C28 Lu1 C3 79.2(9) 6_565 .
C18 Lu1 C3 51.4(9) . .
C11 Lu1 C3 18.5(8) 6_565 .
C19 Lu1 C3 86.0(8) . .
C29 Lu1 C3 76.1(9) 6_565 .
C17 Lu1 C3 65.5(8) . .
C4 Lu1 C3 31.4(5) . .
C26 Lu1 C3 84.6(7) 6_565 .
Lu3 Lu5 Lu4 158(2) . .
Lu3 Lu5 Lu5 94.0(17) . 6_565
Lu4 Lu5 Lu5 89.9(11) . 6_565
Lu3 Lu5 Lu3 61.1(17) . 6_565
Lu4 Lu5 Lu3 120.4(15) . 6_565
Lu5 Lu5 Lu3 33.0(8) 6_565 6_565
Lu3 Lu5 Lu4 131(2) . 6_565
Lu4 Lu5 Lu4 49.5(10) . 6_565
Lu5 Lu5 Lu4 40.4(8) 6_565 6_565
Lu3 Lu5 Lu4 72.0(9) 6_565 6_565
Lu3 Lu5 C80 88.4(18) . .
Lu4 Lu5 C80 104.8(16) . .
Lu5 Lu5 C80 131.1(12) 6_565 .
Lu3 Lu5 C80 124.2(15) 6_565 .
Lu4 Lu5 C80 131.8(16) 6_565 .
Lu3 Lu5 C79 103.9(17) . .
Lu4 Lu5 C79 96.8(15) . .
Lu5 Lu5 C79 95.0(11) 6_565 .
Lu3 Lu5 C79 102.0(13) 6_565 .
Lu4 Lu5 C79 98.3(13) 6_565 .
C80 Lu5 C79 37.9(13) . .
Lu3 Lu5 C77 74.3(15) . 6_565
Lu4 Lu5 C77 123.8(14) . 6_565
Lu5 Lu5 C77 110.7(8) 6_565 6_565
Lu3 Lu5 C77 99.3(12) 6_565 6_565
Lu4 Lu5 C77 129.0(12) 6_565 6_565
C80 Lu5 C77 24.9(11) . 6_565
C79 Lu5 C77 32.7(10) . 6_565
Lu3 Lu5 C76 105.2(16) . 6_565
Lu4 Lu5 C76 90.1(13) . 6_565
Lu5 Lu5 C76 123.2(7) 6_565 6_565
Lu3 Lu5 C76 128.6(11) 6_565 6_565
Lu4 Lu5 C76 114.7(13) 6_565 6_565
C80 Lu5 C76 17.6(10) . 6_565
C79 Lu5 C76 28.9(10) . 6_565
C77 Lu5 C76 34.5(7) 6_565 6_565
Lu3 Lu5 C65 56.7(15) . .
Lu4 Lu5 C65 132.9(15) . .
Lu5 Lu5 C65 130.0(8) 6_565 .
Lu3 Lu5 C65 105.3(13) 6_565 .
Lu4 Lu5 C65 158.3(10) 6_565 .
C80 Lu5 C65 32.1(11) . .
C79 Lu5 C65 60.8(11) . .
C77 Lu5 C65 29.4(8) 6_565 .
C76 Lu5 C65 49.5(8) 6_565 .
Lu3 Lu5 C78 74.5(16) . .
Lu4 Lu5 C78 126.9(15) . .
Lu5 Lu5 C78 75.4(5) 6_565 .
Lu3 Lu5 C78 68.4(9) 6_565 .
Lu4 Lu5 C78 101.4(10) 6_565 .
C80 Lu5 C78 58.4(11) . .
C79 Lu5 C78 36.9(10) . .
C77 Lu5 C78 35.3(7) 6_565 .
C76 Lu5 C78 60.2(7) 6_565 .
C65 Lu5 C78 59.0(7) . .
Lu3 Lu5 C75 135.9(16) . 6_565
Lu4 Lu5 C75 63.6(11) . 6_565
Lu5 Lu5 C75 100.6(7) 6_565 6_565
Lu3 Lu5 C75 123.6(11) 6_565 6_565
Lu4 Lu5 C75 81.4(11) 6_565 6_565
C80 Lu5 C75 51.1(11) . 6_565
C79 Lu5 C75 34.0(10) . 6_565
C77 Lu5 C75 61.5(8) 6_565 6_565
C76 Lu5 C75 33.5(5) 6_565 6_565
C65 Lu5 C75 82.7(9) . 6_565
C78 Lu5 C75 69.5(8) . 6_565
Lu1 Lu2 C26 103.1(8) . 6_565
Lu1 Lu2 C20 119.2(9) . .
C26 Lu2 C20 16.1(10) 6_565 .
Lu1 Lu2 C19 87.5(7) . .
C26 Lu2 C19 23.1(9) 6_565 .
C20 Lu2 C19 36.1(6) . .
Lu1 Lu2 Lu2 106.9(3) . 6_565
C26 Lu2 Lu2 126.8(7) 6_565 6_565
C20 Lu2 Lu2 116.4(8) . 6_565
C19 Lu2 Lu2 149.5(7) . 6_565
Lu1 Lu2 C25 116.5(7) . 6_565
C26 Lu2 C25 37.4(7) 6_565 6_565
C20 Lu2 C25 33.8(9) . 6_565
C19 Lu2 C25 35.0(9) . 6_565
Lu2 Lu2 C25 136.0(6) 6_565 6_565
Lu1 Lu2 C6 108.7(10) . .
C26 Lu2 C6 35.1(10) 6_565 .
C20 Lu2 C6 33.6(11) . .
C19 Lu2 C6 56.4(9) . .
Lu2 Lu2 C6 93.3(6) 6_565 .
C25 Lu2 C6 67.3(10) 6_565 .
Lu1 Lu2 C8 108.2(10) . 6_565
C26 Lu2 C8 36.0(11) 6_565 6_565
C20 Lu2 C8 34.7(10) . 6_565
C19 Lu2 C8 57.2(12) . 6_565
Lu2 Lu2 C8 92.5(11) 6_565 6_565
C25 Lu2 C8 68.4(9) 6_565 6_565
C6 Lu2 C8 1.1(12) . 6_565
Lu1 Lu2 C27 68.6(6) . 6_565
C26 Lu2 C27 34.8(6) 6_565 6_565
C20 Lu2 C27 50.9(9) . 6_565
C19 Lu2 C27 22.7(8) . 6_565
Lu2 Lu2 C27 141.9(5) 6_565 6_565
C25 Lu2 C27 57.7(8) 6_565 6_565
C6 Lu2 C27 56.3(8) . 6_565
C8 Lu2 C27 56.7(12) 6_565 6_565
Lu1 Lu2 C21 142.0(9) . .
C26 Lu2 C21 47.0(9) 6_565 .
C20 Lu2 C21 33.9(6) . .
C19 Lu2 C21 56.2(9) . .
Lu2 Lu2 C21 110.4(7) 6_565 .
C25 Lu2 C21 25.7(9) 6_565 .
C6 Lu2 C21 62.5(12) . .
C8 Lu2 C21 63.6(9) 6_565 .
C27 Lu2 C21 77.6(9) 6_565 .
Lu1 Lu2 C24 156.4(8) . 6_565
C26 Lu2 C24 57.2(8) 6_565 6_565
C20 Lu2 C24 42.0(9) . 6_565
C19 Lu2 C24 69.6(7) . 6_565
Lu2 Lu2 C24 96.1(6) 6_565 6_565
C25 Lu2 C24 40.1(7) 6_565 6_565
C6 Lu2 C24 63.8(11) . 6_565
C8 Lu2 C24 64.7(9) 6_565 6_565
C27 Lu2 C24 90.2(8) 6_565 6_565
C21 Lu2 C24 14.4(10) . 6_565
Lu1 Lu2 C41 91.4(7) . .
C26 Lu2 C41 49.7(8) 6_565 .
C20 Lu2 C41 54.9(9) . .
C19 Lu2 C41 31.9(5) . .
Lu2 Lu2 C41 161.2(6) 6_565 .
C25 Lu2 C41 27.4(7) 6_565 .
C6 Lu2 C41 84.7(9) . .
C8 Lu2 C41 85.7(10) 6_565 .
C27 Lu2 C41 49.1(8) 6_565 .
C21 Lu2 C41 52.3(8) . .
C24 Lu2 C41 66.2(8) 6_565 .
Lu5 Lu3 Lu3 86.0(17) . 6_565
Lu5 Lu3 Lu5 53(2) . 6_565
Lu3 Lu3 Lu5 33.0(8) 6_565 6_565
Lu5 Lu3 Lu4 12.0(11) . .
Lu3 Lu3 Lu4 88.1(4) 6_565 .
Lu5 Lu3 Lu4 56.0(8) 6_565 .
Lu5 Lu3 C65 103.4(17) . .
Lu3 Lu3 C65 136.0(7) 6_565 .
Lu5 Lu3 C65 134.6(10) 6_565 .
Lu4 Lu3 C65 109.8(10) . .
Lu5 Lu3 C66 117.0(15) . .
Lu3 Lu3 C66 93.2(8) 6_565 .
Lu5 Lu3 C66 107.0(12) 6_565 .
Lu4 Lu3 C66 128.7(9) . .
C65 Lu3 C66 44.0(7) . .
Lu5 Lu3 C69 115.2(15) . 6_565
Lu3 Lu3 C69 127.0(6) 6_565 6_565
Lu5 Lu3 C69 135.6(10) 6_565 6_565
Lu4 Lu3 C69 122.6(8) . 6_565
C65 Lu3 C69 13.5(9) . 6_565
C66 Lu3 C69 33.9(9) . 6_565
Lu5 Lu3 C77 84.2(14) . 6_565
Lu3 Lu3 C77 109.7(8) 6_565 6_565
Lu5 Lu3 C77 102.4(10) 6_565 6_565
Lu4 Lu3 C77 94.5(8) . 6_565
C65 Lu3 C77 32.2(9) . 6_565
C66 Lu3 C77 37.5(8) . 6_565
C69 Lu3 C77 36.1(8) 6_565 6_565
Lu5 Lu3 Lu4 32.7(15) . 6_565
Lu3 Lu3 Lu4 55.2(3) 6_565 6_565
Lu5 Lu3 Lu4 23.6(8) 6_565 6_565
Lu4 Lu3 Lu4 33.0(2) . 6_565
C65 Lu3 Lu4 132.0(9) . 6_565
C66 Lu3 Lu4 123.0(9) . 6_565
C69 Lu3 Lu4 140.4(7) 6_565 6_565
C77 Lu3 Lu4 104.4(8) 6_565 6_565
Lu5 Lu3 C78 85.5(15) . .
Lu3 Lu3 C78 73.4(3) 6_565 .
Lu5 Lu3 C78 74.2(8) 6_565 .
Lu4 Lu3 C78 97.4(8) . .
C65 Lu3 C78 64.8(6) . .
C66 Lu3 C78 36.0(9) . .
C69 Lu3 C78 61.7(7) 6_565 .
C77 Lu3 C78 36.6(7) 6_565 .
Lu4 Lu3 C78 87.1(7) 6_565 .
Lu5 Lu3 C80 71.1(16) . .
Lu3 Lu3 C80 126.7(11) 6_565 .
Lu5 Lu3 C80 107.6(13) 6_565 .
Lu4 Lu3 C80 78.8(10) . .
C65 Lu3 C80 32.7(11) . .
C66 Lu3 C80 59.9(11) . .
C69 Lu3 C80 44.1(11) 6_565 .
C77 Lu3 C80 24.1(10) 6_565 .
Lu4 Lu3 C80 99.6(11) 6_565 .
C78 Lu3 C80 57.9(11) . .
Lu5 Lu3 C67 145.3(17) . .
Lu3 Lu3 C67 74.0(3) 6_565 .
Lu5 Lu3 C67 103.2(9) 6_565 .
Lu4 Lu3 C67 155.6(7) . .
C65 Lu3 C67 74.7(9) . .
C66 Lu3 C67 39.1(5) . .
C69 Lu3 C67 61.3(6) 6_565 .
C77 Lu3 C67 76.6(8) 6_565 .
Lu4 Lu3 C67 126.7(6) 6_565 .
C78 Lu3 C67 62.0(8) . .
C80 Lu3 C67 98.4(11) . .
Lu5 Lu4 Lu4 90.1(11) . 6_565
Lu5 Lu4 Lu5 49.7(17) . 6_565
Lu4 Lu4 Lu5 40.4(8) 6_565 6_565
Lu5 Lu4 Lu3 9.6(9) . .
Lu4 Lu4 Lu3 91.9(4) 6_565 .
Lu5 Lu4 Lu3 52.1(9) 6_565 .
Lu5 Lu4 C75 91.4(9) . 6_565
Lu4 Lu4 C75 101.9(6) 6_565 6_565
Lu5 Lu4 C75 100.0(8) 6_565 6_565
Lu3 Lu4 C75 100.2(6) . 6_565
Lu5 Lu4 C82 119.7(11) . .
Lu4 Lu4 C82 99.0(6) 6_565 .
Lu5 Lu4 C82 116.2(9) 6_565 .
Lu3 Lu4 C82 128.6(8) . .
C75 Lu4 C82 28.4(8) 6_565 .
Lu5 Lu4 Lu3 36.0(10) . 6_565
Lu4 Lu4 Lu3 55.2(3) 6_565 6_565
Lu5 Lu4 Lu3 16.3(8) 6_565 6_565
Lu3 Lu4 Lu3 36.7(7) . 6_565
C75 Lu4 Lu3 105.6(6) 6_565 6_565
C82 Lu4 Lu3 127.3(7) . 6_565
Lu5 Lu4 C74 120.3(10) . 6_565
Lu4 Lu4 C74 119.1(6) 6_565 6_565
Lu5 Lu4 C74 134.2(8) 6_565 6_565
Lu3 Lu4 C74 126.8(7) . 6_565
C75 Lu4 C74 35.9(5) 6_565 6_565
C82 Lu4 C74 20.6(8) . 6_565
Lu3 Lu4 C74 141.5(7) 6_565 6_565
Lu5 Lu4 C60 113.9(10) . .
Lu4 Lu4 C60 134.0(5) 6_565 .
Lu5 Lu4 C60 142.4(8) 6_565 .
Lu3 Lu4 C60 118.4(6) . .
C75 Lu4 C60 42.8(8) 6_565 .
C82 Lu4 C60 35.2(5) . .
Lu3 Lu4 C60 143.7(6) 6_565 .
C74 Lu4 C60 14.9(7) 6_565 .
Lu5 Lu4 C57 151.8(11) . .
Lu4 Lu4 C57 85.9(6) 6_565 .
Lu5 Lu4 C57 121.1(10) 6_565 .
Lu3 Lu4 C57 161.4(7) . .
C75 Lu4 C57 62.3(8) 6_565 .
C82 Lu4 C57 34.4(5) . .
Lu3 Lu4 C57 137.4(6) 6_565 .
C74 Lu4 C57 41.9(8) 6_565 .
C60 Lu4 C57 54.1(6) . .
Lu5 Lu4 C81 86.6(11) . .
Lu4 Lu4 C81 80.7(12) 6_565 .
Lu5 Lu4 C81 80.7(12) 6_565 .
Lu3 Lu4 C81 96.1(7) . .
C75 Lu4 C81 21.7(13) 6_565 .
C82 Lu4 C81 38.1(10) . .
Lu3 Lu4 C81 89.5(10) 6_565 .
C74 Lu4 C81 53.6(11) 6_565 .
C60 Lu4 C81 63.3(12) . .
C57 Lu4 C81 65.2(9) . .
Lu5 Lu4 C73 106.2(11) . 6_565
Lu4 Lu4 C73 152.4(5) 6_565 6_565
Lu5 Lu4 C73 149.0(8) 6_565 6_565
Lu3 Lu4 C73 107.9(6) . 6_565
C75 Lu4 C73 56.7(7) 6_565 6_565
C82 Lu4 C73 53.7(7) . 6_565
Lu3 Lu4 C73 141.5(5) 6_565 6_565
C74 Lu4 C73 33.4(4) 6_565 6_565
C60 Lu4 C73 18.5(6) . 6_565
C57 Lu4 C73 69.1(7) . 6_565
C81 Lu4 C73 78.3(12) . 6_565
C9A N1A C7A 110.5(13) . .
C9A N1A C6A 125.6(11) . .
C7A N1A C6A 123.9(12) . .
C3A C2A C3A 117.8(16) 6_565 .
C3A C2A C1A 121.1(8) 6_565 .
C3A C2A C1A 121.1(8) . .
C9A N2A C8A 109.6(12) . .
C9A N2A C10A 126.5(12) . .
C8A N2A C10A 124.0(13) . .
C4A C3A C2A 121.8(12) . .
C6A C4A C3A 117.6(10) . .
C6A C4A C5A 122.0(10) . .
C3A C4A C5A 120.4(11) . .
C4A C6A C4A 123.1(13) . 6_565
C4A C6A N1A 118.4(7) . .
C4A C6A N1A 118.4(7) 6_565 .
C8A C7A N1A 107.0(13) . .
C7A C8A N2A 107.4(14) . .
N2A C9A N1A 105.5(12) . .
N2A C9A C1 126.1(14) . .
N1A C9A C1 128.4(14) . .
C11A C10A C11A 123.2(14) . 6_565
C11A C10A N2A 118.3(7) . .
C11A C10A N2A 118.3(7) 6_565 .
C10A C11A C13A 117.2(11) . .
C10A C11A C12A 122.8(10) . .
C13A C11A C12A 119.9(10) . .
C14A C13A C11A 121.2(11) . .
C13A C14A C13A 119.6(15) . 6_565
C13A C14A C15A 120.1(7) . .
C13A C14A C15A 120.1(7) 6_565 .

loop_
_geom_bond_atom_site_label_1
_geom_bond_atom_site_label_2
_geom_bond_distance
_geom_bond_site_symmetry_2
C1 C2 1.53(3) 6_565
C1 C2 1.53(3) .
C1 C9 1.46(4) .
C1 C9 1.46(4) 6_565
C1 C5 1.54(3) .
C1 C5 1.54(3) 6_565
C1 C9A 1.53(2) .
C2 C2 0.87(6) 6_565
C2 C12 1.05(4) 6_565
C2 C3 1.30(4) .
C2 C12 1.49(4) .
C2 C11 2.03(4) 6_565
C3 C11 0.85(3) 6_565
C3 C15 1.30(2) .
C3 C12 1.33(4) 6_565
C3 C10 1.33(4) 6_565
C3 C4 1.42(2) .
C3 Lu1 2.68(2) .
C4 C10 0.33(4) 6_565
C4 C9 1.20(4) 6_565
C4 C5 1.26(4) .
C4 C18 1.45(3) .
C4 C27 1.58(4) 6_565
C4 C11 1.79(4) 6_565
C4 Lu1 2.53(3) .
C4 Lu2 2.88(3) .
C5 C9 0.21(8) 6_565
C5 C8 1.34(6) 6_565
C5 C6 1.38(5) .
C5 C10 1.51(5) 6_565
C5 Lu2 2.84(4) .
C5 Lu1 2.89(4) .
C6 C8 0.06(14) 6_565
C6 C20 1.33(6) .
C6 C7 1.39(2) .
C6 C26 1.37(7) 6_565
C6 C9 1.45(5) 6_565
C6 Lu2 2.34(11) .
C6 Lu1 2.86(10) .
C7 C6 1.39(2) 6_565
C7 C8 1.37(5) 6_565
C7 C8 1.37(5) .
C7 C23 1.48(4) .
C7 C23 1.48(4) 6_565
C7 Lu2 2.75(2) .
C7 Lu2 2.75(2) 6_565
C8 C6 0.06(14) 6_565
C8 C5 1.34(6) 6_565
C8 C20 1.39(5) 6_565
C8 C26 1.42(2) .
C8 C9 1.416(17) .
C8 Lu2 2.38(10) 6_565
C8 Lu1 2.89(8) 6_565
C9 C5 0.21(8) 6_565
C9 C4 1.20(4) 6_565
C9 C10 1.43(2) .
C9 C6 1.45(5) 6_565
C9 Lu2 2.72(4) 6_565
C9 Lu1 2.73(4) 6_565
C10 C4 0.33(4) 6_565
C10 C18 1.20(4) 6_565
C10 C3 1.33(4) 6_565
C10 C27 1.43(2) .
C10 C5 1.51(5) 6_565
C10 C11 1.56(4) .
C10 Lu1 2.30(4) 6_565
C10 Lu2 2.73(4) 6_565
C11 C15 0.76(4) 6_565
C11 C3 0.85(3) 6_565
C11 C16 1.36(3) 6_565
C11 C30 1.66(3) .
C11 C12 1.66(3) .
C11 C4 1.79(4) 6_565
C11 C18 1.92(4) 6_565
C11 C2 2.03(4) 6_565
C11 Lu1 2.44(3) 6_565
C12 C2 1.05(4) 6_565
C12 C12 1.31(6) 6_565
C12 C3 1.33(4) 6_565
C12 C13 1.40(4) .
C12 C15 1.48(4) 6_565
C12 C13 1.66(4) 6_565
C12 C14 1.69(3) 6_565
C13 C13 0.62(7) 6_565
C13 C14 0.95(4) 6_565
C13 C32 1.36(4) .
C13 C14 1.55(4) .
C13 C12 1.66(4) 6_565
C13 C32 1.73(4) 6_565
C13 C15 1.96(4) 6_565
C14 C13 0.95(4) 6_565
C14 C32 0.98(3) 6_565
C14 C35 1.386(15) .
C14 C15 1.396(15) .
C14 C31 1.47(3) 6_565
C14 C12 1.69(3) 6_565
C15 C11 0.76(4) 6_565
C15 C16 1.395(15) .
C15 C12 1.48(4) 6_565
C15 C30 1.52(4) 6_565
C15 C31 1.94(3) 6_565
C15 C13 1.96(4) 6_565
C15 Lu1 2.90(3) .
C16 C30 0.52(4) 6_565
C16 C11 1.36(3) 6_565
C16 C36 1.406(12) .
C16 C17 1.406(17) .
C16 C29 1.43(4) 6_565
C16 C31 1.74(3) 6_565
C16 Lu1 2.68(3) .
C17 C29 0.70(2) 6_565
C17 C28 1.03(3) 6_565
C17 C18 1.35(2) .
C17 C39 1.422(17) .
C17 C30 1.74(5) 6_565
C17 C27 1.92(3) 6_565
C17 Lu1 2.51(3) .
C18 C27 0.80(3) 6_565
C18 C10 1.20(4) 6_565
C18 C28 1.21(3) 6_565
C18 C19 1.70(3) .
C18 C11 1.92(4) 6_565
C18 C29 1.98(3) 6_565
C18 Lu1 2.33(3) .
C18 Lu2 2.81(3) .
C19 C26 0.90(4) 6_565
C19 C27 0.95(3) 6_565
C19 C41 1.385(19) .
C19 C25 1.39(3) 6_565
C19 C20 1.41(2) .
C19 C28 1.57(3) 6_565
C19 Lu2 2.30(3) .
C19 Lu1 2.49(3) .
C20 C26 0.63(4) 6_565
C20 C25 1.33(4) 6_565
C20 C8 1.39(5) 6_565
C20 C21 1.39(2) .
C20 C24 1.76(4) 6_565
C20 C23 1.98(5) 6_565
C20 C27 2.04(4) 6_565
C20 Lu2 2.26(4) .
C20 Lu1 2.93(4) .
C21 C24 0.64(4) 6_565
C21 C25 1.08(4) 6_565
C21 C42 1.39(2) .
C21 C22 1.51(5) .
C21 C46 1.73(4) 6_565
C21 C23 1.78(5) 6_565
C21 C26 1.87(4) 6_565
C21 Lu2 2.47(3) .
C22 C24 0.87(4) 6_565
C22 C23 0.97(4) 6_565
C22 C22 1.20(7) 6_565
C22 C23 1.39(5) .
C22 C45 1.40(3) .
C22 C46 1.46(4) 6_565
C22 C45 1.67(4) 6_565
C22 Lu2 2.89(3) .
C23 C23 0.84(8) 6_565
C23 C22 0.97(4) 6_565
C23 C24 1.34(4) .
C23 C21 1.78(5) 6_565
C23 C20 1.98(5) 6_565
C23 Lu2 2.69(3) 6_565
C24 C21 0.64(4) 6_565
C24 C22 0.87(4) 6_565
C24 C46 1.385(19) .
C24 C25 1.70(3) .
C24 C20 1.76(4) 6_565
C24 C45 1.79(4) 6_565
C24 C42 1.85(4) 6_565
C24 Lu2 2.58(3) 6_565
C25 C42 1.02(3) 6_565
C25 C21 1.08(4) 6_565
C25 C41 1.20(3) 6_565
C25 C20 1.33(4) 6_565
C25 C49 1.35(2) .
C25 C19 1.39(3) 6_565
C25 C26 1.45(3) .
C25 Lu2 2.32(3) 6_565
C25 Lu1 2.96(3) 6_565
C26 C20 0.63(4) 6_565
C26 C19 0.90(4) 6_565
C26 C27 1.42(2) .
C26 C6 1.37(7) 6_565
C26 C21 1.87(4) 6_565
C26 Lu2 2.17(3) 6_565
C26 Lu1 2.63(3) 6_565
C27 C18 0.80(3) 6_565
C27 C19 0.95(3) 6_565
C27 C28 1.30(2) .
C27 C4 1.58(4) 6_565
C27 C17 1.92(3) 6_565
C27 C20 2.04(4) 6_565
C27 Lu1 2.30(2) 6_565
C27 Lu2 2.47(3) 6_565
C28 C17 1.03(3) 6_565
C28 C18 1.21(3) 6_565
C28 C39 1.36(3) 6_565
C28 C50 1.395(15) .
C28 C29 1.396(15) .
C28 C19 1.57(3) 6_565
C28 C41 1.76(3) 6_565
C28 C40 1.85(3) 6_565
C28 Lu1 2.32(3) 6_565
C28 Lu2 2.74(3) 6_565
C29 C17 0.70(2) 6_565
C29 C39 1.06(4) 6_565
C29 C52 1.386(15) .
C29 C16 1.43(4) 6_565
C29 C30 1.55(5) .
C29 C38 1.78(3) 6_565
C29 C36 1.95(3) 6_565
C29 C18 1.98(3) 6_565
C29 Lu1 2.50(3) 6_565
C30 C16 0.52(4) 6_565
C30 C36 0.92(4) 6_565
C30 C31 1.26(5) .
C30 C15 1.52(4) 6_565
C30 C17 1.74(5) 6_565
C30 C35 1.83(4) 6_565
C30 Lu1 2.74(4) 6_565
C31 C35 0.58(4) 6_565
C31 C36 0.91(3) 6_565
C31 C32 1.41(2) .
C31 C54 1.406(19) .
C31 C14 1.47(3) 6_565
C31 C16 1.74(3) 6_565
C31 C34 1.78(3) 6_565
C31 C15 1.94(3) 6_565
C32 C14 0.98(3) 6_565
C32 C35 1.01(3) 6_565
C32 C33 1.406(19) .
C32 C34 1.46(3) 6_565
C32 C13 1.73(4) 6_565
C32 C33 1.81(3) 6_565
C32 C32 1.85(5) 6_565
C33 C33 0.69(5) 6_565
C33 C34 0.79(4) 6_565
C33 C55 1.40(2) .
C33 C34 1.46(4) .
C33 C32 1.81(3) 6_565
C33 C35 1.83(3) 6_565
C33 C55 1.92(3) 6_565
C33 C58 1.96(3) 6_565
C34 C33 0.79(4) 6_565
C34 C55 0.84(3) 6_565
C34 C35 1.398(18) .
C34 C58 1.407(18) .
C34 C32 1.46(3) 6_565
C34 C54 1.51(4) 6_565
C34 C31 1.78(3) 6_565
C35 C31 0.58(4) 6_565
C35 C32 1.01(3) 6_565
C35 C36 1.415(13) .
C35 C54 1.50(3) 6_565
C35 C30 1.83(4) 6_565
C35 C33 1.83(3) 6_565
C35 C55 2.02(3) 6_565
C36 C31 0.91(3) 6_565
C36 C30 0.92(4) 6_565
C36 C54 1.37(3) 6_565
C36 C37 1.396(16) .
C36 C29 1.95(3) 6_565
C36 C53 2.00(3) 6_565
C37 C53 0.66(3) 6_565
C37 C54 1.29(3) 6_565
C37 C52 1.31(3) 6_565
C37 C38 1.387(16) .
C37 C59 1.404(17) .
C38 C52 0.41(3) 6_565
C38 C51 1.26(3) 6_565
C38 C53 1.28(4) 6_565
C38 C62 1.421(15) .
C38 C39 1.427(12) .
C38 C29 1.78(3) 6_565
C39 C29 1.06(4) 6_565
C39 C50 1.19(3) 6_565
C39 C52 1.20(3) 6_565
C39 C51 1.26(2) 6_565
C39 C28 1.36(3) 6_565
C39 C40 1.437(15) .
C39 Lu1 2.77(3) .
C40 C50 0.46(3) 6_565
C40 C51 1.22(3) 6_565
C40 C41 1.23(2) .
C40 C49 1.24(3) 6_565
C40 C63 1.376(15) .
C40 C28 1.85(3) 6_565
C40 Lu1 2.96(4) .
C41 C49 0.83(3) 6_565
C41 C50 1.11(3) 6_565
C41 C25 1.20(3) 6_565
C41 C42 1.42(2) .
C41 C28 1.76(3) 6_565
C41 Lu2 2.61(3) .
C41 Lu1 2.85(3) .
C42 C49 0.91(3) 6_565
C42 C25 1.02(3) 6_565
C42 C43 1.36(2) .
C42 C48 1.41(3) 6_565
C42 C24 1.85(4) 6_565
C42 C47 1.95(3) 6_565
C42 C46 2.02(4) 6_565
C42 Lu2 2.67(3) .
C43 C47 0.73(3) 6_565
C43 C48 0.78(3) 6_565
C43 C64 1.507(12) .
C43 C46 1.54(3) 6_565
C43 C44 1.56(2) .
C43 C68 1.71(3) 6_565
C43 C49 1.80(3) 6_565
C43 C70 2.03(3) 6_565
C43 Lu3 2.85(3) .
C44 C47 0.91(3) 6_565
C44 C46 1.28(3) 6_565
C44 C45 1.36(2) .
C44 C68 1.36(3) 6_565
C44 C67 1.507(12) .
C44 C44 1.73(4) 6_565
C44 C45 1.75(4) 6_565
C44 Lu3 2.81(3) .
C45 C45 0.69(7) 6_565
C45 C46 0.84(4) 6_565
C45 C46 1.53(5) .
C45 C22 1.67(4) 6_565
C45 C44 1.75(4) 6_565
C45 C24 1.79(4) 6_565
C45 C47 1.80(4) 6_565
C46 C45 0.84(4) 6_565
C46 C47 1.23(2) .
C46 C44 1.28(3) 6_565
C46 C22 1.46(4) 6_565
C46 C43 1.54(3) 6_565
C46 C21 1.73(4) 6_565
C46 C42 2.02(4) 6_565
C47 C43 0.73(3) 6_565
C47 C44 0.91(3) 6_565
C47 C68 1.376(15) .
C47 C48 1.437(15) .
C47 C45 1.80(4) 6_565
C47 C42 1.95(3) 6_565
C47 C64 1.96(3) 6_565
C47 Lu3 2.96(3) 6_565
C48 C43 0.78(3) 6_565
C48 C64 0.90(2) 6_565
C48 C42 1.41(3) 6_565
C48 C49 1.422(17) .
C48 C70 1.427(12) .
C48 C63 1.89(3) 6_565
C48 C68 1.96(3) .
C48 Lu3 2.87(3) 6_565
C49 C41 0.83(3) 6_565
C49 C42 0.91(3) 6_565
C49 C40 1.24(3) 6_565
C49 C50 1.406(17) .
C49 C43 1.80(3) 6_565
C49 C63 1.96(3) 6_565
C49 C64 2.04(3) 6_565
C49 Lu2 2.68(3) 6_565
C50 C40 0.46(3) 6_565
C50 C41 1.11(3) 6_565
C50 C39 1.19(3) 6_565
C50 C51 1.406(12) .
C50 C63 1.79(3) 6_565
C50 Lu1 2.74(4) 6_565
C50 Lu2 2.88(4) 6_565
C51 C63 1.10(3) 6_565
C51 C62 1.21(3) 6_565
C51 C40 1.22(3) 6_565
C51 C38 1.26(3) 6_565
C51 C39 1.26(2) 6_565
C51 C71 1.396(16) .
C51 C52 1.415(13) .
C52 C38 0.41(3) 6_565
C52 C39 1.20(3) 6_565
C52 C37 1.31(3) 6_565
C52 C53 1.398(18) .
C52 C62 1.80(3) 6_565
C53 C37 0.66(3) 6_565
C53 C59 1.01(3) 6_565
C53 C38 1.28(4) 6_565
C53 C73 1.407(18) .
C53 C54 1.54(4) .
C53 C60 1.99(3) 6_565
C53 C36 2.00(3) 6_565
C53 Lu4 2.94(3) 6_565
C54 C37 1.29(3) 6_565
C54 C59 1.34(3) 6_565
C54 C36 1.37(3) 6_565
C54 C55 1.40(2) .
C54 C58 1.46(3) 6_565
C54 C35 1.50(3) 6_565
C54 C34 1.51(4) 6_565
C55 C58 0.58(3) 6_565
C55 C34 0.84(3) 6_565
C55 C56 1.42(5) .
C55 C57 1.66(4) 6_565
C55 C59 1.81(3) 6_565
C55 C33 1.92(3) 6_565
C55 C35 2.02(3) 6_565
C55 Lu4 2.93(3) 6_565
C56 C57 0.34(6) 6_565
C56 C58 1.11(6) 6_565
C56 C57 1.17(5) .
C56 C56 1.41(9) 6_565
C56 C82 1.51(5) 6_565
C56 C74 1.66(3) .
C56 Lu4 2.58(4) 6_565
C56 Lu4 2.89(4) .
C57 C56 0.34(6) 6_565
C57 C57 0.89(5) 6_565
C57 C82 1.389(16) .
C57 C58 1.395(16) .
C57 C55 1.66(4) 6_565
C57 C74 1.69(4) 6_565
C57 C82 1.91(3) 6_565
C57 Lu4 2.41(3) .
C57 Lu4 2.63(3) 6_565
C58 C55 0.58(3) 6_565
C58 C56 1.11(6) 6_565
C58 C59 1.395(13) .
C58 C54 1.46(3) 6_565
C58 C74 1.95(3) 6_565
C58 C33 1.96(3) 6_565
C58 Lu4 2.74(3) .
C59 C53 1.01(3) 6_565
C59 C73 1.23(3) 6_565
C59 C54 1.34(3) 6_565
C59 C60 1.387(16) .
C59 C74 1.69(3) 6_565
C59 C55 1.81(3) 6_565
C59 Lu4 2.68(3) .
C60 C74 0.60(3) 6_565
C60 C73 0.80(3) 6_565
C60 C61 1.36(3) .
C60 C82 1.386(15) .
C60 C75 1.66(3) 6_565
C60 C72 1.78(3) 6_565
C60 C53 1.99(3) 6_565
C60 Lu4 2.33(3) .
C60 Lu5 2.91(3) .
C61 C72 0.48(4) 6_565
C61 C73 0.93(4) 6_565
C61 C62 1.36(3) .
C61 C76 1.55(4) 6_565
C61 C71 1.65(3) 6_565
C61 C80 1.69(5) .
C61 C74 1.86(3) 6_565
C61 Lu4 2.50(3) .
C61 Lu5 2.63(4) .
C62 C71 0.74(3) 6_565
C62 C51 1.21(3) 6_565
C62 C72 1.31(3) 6_565
C62 C63 1.392(14) .
C62 C52 1.80(3) 6_565
C62 C73 1.82(3) 6_565
C63 C71 0.94(2) 6_565
C63 C51 1.10(3) 6_565
C63 C70 1.19(3) 6_565
C63 C64 1.484(13) .
C63 C50 1.79(3) 6_565
C63 C48 1.89(3) 6_565
C63 C49 1.96(3) 6_565
C64 C70 0.59(2) 6_565
C64 C48 0.90(2) 6_565
C64 C65 1.556(15) .
C64 C69 1.55(3) 6_565
C64 C68 1.82(3) 6_565
C64 C71 1.92(3) 6_565
C64 C47 1.96(3) 6_565
C64 C49 2.04(3) 6_565
C64 Lu3 2.63(3) .
C65 C69 0.51(3) 6_565
C65 C77 1.19(3) 6_565
C65 C70 1.24(3) 6_565
C65 C80 1.30(4) .
C65 C66 1.55(2) .
C65 C68 1.84(3) 6_565
C65 C76 1.96(3) 6_565
C65 C71 1.99(3) 6_565
C65 Lu3 2.06(3) .
C65 Lu5 2.40(4) .
C66 C69 1.24(3) 6_565
C66 C77 1.39(3) 6_565
C66 C78 1.40(3) .
C66 C68 1.52(3) 6_565
C66 C67 1.556(15) .
C66 C66 1.58(5) 6_565
C66 Lu3 2.08(3) .
C66 Lu3 2.54(3) 6_565
C66 Lu5 2.57(3) .
C66 Lu5 2.93(4) 6_565
C67 C68 1.484(13) 6_565
C67 C68 1.484(13) .
C67 C44 1.507(12) 6_565
C67 C66 1.556(15) 6_565
C67 Lu3 2.45(3) .
C67 Lu3 2.45(3) 6_565
C68 C44 1.36(3) 6_565
C68 C69 1.391(14) .
C68 C66 1.52(3) 6_565
C68 C43 1.71(3) 6_565
C68 C64 1.82(3) 6_565
C68 C65 1.84(3) 6_565
C68 Lu3 2.48(3) 6_565
C69 C65 0.51(3) 6_565
C69 C66 1.24(3) 6_565
C69 C77 1.36(3) .
C69 C70 1.421(15) .
C69 C64 1.55(3) 6_565
C69 C80 1.73(4) 6_565
C69 Lu3 2.17(3) 6_565
C69 Lu5 2.64(3) 6_565
C70 C64 0.59(2) 6_565
C70 C63 1.19(3) 6_565
C70 C65 1.24(3) 6_565
C70 C71 1.387(17) .
C70 C43 2.03(3) 6_565
C70 Lu3 2.47(3) 6_565
C70 Lu5 2.87(3) 6_565
C71 C62 0.74(3) 6_565
C71 C63 0.94(2) 6_565
C71 C72 1.404(17) .
C71 C61 1.65(3) 6_565
C71 C64 1.92(3) 6_565
C71 C65 1.99(3) 6_565
C71 C80 2.04(4) 6_565
C71 Lu3 2.93(3) 6_565
C71 Lu5 2.95(3) 6_565
C72 C61 0.48(4) 6_565
C72 C62 1.31(3) 6_565
C72 C80 1.38(5) 6_565
C72 C76 1.387(16) .
C72 C73 1.395(13) .
C72 C60 1.78(3) 6_565
C72 Lu5 2.71(3) 6_565
C72 Lu4 2.76(2) 6_565
C73 C60 0.80(3) 6_565
C73 C61 0.93(4) 6_565
C73 C59 1.23(3) 6_565
C73 C74 1.395(16) .
C73 C62 1.82(3) 6_565
C73 Lu4 2.51(3) 6_565
C73 Lu5 2.98(3) 6_565
C74 C60 0.60(3) 6_565
C74 C82 0.81(3) 6_565
C74 C75 1.389(16) .
C74 C57 1.69(4) 6_565
C74 C59 1.69(3) 6_565
C74 C61 1.86(3) 6_565
C74 C58 1.95(3) 6_565
C74 Lu4 2.29(3) 6_565
C74 Lu5 2.96(4) 6_565
C75 C81 0.90(5) 6_565
C75 C82 1.10(3) 6_565
C75 C81 1.33(6) .
C75 C76 1.386(15) .
C75 C79 1.40(4) 6_565
C75 C60 1.66(3) 6_565
C75 Lu4 2.22(3) 6_565
C75 Lu5 2.47(3) 6_565
C75 Lu4 2.75(3) .
C75 Lu5 2.96(4) .
C76 C80 0.69(4) 6_565
C76 C79 1.14(4) 6_565
C76 C77 1.36(3) .
C76 C61 1.55(4) 6_565
C76 C81 1.94(5) 6_565
C76 C65 1.96(3) 6_565
C76 Lu5 2.29(3) 6_565
C76 Lu4 2.52(2) 6_565
C76 Lu3 2.63(3) 6_565
C77 C80 0.98(4) 6_565
C77 C65 1.19(3) 6_565
C77 C79 1.28(4) 6_565
C77 C66 1.39(3) 6_565
C77 C78 1.44(3) .
C77 Lu3 2.21(3) 6_565
C77 Lu5 2.28(3) 6_565
C77 Lu5 2.95(3) .
C77 Lu3 2.95(3) .
C78 C66 1.40(3) 6_565
C78 C77 1.44(3) 6_565
C78 C79 1.50(4) 6_565
C78 C79 1.50(4) .
C78 Lu3 2.36(2) .
C78 Lu3 2.36(2) 6_565
C78 Lu5 2.44(3) .
C78 Lu5 2.44(3) 6_565
C79 C76 1.14(4) 6_565
C79 C77 1.28(4) 6_565
C79 C81 1.32(4) .
C79 C75 1.40(4) 6_565
C79 C80 1.48(5) .
C79 C81 1.57(5) 6_565
C79 C79 1.63(7) 6_565
C79 Lu5 2.27(3) .
C79 Lu3 2.61(3) .
C79 Lu4 2.62(2) .
C79 Lu5 2.68(3) 6_565
C80 C76 0.70(4) 6_565
C80 C77 0.98(4) 6_565
C80 C72 1.38(5) 6_565
C80 C69 1.73(4) 6_565
C80 C71 2.04(4) 6_565
C80 Lu5 2.27(4) .
C80 Lu3 2.40(4) .
C80 Lu4 2.73(4) .
C81 C81 0.44(10) 6_565
C81 C75 0.90(5) 6_565
C81 C82 1.54(4) .
C81 C79 1.57(5) 6_565
C81 C82 1.80(5) 6_565
C81 C76 1.94(5) 6_565
C81 Lu4 2.44(2) .
C81 Lu4 2.55(3) 6_565
C81 Lu5 2.59(3) .
C81 Lu5 2.70(3) 6_565
C82 C74 0.81(3) 6_565
C82 C75 1.10(3) 6_565
C82 C56 1.51(5) 6_565
C82 C81 1.80(5) 6_565
C82 C57 1.91(3) 6_565
C82 C82 1.94(5) 6_565
C82 Lu4 2.26(3) .
C82 Lu4 2.74(3) 6_565
C82 Lu5 2.92(4) .
C1B S1 1.51(2) .
C1B S2 1.55(2) .
C3B S4 1.499(10) 5_777
C3B S4 1.499(10) .
C2B S3 1.523(6) .
C2B S3 1.523(6) 5_656
Lu1 Lu2 1.064(7) .
Lu1 C10 2.30(4) 6_565
Lu1 C27 2.30(2) 6_565
Lu1 C28 2.32(3) 6_565
Lu1 C11 2.44(3) 6_565
Lu1 C29 2.50(3) 6_565
Lu1 C26 2.63(3) 6_565
Lu5 Lu3 0.84(2) .
Lu5 Lu4 1.05(3) .
Lu5 Lu5 1.23(4) 6_565
Lu5 Lu3 1.54(2) 6_565
Lu5 Lu4 1.62(2) 6_565
Lu5 C77 2.28(3) 6_565
Lu5 C76 2.29(3) 6_565
Lu5 C75 2.47(3) 6_565
Lu2 C26 2.17(3) 6_565
Lu2 Lu2 2.311(13) 6_565
Lu2 C25 2.32(3) 6_565
Lu2 C8 2.38(10) 6_565
Lu2 C27 2.47(3) 6_565
Lu2 C24 2.58(3) 6_565
Lu3 Lu3 1.35(2) 6_565
Lu3 Lu5 1.54(2) 6_565
Lu3 Lu4 1.856(14) .
Lu3 C69 2.17(3) 6_565
Lu3 C77 2.21(3) 6_565
Lu3 Lu4 2.260(13) 6_565
Lu4 Lu4 1.230(4) 6_565
Lu4 Lu5 1.62(2) 6_565
Lu4 C75 2.22(3) 6_565
Lu4 Lu3 2.260(13) 6_565
Lu4 C74 2.29(3) 6_565
Lu4 C73 2.51(3) 6_565
C1A C2A 1.51(2) .
N1A C9A 1.334(18) .
N1A C7A 1.367(17) .
N1A C6A 1.445(19) .
C2A C3A 1.383(15) 6_565
C2A C3A 1.383(15) .
N2A C9A 1.332(19) .
N2A C8A 1.382(18) .
N2A C10A 1.455(19) .
C3A C4A 1.379(15) .
C4A C6A 1.366(13) .
C4A C5A 1.494(16) .
C6A C4A 1.366(13) 6_565
C7A C8A 1.31(2) .
C10A C11A 1.364(13) .
C10A C11A 1.364(13) 6_565
C11A C13A 1.383(15) .
C11A C12A 1.505(15) .
C13A C14A 1.360(14) .
C14A C13A 1.360(14) 6_565
C14A C15A 1.52(2) .
